data_7128457
loop_
_publ_author_name
'Aguirre Quintana, Luis M.'
'Yang, Yan'
'Ramanathan, Arun'
'Jiang, Ningxin'
'Bacsa, John'
'Maron, Laurent'
'La Pierre, Henry S.'

_publ_section_title
;
 Chalcogen-atom abstraction reactions of a Di-iron imidophosphorane
 complex.
;
_journal_issue 54
_journal_name_full 'Chemical communications (Cambridge, England)'
_journal_page_first 6664
_journal_page_last 6667
_journal_paper_doi 10.1039/d1cc02195h
_journal_volume 57
_journal_year 2021
_chemical_formula_moiety 'C60 H120 Co2 N16 P4'
_chemical_formula_sum 'C60 H120 Co2 N16 P4'
_chemical_formula_weight 1307.45
_space_group_crystal_system triclinic
_space_group_IT_number 2
_space_group_name_Hall '-P 1'
_space_group_name_H-M_alt 'P -1'
_atom_sites_solution_hydrogens geom
_atom_sites_solution_primary dual
_audit_creation_date 2021-01-18
_audit_creation_method
;
Olex2 1.3-alpha
(compiled 2020.11.12 svn.r5f609507 for OlexSys, GUI svn.r6226)
;
_audit_update_record
;
2021-04-19 deposited with the CCDC.	2021-06-07 downloaded from the CCDC.
;
_cell_angle_alpha 95.749(6)
_cell_angle_beta 92.265(6)
_cell_angle_gamma 90.151(6)
_cell_formula_units_Z 4
_cell_length_a 15.746(2)
_cell_length_b 20.493(3)
_cell_length_c 21.460(3)
_cell_measurement_reflns_used 9646
_cell_measurement_temperature 100(2)
_cell_measurement_theta_max 29.82
_cell_measurement_theta_min 2.37
_cell_volume 6884.4(16)
_computing_cell_refinement 'SAINT V8.40A (Bruker, 2019)'
_computing_data_collection 'APEX2  v2016.5-1 (Bruker, 2014)'
_computing_data_reduction 'SAINT V8.40A (Bruker, 2019)'
_computing_molecular_graphics 'Olex2 1.3-alpha (Dolomanov et al., 2009)'
_computing_publication_material 'Olex2 1.3-alpha (Dolomanov et al., 2009)'
_computing_structure_refinement 'SHELXL-2014 (Sheldrick, 2015)'
_computing_structure_solution 'SHELXT (Sheldrick, 2015)'
_diffrn_ambient_temperature 100(2)
_diffrn_detector_area_resol_mean 7.495
_diffrn_measured_fraction_theta_full 0.994
_diffrn_measured_fraction_theta_max 0.993
_diffrn_measurement_device_type 'Bruker D8 VENTURE diffractometer'
_diffrn_measurement_method '\f and \w scans'
_diffrn_radiation_monochromator 'multilayer mirror'
_diffrn_radiation_type MoK\a
_diffrn_radiation_wavelength 0.71073
_diffrn_reflns_av_R_equivalents 0.0949
_diffrn_reflns_av_unetI/netI 0.0592
_diffrn_reflns_Laue_measured_fraction_full 0.994
_diffrn_reflns_Laue_measured_fraction_max 0.993
_diffrn_reflns_limit_h_max 19
_diffrn_reflns_limit_h_min -19
_diffrn_reflns_limit_k_max 24
_diffrn_reflns_limit_k_min -24
_diffrn_reflns_limit_l_max 26
_diffrn_reflns_limit_l_min -26
_diffrn_reflns_number 153159
_diffrn_reflns_point_group_measured_fraction_full 0.994
_diffrn_reflns_point_group_measured_fraction_max 0.993
_diffrn_reflns_theta_full 25.242
_diffrn_reflns_theta_max 25.682
_diffrn_reflns_theta_min 2.242
_diffrn_source 'microfocus sealed tube'
_diffrn_source_current 1.4
_diffrn_source_power 0.07
_diffrn_source_voltage 50
_diffrn_standards_number 0
_exptl_absorpt_coefficient_mu 0.624
_exptl_absorpt_correction_T_max 0.7461
_exptl_absorpt_correction_T_min 0.5601
_exptl_absorpt_correction_type multi-scan
_exptl_absorpt_process_details
;
SADABS-2016/2 (Bruker,2016/2) was used for absorption correction.
wR2(int) was 0.1483 before and 0.0988 after correction.
The Ratio of minimum to maximum transmission is 0.7507.
The \l/2 correction factor is Not present.
;
_exptl_crystal_colour violet
_exptl_crystal_colour_primary violet
_exptl_crystal_density_diffrn 1.261
_exptl_crystal_description plate
_exptl_crystal_F_000 2824
_exptl_crystal_recrystallization_method 'The material was recrystallised from --- by as supplied'
_exptl_crystal_size_max 0.503
_exptl_crystal_size_mid 0.318
_exptl_crystal_size_min 0.179
_refine_diff_density_max 2.549
_refine_diff_density_min -1.122
_refine_diff_density_rms 0.167
_refine_ls_extinction_coef 0.0022(6)
_refine_ls_extinction_expression Fc^*^=kFc[1+0.001xFc^2^\l^3^/sin(2\q)]^-1/4^
_refine_ls_extinction_method 'SHELXL-2018/3 (Sheldrick 2018)'
_refine_ls_goodness_of_fit_ref 1.593
_refine_ls_hydrogen_treatment constr
_refine_ls_matrix_type full
_refine_ls_number_parameters 1653
_refine_ls_number_reflns 25962
_refine_ls_number_restraints 20354
_refine_ls_restrained_S_all 1.265
_refine_ls_R_factor_all 0.1445
_refine_ls_R_factor_gt 0.1144
_refine_ls_shift/su_max 0.003
_refine_ls_shift/su_mean 0.000
_refine_ls_structure_factor_coef Fsqd
_refine_ls_weighting_details 'w=1/[\s^2^(Fo^2^)+(0.2000P)^2^] where P=(Fo^2^+2Fc^2^)/3'
_refine_ls_weighting_scheme calc
_refine_ls_wR_factor_gt 0.3282
_refine_ls_wR_factor_ref 0.3674
_reflns_Friedel_coverage 0.000
_reflns_number_gt 20933
_reflns_number_total 25962
_reflns_threshold_expression 'I > 2\s(I)'
_cod_data_source_file d1cc02195h2.cif
_cod_data_source_block laq-2-056
_cod_depositor_comments 'Adding full bibliography for 7128454--7128458.cif.'
_cod_original_cell_volume 6884.3(18)
_cod_database_code 7128457
_shelx_shelxl_version_number 2018/3
_shelx_space_group_comment
;
The symmetry employed for this shelxl refinement is uniquely defined
by the following loop, which should always be used as a source of
symmetry information in preference to the above space-group names.
They are only intended as comments.
;
_olex2_refinement_description
;
1. Twinned data refinement
 Scales: 0.7412(17)
 0.2588(17)
2. Fixed Uiso
 At 1.2 times of:
  All C(H,H) groups
3. Restrained distances
 P7-N2_17 \\sim P7-N2_16 \\sim P5-N2_12 \\sim P5-N2_14 \\sim P5-N2_11 \\sim
P1-N2_5 \\sim P1-N2_4 \\sim P1-
 N2_1 \\sim P4-N2_2 \\sim P4-N2_22 \\sim P4-N2_3 \\sim P3-N2_10 \\sim P3-N2_8
\\sim P3-N2_9 \\sim P8-N2_13
 \\sim P8-N2_21 \\sim P8-N2_23 \\sim P7-N2_19 \\sim P7-N2_18 \\sim P6-N2_25
\\sim P6-N2_20 \\sim P6-N2_15 ~
 P2-N2_7 \\sim P2-N2_6 \\sim P2-N5 \\sim P2-N2_24
 with sigma of 0.004
 C1_11-H1A_11 \\sim C1_11-H1B_11 \\sim C5_11-H5A_11 \\sim C5_11-H5B_11 \\sim
C1_12-H1A_12 ~
 C1_12-H1B_12 \\sim C5_12-H5A_12 \\sim C5_12-H5B_12 \\sim C1_14-H1A_14 \\sim
C1_14-H1B_14 ~
 C5_14-H5A_14 \\sim C5_14-H5B_14 \\sim C1_15-H1A_15 \\sim C1_15-H1B_15 \\sim
C5_15-H5A_15 ~
 C5_15-H5B_15 \\sim C1_20-H1A_20 \\sim C1_20-H1B_20 \\sim C5_20-H5A_20 \\sim
C5_20-H5B_20 ~
 C1_25-H1A_25 \\sim C1_25-H1B_25 \\sim C5_25-H5A_25 \\sim C5_25-H5B_25 \\sim
C1_13-H1A_13 ~
 C1_13-H1B_13 \\sim C5_13-H5A_13 \\sim C5_13-H5B_13 \\sim C1_21-H1A_21 \\sim
C1_21-H1B_21 ~
 C5_21-H5A_21 \\sim C5_21-H5B_21 \\sim C1_23-H1A_23 \\sim C1_23-H1B_23 \\sim
C5_23-H5A_23 ~
 C5_23-H5B_23 \\sim C2_11-H2A_11 \\sim C2_11-H2B_11 \\sim C4_11-H4A_11 \\sim
C4_11-H4B_11 ~
 C2_12-H2A_12 \\sim C2_12-H2B_12 \\sim C4_12-H4A_12 \\sim C4_12-H4B_12 \\sim
C2_14-H2A_14 ~
 C2_14-H2B_14 \\sim C4_14-H4A_14 \\sim C4_14-H4B_14 \\sim C2_15-H2A_15 \\sim
C2_15-H2B_15 ~
 C4_15-H4A_15 \\sim C4_15-H4B_15 \\sim C2_20-H2A_20 \\sim C2_20-H2B_20 \\sim
C4_20-H4A_20 ~
 C4_20-H4B_20 \\sim C2_25-H2A_25 \\sim C2_25-H2B_25 \\sim C4_25-H4A_25 \\sim
C4_25-H4B_25 ~
 C2_13-H2A_13 \\sim C2_13-H2B_13 \\sim C4_13-H4A_13 \\sim C4_13-H4B_13 \\sim
C2_21-H2A_21 ~
 C2_21-H2B_21 \\sim C4_21-H4A_21 \\sim C4_21-H4B_21 \\sim C2_23-H2A_23 \\sim
C2_23-H2B_23 ~
 C4_23-H4A_23 \\sim C4_23-H4B_23 \\sim C3_11-H3A_11 \\sim C3_11-H3B_11 \\sim
C3_12-H3A_12 ~
 C3_12-H3B_12 \\sim C3_14-H3A_14 \\sim C3_14-H3B_14 \\sim C1_16-H1A_16 \\sim
C1_16-H1B_16 ~
 C5_16-H5A_16 \\sim C5_16-H5B_16 \\sim C1_17-H1A_17 \\sim C1_17-H1B_17 \\sim
C5_17-H5A_17 ~
 C5_17-H5B_17 \\sim C1_18-H1A_18 \\sim C1_18-H1B_18 \\sim C5_18-H5A_18 \\sim
C5_18-H5B_18 ~
 C1_19-H1A_19 \\sim C1_19-H1B_19 \\sim C5_19-H5A_19 \\sim C5_19-H5B_19 \\sim
C3_15-H3A_15 ~
 C3_15-H3B_15 \\sim C3_20-H3A_20 \\sim C3_20-H3B_20 \\sim C3_25-H3A_25 \\sim
C3_25-H3B_25 ~
 C3_13-H3A_13 \\sim C3_13-H3B_13 \\sim C3_21-H3A_21 \\sim C3_21-H3B_21 \\sim
C3_23-H3A_23 ~
 C3_23-H3B_23 \\sim C2_16-H2A_16 \\sim C2_16-H2B_16 \\sim C4_16-H4A_16 \\sim
C4_16-H4B_16 ~
 C2_17-H2A_17 \\sim C2_17-H2B_17 \\sim C4_17-H4A_17 \\sim C4_17-H4B_17 \\sim
C2_18-H2A_18 ~
 C2_18-H2B_18 \\sim C4_18-H4A_18 \\sim C4_18-H4B_18 \\sim C2_19-H2A_19 \\sim
C2_19-H2B_19 ~
 C4_19-H4A_19 \\sim C4_19-H4B_19 \\sim C3_16-H3A_16 \\sim C3_16-H3B_16 \\sim
C3_17-H3A_17 ~
 C3_17-H3B_17 \\sim C3_18-H3A_18 \\sim C3_18-H3B_18 \\sim C3_19-H3A_19 \\sim
C3_19-H3B_19
 with sigma of 0.002
 C1_1-H1A_1 \\sim C1_1-H1B_1 \\sim C5_1-H5A_1 \\sim C5_1-H5B_1 \\sim C1_4-H1A_4
\\sim C1_4-H1B_4 ~
 C5_4-H5A_4 \\sim C5_4-H5B_4 \\sim C1_5-H1A_5 \\sim C1_5-H1B_5 \\sim C5_5-H5A_5
\\sim C5_5-H5B_5 ~
 C1_6-H1A_6 \\sim C1_6-H1B_6 \\sim C5_6-H5A_6 \\sim C5_6-H5B_6 \\sim C1_7-H1A_7
\\sim C1_7-H1B_7 ~
 C5_7-H5A_7 \\sim C5_7-H5B_7 \\sim C1_24-H1A_24 \\sim C1_24-H1B_24 \\sim
C5_24-H5A_24 \\sim C5_24-
 H5B_24 \\sim C1_2-H1A_2 \\sim C1_2-H1B_2 \\sim C5_2-H5A_2 \\sim C5_2-H5B_2
\\sim C1_3-H1A_3 \\sim C1_3-
 H1B_3 \\sim C5_3-H5A_3 \\sim C5_3-H5B_3 \\sim C1_22-H1A_22 \\sim C1_22-H1B_22
\\sim C5_22-H5A_22 ~
 C5_22-H5B_22 \\sim C2_1-H2A_1 \\sim C2_1-H2B_1 \\sim C4_1-H4A_1 \\sim
C4_1-H4B_1 \\sim C2_4-H2A_4
 \\sim C2_4-H2B_4 \\sim C4_4-H4A_4 \\sim C4_4-H4B_4 \\sim C2_5-H2A_5 \\sim
C2_5-H2B_5 \\sim C4_5-H4A_5
 \\sim C4_5-H4B_5 \\sim C2_6-H2A_6 \\sim C2_6-H2B_6 \\sim C4_6-H4A_6 \\sim
C4_6-H4B_6 \\sim C2_7-H2A_7
 \\sim C2_7-H2B_7 \\sim C4_7-H4A_7 \\sim C4_7-H4B_7 \\sim C2_24-H2A_24 \\sim
C2_24-H2B_24 \\sim C4_24-
 H4A_24 \\sim C4_24-H4B_24 \\sim C2_2-H2A_2 \\sim C2_2-H2B_2 \\sim C4_2-H4A_2
\\sim C4_2-H4B_2 ~
 C2_3-H2A_3 \\sim C2_3-H2B_3 \\sim C4_3-H4A_3 \\sim C4_3-H4B_3 \\sim
C2_22-H2A_22 \\sim C2_22-
 H2B_22 \\sim C4_22-H4A_22 \\sim C4_22-H4B_22 \\sim C3_1-H3A_1 \\sim C3_1-H3B_1
\\sim C3_4-H3A_4 ~
 C3_4-H3B_4 \\sim C3_5-H3A_5 \\sim C3_5-H3B_5 \\sim C1_8-H1A_8 \\sim C1_8-H1B_8
\\sim C5_8-H5A_8 ~
 C5_8-H5B_8 \\sim C1_9-H1A_9 \\sim C1_9-H1B_9 \\sim C5_9-H5A_9 \\sim C5_9-H5B_9
\\sim C1_10-H1A_10
 \\sim C1_10-H1B_10 \\sim C5_10-H5A_10 \\sim C5_10-H5B_10 \\sim C3_6-H3A_6
\\sim C3_6-H3B_6 \\sim C3_7-
 H3A_7 \\sim C3_7-H3B_7 \\sim C3_24-H3A_24 \\sim C3_24-H3B_24 \\sim C3_2-H3A_2
\\sim C3_2-H3B_2 ~
 C3_3-H3A_3 \\sim C3_3-H3B_3 \\sim C3_22-H3A_22 \\sim C3_22-H3B_22 \\sim
C2_8-H2A_8 \\sim C2_8-
 H2B_8 \\sim C4_8-H4A_8 \\sim C4_8-H4B_8 \\sim C2_9-H2A_9 \\sim C2_9-H2B_9
\\sim C4_9-H4A_9 \\sim C4_9-
 H4B_9 \\sim C2_10-H2A_10 \\sim C2_10-H2B_10 \\sim C4_10-H4A_10 \\sim
C4_10-H4B_10 \\sim C3_8-H3A_8
 \\sim C3_8-H3B_8 \\sim C3_9-H3A_9 \\sim C3_9-H3B_9 \\sim C3_10-H3A_10 \\sim
C3_10-H3B_10
 with sigma of 0.002
4. Uiso/Uaniso restraints and constraints
Uanis(N2_16) = Uanis(N2_17)
Uiso(H1A_1) = Uiso(H5A_13) = Uiso(H2A_20) = Uiso(H1B_1) = Uiso(H1A_17) =
Uiso(H2A_1) = Uiso(H3A_23) = Uiso(H2B_1) = Uiso(H3A_15) = Uiso(H3A_1) =
Uiso(H4A_18) = Uiso(H3B_1) = Uiso(H5A_21) = Uiso(H4A_1) = Uiso(H1A_25) =
Uiso(H4B_1) = Uiso(H4A_14) = Uiso(H5A_1) = Uiso(H2A_16) = Uiso(H5B_1) =
Uiso(H5A_17) = Uiso(H1A_2) = Uiso(H3A_19) = Uiso(H1B_2) = Uiso(H1A_21) =
Uiso(H2A_2) = Uiso(H4A_22) = Uiso(H2B_2) = Uiso(H2A_24) = Uiso(H3A_2) =
Uiso(H5A_25) = Uiso(H3B_2) = Uiso(H2A_14) = Uiso(H4A_2) = Uiso(H1A_15) =
Uiso(H4B_2) = Uiso(H5A_15) = Uiso(H5A_2) = Uiso(H4A_16) = Uiso(H5B_2) =
Uiso(H3A_17) = Uiso(H1A_3) = Uiso(H2A_18) = Uiso(H1B_3) = Uiso(H1A_19) =
Uiso(H2A_3) = Uiso(H5A_19) = Uiso(H2B_3) = Uiso(H4A_20) = Uiso(H3A_3) =
Uiso(H3A_21) = Uiso(H3B_3) = Uiso(H2A_22) = Uiso(H4A_3) = Uiso(H1A_23) =
Uiso(H4B_3) = Uiso(H5A_23) = Uiso(H5A_3) = Uiso(H4A_24) = Uiso(H5B_3) =
Uiso(H3A_25) = Uiso(H1A_4) = Uiso(H4A_13) = Uiso(H1B_4) = Uiso(H1A_14) =
Uiso(H2A_4) = Uiso(H3A_14) = Uiso(H2B_4) = Uiso(H5A_14) = Uiso(H3A_4) =
Uiso(H2A_15) = Uiso(H3B_4) = Uiso(H4A_15) = Uiso(H4A_4) = Uiso(H1A_16) =
Uiso(H4B_4) = Uiso(H3A_16) = Uiso(H5A_4) = Uiso(H5A_16) = Uiso(H5B_4) =
Uiso(H2A_17) = Uiso(H1A_5) = Uiso(H4A_17) = Uiso(H1B_5) = Uiso(H1A_18) =
Uiso(H2A_5) = Uiso(H3A_18) = Uiso(H2B_5) = Uiso(H5A_18) = Uiso(H3A_5) =
Uiso(H2A_19) = Uiso(H3B_5) = Uiso(H4A_19) = Uiso(H4A_5) = Uiso(H1A_20) =
Uiso(H4B_5) = Uiso(H3A_20) = Uiso(H5A_5) = Uiso(H5A_20) = Uiso(H5B_5) =
Uiso(H2A_21) = Uiso(H1A_6) = Uiso(H4A_21) = Uiso(H1B_6) = Uiso(H1A_22) =
Uiso(H2A_6) = Uiso(H3A_22) = Uiso(H2B_6) = Uiso(H5A_22) = Uiso(H3A_6) =
Uiso(H2A_23) = Uiso(H3B_6) = Uiso(H4A_23) = Uiso(H4A_6) = Uiso(H1A_24) =
Uiso(H4B_6) = Uiso(H3A_24) = Uiso(H5A_6) = Uiso(H5A_24) = Uiso(H5B_6) =
Uiso(H2A_25) = Uiso(H1A_7) = Uiso(H4A_25) = Uiso(H1B_7) = Uiso(H3B_13) =
Uiso(H2A_7) = Uiso(H4B_13) = Uiso(H2B_7) = Uiso(H5B_13) = Uiso(H3A_7) =
Uiso(H1B_14) = Uiso(H3B_7) = Uiso(H2B_14) = Uiso(H4A_7) = Uiso(H3B_14) =
Uiso(H4B_7) = Uiso(H4B_14) = Uiso(H5A_7) = Uiso(H5B_14) = Uiso(H5B_7) =
Uiso(H1B_15) = Uiso(H1A_8) = Uiso(H2B_15) = Uiso(H1B_8) = Uiso(H3B_15) =
Uiso(H2A_8) = Uiso(H4B_15) = Uiso(H2B_8) = Uiso(H5B_15) = Uiso(H3A_8) =
Uiso(H1B_16) = Uiso(H3B_8) = Uiso(H2B_16) = Uiso(H4A_8) = Uiso(H3B_16) =
Uiso(H4B_8) = Uiso(H4B_16) = Uiso(H5A_8) = Uiso(H5B_16) = Uiso(H5B_8) =
Uiso(H1B_17) = Uiso(H1A_9) = Uiso(H2B_17) = Uiso(H1B_9) = Uiso(H3B_17) =
Uiso(H2A_9) = Uiso(H4B_17) = Uiso(H2B_9) = Uiso(H5B_17) = Uiso(H3A_9) =
Uiso(H1B_18) = Uiso(H3B_9) = Uiso(H2B_18) = Uiso(H4A_9) = Uiso(H3B_18) =
Uiso(H4B_9) = Uiso(H4B_18) = Uiso(H5A_9) = Uiso(H5B_18) = Uiso(H5B_9) =
Uiso(H1B_19) = Uiso(H1A_10) = Uiso(H2B_19) = Uiso(H1B_10) = Uiso(H3B_19) =
Uiso(H2A_10) = Uiso(H4B_19) = Uiso(H2B_10) = Uiso(H5B_19) = Uiso(H3A_10) =
Uiso(H1B_20) = Uiso(H3B_10) = Uiso(H2B_20) = Uiso(H4A_10) = Uiso(H3B_20) =
Uiso(H4B_10) = Uiso(H4B_20) = Uiso(H5A_10) = Uiso(H5B_20) = Uiso(H5B_10) =
Uiso(H1B_21) = Uiso(H1A_11) = Uiso(H2B_21) = Uiso(H1B_11) = Uiso(H3B_21) =
Uiso(H2A_11) = Uiso(H4B_21) = Uiso(H2B_11) = Uiso(H5B_21) = Uiso(H3A_11) =
Uiso(H1B_22) = Uiso(H3B_11) = Uiso(H2B_22) = Uiso(H4A_11) = Uiso(H3B_22) =
Uiso(H4B_11) = Uiso(H4B_22) = Uiso(H5A_11) = Uiso(H5B_22) = Uiso(H5B_11) =
Uiso(H1B_23) = Uiso(H1A_12) = Uiso(H2B_23) = Uiso(H1B_12) = Uiso(H3B_23) =
Uiso(H2A_12) = Uiso(H4B_23) = Uiso(H2B_12) = Uiso(H5B_23) = Uiso(H3A_12) =
Uiso(H1B_24) = Uiso(H3B_12) = Uiso(H2B_24) = Uiso(H4A_12) = Uiso(H3B_24) =
Uiso(H4B_12) = Uiso(H4B_24) = Uiso(H5A_12) = Uiso(H5B_24) = Uiso(H5B_12) =
Uiso(H1B_25) = Uiso(H1A_13) = Uiso(H2B_25) = Uiso(H1B_13) = Uiso(H3B_25) =
Uiso(H2A_13) = Uiso(H4B_25) = Uiso(H2B_13) = Uiso(H5B_25) = Uiso(H3A_13)
5. Rigid body (RIGU) restrains
 N2_1, C1_1, C2_1, C3_1, C4_1, C5_1
 N2_2, C1_2, C2_2, C3_2, C4_2, C5_2
 N2_3, C1_3, C2_3, C3_3, C4_3, C5_3
 N2_4, C1_4, C2_4, C3_4, C4_4, C5_4
 N2_5, C1_5, C2_5, C3_5, C4_5, C5_5
 N2_6, C1_6, C2_6, C3_6, C4_6, C5_6
 N2_7, C1_7, C2_7, C3_7, C4_7, C5_7
 N2_8, C1_8, C2_8, C3_8, C4_8, C5_8
 N2_9, C1_9, C2_9, C3_9, C4_9, C5_9
 N2_10, C1_10, C2_10, C3_10, C4_10, C5_10
 N2_11, C1_11, C2_11, C3_11, C4_11, C5_11
 N2_12, C1_12, C2_12, C3_12, C4_12, C5_12
 N2_13, C1_13, C2_13, C3_13, C4_13, C5_13
 N2_14, C1_14, C2_14, C3_14, C4_14, C5_14
 N2_15, C1_15, C2_15, C3_15, C4_15, C5_15
 N2_16, C1_16, C2_16, C3_16, C4_16, C5_16
 N2_17, C1_17, C2_17, C3_17, C4_17, C5_17
 N2_18, C1_18, C2_18, C3_18, C4_18, C5_18
 N2_19, C1_19, C2_19, C3_19, C4_19, C5_19
 N2_20, C1_20, C2_20, C3_20, C4_20, C5_20
 N2_21, C1_21, C2_21, C3_21, C4_21, C5_21
 N2_22, C1_22, C2_22, C3_22, C4_22, C5_22
 N2_23, C1_23, C2_23, C3_23, C4_23, C5_23
 N2_24, C1_24, C2_24, C3_24, C4_24, C5_24
 N2_25, C1_25, C2_25, C3_25, C4_25, C5_25
 with sigma for 1-2 distances of 0.0002 and sigma for 1-3 distances of 0.004
 P3, N9
 with sigma for 1-2 distances of 0.002 and sigma for 1-3 distances of 0.002
 N1, P1
 with sigma for 1-2 distances of 0.002 and sigma for 1-3 distances of 0.002
6. Same fragment restrains
{N2_2, C1_2, C2_2, C3_2, C4_2, C5_2}
{N2_3, C1_3, C2_3, C3_3, C4_3, C5_3}
{N2_4, C1_4, C2_4, C3_4, C4_4, C5_4}
{N2_5, C1_5, C2_5, C3_5, C4_5, C5_5}
{N2_6, C1_6, C2_6, C3_6, C4_6, C5_6}
{N2_7, C1_7, C2_7, C3_7, C4_7, C5_7}
{N2_8, C1_8, C2_8, C3_8, C4_8, C5_8}
{N2_9, C1_9, C2_9, C3_9, C4_9, C5_9}
{N2_10, C1_10, C2_10, C3_10, C4_10, C5_10}
{N2_11, C1_11, C2_11, C3_11, C4_11, C5_11}
{N2_12, C1_12, C2_12, C3_12, C4_12, C5_12}
{N2_13, C1_13, C2_13, C3_13, C4_13, C5_13}
{N2_14, C1_14, C2_14, C3_14, C4_14, C5_14}
{N2_15, C1_15, C2_15, C3_15, C4_15, C5_15}
{N2_16, C1_16, C2_16, C3_16, C4_16, C5_16}
{N2_17, C1_17, C2_17, C3_17, C4_17, C5_17}
{N2_18, C1_18, C2_18, C3_18, C4_18, C5_18}
{N2_19, C1_19, C2_19, C3_19, C4_19, C5_19}
{N2_20, C1_20, C2_20, C3_20, C4_20, C5_20}
{N2_21, C1_21, C2_21, C3_21, C4_21, C5_21}
{N2_22, C1_22, C2_22, C3_22, C4_22, C5_22}
{N2_23, C1_23, C2_23, C3_23, C4_23, C5_23}
{N2_24, C1_24, C2_24, C3_24, C4_24, C5_24}
{N2_25, C1_25, C2_25, C3_25, C4_25, C5_25}
as
{N2_1, C1_1, C2_1, C3_1, C4_1, C5_1} sigma for 1-2: 0.002 1-3: 0.004
7. Others
 Sof(N2)=Sof(C1)=Sof(H1A)=Sof(H1B)=Sof(C2)=Sof(H2A)=Sof(H2B)=Sof(C3)=Sof(H3A)=
 Sof(H3B)=Sof(C4)=Sof(H4A)=Sof(H4B)=Sof(C5)=Sof(H5A)=Sof(H5B)=1-FVAR(1)
 Sof(N2)=Sof(C1)=Sof(H1A)=Sof(H1B)=Sof(C2)=Sof(H2A)=Sof(H2B)=Sof(C3)=Sof(H3A)=
 Sof(H3B)=Sof(C4)=Sof(H4A)=Sof(H4B)=Sof(C5)=Sof(H5A)=Sof(H5B)=FVAR(1)
8.a Secondary CH2 refined with riding coordinates and stretchable bonds:
 C1(H1A,H1B), C2(H2A,H2B), C3(H3A,H3B), C4(H4A,H4B), C5(H5A,H5B), C1(H1A,H1B),
 C2(H2A,H2B), C3(H3A,H3B), C4(H4A,H4B), C5(H5A,H5B), C1(H1A,H1B), C2(H2A,H2B),
 C3(H3A,H3B), C4(H4A,H4B), C5(H5A,H5B), C1(H1A,H1B), C2(H2A,H2B), C3(H3A,H3B),
 C4(H4A,H4B), C5(H5A,H5B), C1(H1A,H1B), C2(H2A,H2B), C3(H3A,H3B), C4(H4A,H4B),
 C5(H5A,H5B), C1(H1A,H1B), C2(H2A,H2B), C3(H3A,H3B), C4(H4A,H4B), C5(H5A,H5B),
 C1(H1A,H1B), C2(H2A,H2B), C3(H3A,H3B), C4(H4A,H4B), C5(H5A,H5B), C1(H1A,H1B),
 C2(H2A,H2B), C3(H3A,H3B), C4(H4A,H4B), C5(H5A,H5B), C1(H1A,H1B), C2(H2A,H2B),
 C3(H3A,H3B), C4(H4A,H4B), C5(H5A,H5B), C1(H1A,H1B), C2(H2A,H2B), C3(H3A,H3B),
 C4(H4A,H4B), C5(H5A,H5B), C1(H1A,H1B), C2(H2A,H2B), C3(H3A,H3B), C4(H4A,H4B),
 C5(H5A,H5B), C1(H1A,H1B), C2(H2A,H2B), C3(H3A,H3B), C4(H4A,H4B), C5(H5A,H5B),
 C1(H1A,H1B), C2(H2A,H2B), C3(H3A,H3B), C4(H4A,H4B), C5(H5A,H5B), C1(H1A,H1B),
 C2(H2A,H2B), C3(H3A,H3B), C4(H4A,H4B), C5(H5A,H5B), C1(H1A,H1B), C2(H2A,H2B),
 C3(H3A,H3B), C4(H4A,H4B), C5(H5A,H5B), C1(H1A,H1B), C2(H2A,H2B), C3(H3A,H3B),
 C4(H4A,H4B), C5(H5A,H5B), C1(H1A,H1B), C2(H2A,H2B), C3(H3A,H3B), C4(H4A,H4B),
 C5(H5A,H5B), C1(H1A,H1B), C2(H2A,H2B), C3(H3A,H3B), C4(H4A,H4B), C5(H5A,H5B),
 C1(H1A,H1B), C2(H2A,H2B), C3(H3A,H3B), C4(H4A,H4B), C5(H5A,H5B), C1(H1A,H1B),
 C2(H2A,H2B), C3(H3A,H3B), C4(H4A,H4B), C5(H5A,H5B), C1(H1A,H1B), C2(H2A,H2B),
 C3(H3A,H3B), C4(H4A,H4B), C5(H5A,H5B), C1(H1A,H1B), C2(H2A,H2B), C3(H3A,H3B),
 C4(H4A,H4B), C5(H5A,H5B), C1(H1A,H1B), C2(H2A,H2B), C3(H3A,H3B), C4(H4A,H4B),
 C5(H5A,H5B), C1(H1A,H1B), C2(H2A,H2B), C3(H3A,H3B), C4(H4A,H4B), C5(H5A,H5B),
 C1(H1A,H1B), C2(H2A,H2B), C3(H3A,H3B), C4(H4A,H4B), C5(H5A,H5B)
;
_olex2_diffrn_ambient_temperature_device 'Oxford Cryosystems'
_olex2_exptl_crystal_mounting_method 'The crystal was mounted on a loop paratone'
_olex2_submission_special_instructions 'No special instructions were received'

loop_
_space_group_symop_operation_xyz
'x, y, z'
'-x, -y, -z'

loop_
_atom_site_label
_atom_site_type_symbol
_atom_site_fract_x
_atom_site_fract_y
_atom_site_fract_z
_atom_site_U_iso_or_equiv
_atom_site_adp_type
_atom_site_occupancy
_atom_site_site_symmetry_order
_atom_site_calc_flag
_atom_site_refinement_flags_posn
_atom_site_refinement_flags_adp
_atom_site_refinement_flags_occupancy
_atom_site_disorder_assembly
_atom_site_disorder_group
Co1 Co 0.97001(7) 0.30988(5) 0.73766(5) 0.0196(3) Uani 1 1 d . . . . .
Co2 Co 0.80586(7) 0.28935(5) 0.74651(5) 0.0192(3) Uani 1 1 d . . . . .
P1 P 1.10952(13) 0.41125(10) 0.74791(9) 0.0224(5) Uani 1 1 d D . . . .
P3 P 0.60653(13) 0.32598(9) 0.76589(9) 0.0195(4) Uani 1 1 d D . . . .
P4 P 0.86223(13) 0.26920(10) 0.60664(10) 0.0213(5) Uani 1 1 d D . . . .
N1 N 1.0800(5) 0.3373(4) 0.7352(3) 0.0310(18) Uani 1 1 d . . . . .
N5 N 0.9018(5) 0.2845(3) 0.8003(2) 0.0279(17) Uani 1 1 d D . . . .
N9 N 0.6935(4) 0.2915(3) 0.7507(3) 0.0135(13) Uani 1 1 d . . . . .
N13 N 0.8775(5) 0.3011(4) 0.6756(3) 0.0255(16) Uani 1 1 d . . . . .
Co3 Co 0.67542(8) 0.78335(5) 0.74356(5) 0.0213(3) Uani 1 1 d . . . . .
Co4 Co 0.51309(8) 0.80922(6) 0.73274(5) 0.0244(3) Uani 1 1 d . . . . .
P5 P 0.87240(14) 0.83273(11) 0.76531(9) 0.0249(5) Uani 1 1 d D . . . .
P7 P 0.38303(14) 0.92035(12) 0.74331(10) 0.0272(5) Uani 1 1 d D . . . .
N17 N 0.7894(4) 0.7890(3) 0.7510(3) 0.0194(14) Uani 1 1 d . . . . .
N21 N 0.5849(5) 0.7846(4) 0.8027(3) 0.0259(16) Uani 1 1 d . . . . .
N25 N 0.4091(5) 0.8453(5) 0.7284(3) 0.038(2) Uani 1 1 d . . . . .
N29 N 0.5949(5) 0.7782(3) 0.6715(3) 0.0244(16) Uani 1 1 d . . . . .
P2 P 0.91850(13) 0.24223(10) 0.86131(9) 0.0218(5) Uani 1 1 d D . . . .
P6 P 0.57127(13) 0.74430(10) 0.85803(10) 0.0232(5) Uani 1 1 d D . . . .
P8 P 0.60830(13) 0.75433(9) 0.60146(10) 0.0214(5) Uani 1 1 d D . . . .
N2_1 N 1.1652(4) 0.4351(3) 0.6896(2) 0.0288(16) Uani 1 1 d D . . . .
C1_1 C 1.1835(4) 0.3906(3) 0.6337(3) 0.0338(19) Uani 1 1 d D . . . .
H1A_1 H 1.1490(4) 0.4040(3) 0.5961(3) 0.041 Uiso 1 1 calc DR U . . .
H1B_1 H 1.1662(4) 0.3441(3) 0.6405(3) 0.041 Uiso 1 1 calc DR U . . .
C2_1 C 1.2777(4) 0.3925(3) 0.6206(4) 0.039(2) Uani 1 1 d D . . . .
H2A_1 H 1.2888(4) 0.3628(3) 0.5810(4) 0.047 Uiso 1 1 calc DR U . . .
H2B_1 H 1.3118(4) 0.3754(3) 0.6566(4) 0.047 Uiso 1 1 calc DR U . . .
C3_1 C 1.3068(4) 0.4622(3) 0.6126(3) 0.038(2) Uani 1 1 d D . . . .
H3A_1 H 1.3708(5) 0.4631(3) 0.6082(3) 0.045 Uiso 1 1 calc DR U . . .
H3B_1 H 1.2788(4) 0.4772(3) 0.5731(4) 0.045 Uiso 1 1 calc DR U . . .
C4_1 C 1.2829(4) 0.5085(3) 0.6694(4) 0.041(2) Uani 1 1 d D . . . .
H4A_1 H 1.3174(4) 0.4973(3) 0.7078(4) 0.049 Uiso 1 1 calc DR U . . .
H4B_1 H 1.2973(4) 0.5554(4) 0.6619(4) 0.049 Uiso 1 1 calc DR U . . .
C5_1 C 1.1884(4) 0.5032(2) 0.6811(3) 0.0322(19) Uani 1 1 d D . . . .
H5A_1 H 1.1745(4) 0.5330(3) 0.7201(4) 0.039 Uiso 1 1 calc DR U . . .
H5B_1 H 1.1539(4) 0.5182(2) 0.6442(4) 0.039 Uiso 1 1 calc DR U . . .
N2_2 N 0.9440(3) 0.2245(3) 0.5803(3) 0.0264(15) Uani 1 1 d D . . . .
C1_2 C 0.9386(3) 0.1743(3) 0.5262(3) 0.0305(18) Uani 1 1 d D . . . .
H1A_2 H 0.9514(3) 0.1951(3) 0.4866(3) 0.037 Uiso 1 1 calc DR U . . .
H1B_2 H 0.8788(4) 0.1554(3) 0.5212(3) 0.037 Uiso 1 1 calc DR U . . .
C2_2 C 1.0017(4) 0.1197(2) 0.5355(4) 0.040(2) Uani 1 1 d D . . . .
H2A_2 H 0.9990(4) 0.0863(3) 0.4971(4) 0.048 Uiso 1 1 calc DR U . . .
H2B_2 H 0.9857(4) 0.0964(3) 0.5730(4) 0.048 Uiso 1 1 calc DR U . . .
C3_2 C 1.0922(3) 0.1467(3) 0.5460(3) 0.0324(18) Uani 1 1 d D . . . .
H3A_2 H 1.1321(4) 0.1102(3) 0.5566(3) 0.039 Uiso 1 1 calc DR U . . .
H3B_2 H 1.1115(3) 0.1641(3) 0.5062(4) 0.039 Uiso 1 1 calc DR U . . .
C4_2 C 1.0956(3) 0.2017(3) 0.5996(3) 0.0371(19) Uani 1 1 d D . . . .
H4A_2 H 1.0844(3) 0.1829(3) 0.6405(4) 0.045 Uiso 1 1 calc DR U . . .
H4B_2 H 1.1545(4) 0.2224(3) 0.6033(3) 0.045 Uiso 1 1 calc DR U . . .
C5_2 C 1.0296(3) 0.2540(2) 0.5881(3) 0.0282(17) Uani 1 1 d D . . . .
H5A_2 H 1.0313(3) 0.2893(3) 0.6250(4) 0.034 Uiso 1 1 calc DR U . . .
H5B_2 H 1.0434(3) 0.2754(3) 0.5490(4) 0.034 Uiso 1 1 calc DR U . . .
N2_3 N 0.8424(4) 0.32636(19) 0.55840(19) 0.0251(15) Uani 1 1 d D . . . .
C1_3 C 0.8297(4) 0.3135(2) 0.4901(2) 0.0277(17) Uani 1 1 d D . . . .
H1A_3 H 0.7704(5) 0.3278(3) 0.4771(2) 0.033 Uiso 1 1 calc DR U . . .
H1B_3 H 0.8346(4) 0.2647(3) 0.4773(2) 0.033 Uiso 1 1 calc DR U . . .
C2_3 C 0.8953(5) 0.3504(3) 0.4566(2) 0.0333(19) Uani 1 1 d D . . . .
H2A_3 H 0.8831(5) 0.3430(3) 0.4096(3) 0.040 Uiso 1 1 calc DR U . . .
H2B_3 H 0.9540(6) 0.3326(3) 0.4660(2) 0.040 Uiso 1 1 calc DR U . . .
C3_3 C 0.8938(5) 0.4238(3) 0.4775(3) 0.037(2) Uani 1 1 d D . . . .
H3A_3 H 0.9422(6) 0.4465(3) 0.4582(3) 0.044 Uiso 1 1 calc DR U . . .
H3B_3 H 0.8383(6) 0.4432(3) 0.4625(3) 0.044 Uiso 1 1 calc DR U . . .
C4_3 C 0.9028(5) 0.4355(3) 0.5489(3) 0.0323(18) Uani 1 1 d D . . . .
H4A_3 H 0.9616(5) 0.4216(3) 0.5634(3) 0.039 Uiso 1 1 calc DR U . . .
H4B_3 H 0.8964(5) 0.4841(3) 0.5625(3) 0.039 Uiso 1 1 calc DR U . . .
C5_3 C 0.8357(4) 0.3967(2) 0.5792(2) 0.0259(16) Uani 1 1 d D . . . .
H5A_3 H 0.8439(4) 0.4039(2) 0.6266(3) 0.031 Uiso 1 1 calc DR U . . .
H5B_3 H 0.7769(5) 0.4129(2) 0.5673(2) 0.031 Uiso 1 1 calc DR U . . .
N2_4 N 1.1697(3) 0.4247(2) 0.8141(2) 0.0239(14) Uani 1 1 d D . . . .
C1_4 C 1.2338(4) 0.3738(3) 0.8222(3) 0.0317(19) Uani 1 1 d D . . . .
H1A_4 H 1.2855(5) 0.3825(3) 0.7974(3) 0.038 Uiso 1 1 calc DR U . . .
H1B_4 H 1.2095(5) 0.3292(3) 0.8055(3) 0.038 Uiso 1 1 calc DR U . . .
C2_4 C 1.2604(5) 0.3731(3) 0.8911(3) 0.0342(19) Uani 1 1 d D . . . .
H2A_4 H 1.3065(5) 0.3391(3) 0.8955(3) 0.041 Uiso 1 1 calc DR U . . .
H2B_4 H 1.2098(5) 0.3603(3) 0.9153(3) 0.041 Uiso 1 1 calc DR U . . .
C3_4 C 1.2938(4) 0.4403(3) 0.9189(3) 0.0335(19) Uani 1 1 d D . . . .
H3A_4 H 1.3054(4) 0.4399(3) 0.9657(4) 0.040 Uiso 1 1 calc DR U . . .
H3B_4 H 1.3493(5) 0.4504(3) 0.8991(3) 0.040 Uiso 1 1 calc DR U . . .
C4_4 C 1.2286(5) 0.4930(3) 0.9068(3) 0.036(2) Uani 1 1 d D . . . .
H4A_4 H 1.1761(5) 0.4863(3) 0.9316(3) 0.043 Uiso 1 1 calc DR U . . .
H4B_4 H 1.2535(5) 0.5379(3) 0.9216(3) 0.043 Uiso 1 1 calc DR U . . .
C5_4 C 1.2033(4) 0.4901(2) 0.8372(3) 0.0278(17) Uani 1 1 d D . . . .
H5A_4 H 1.1585(5) 0.5245(3) 0.8304(3) 0.033 Uiso 1 1 calc DR U . . .
H5B_4 H 1.2548(5) 0.5003(2) 0.8127(3) 0.033 Uiso 1 1 calc DR U . . .
N2_5 N 1.0401(3) 0.4726(2) 0.7588(2) 0.0270(14) Uani 1 1 d D . . . .
C1_5 C 0.9841(4) 0.4780(3) 0.7030(2) 0.0325(19) Uani 1 1 d D . . . .
H1A_5 H 0.9434(5) 0.4391(4) 0.6971(2) 0.039 Uiso 1 1 calc DR U . . .
H1B_5 H 1.0195(5) 0.4770(3) 0.6645(3) 0.039 Uiso 1 1 calc DR U . . .
C2_5 C 0.9336(5) 0.5413(3) 0.7100(3) 0.044(2) Uani 1 1 d D . . . .
H2A_5 H 0.8937(5) 0.5432(3) 0.6719(3) 0.053 Uiso 1 1 calc DR U . . .
H2B_5 H 0.9741(5) 0.5802(4) 0.7121(3) 0.053 Uiso 1 1 calc DR U . . .
C3_5 C 0.8822(4) 0.5460(4) 0.7691(3) 0.042(2) Uani 1 1 d D . . . .
H3A_5 H 0.8540(4) 0.5906(4) 0.7751(3) 0.050 Uiso 1 1 calc DR U . . .
H3B_5 H 0.8358(4) 0.5111(4) 0.7645(3) 0.050 Uiso 1 1 calc DR U . . .
C4_5 C 0.9403(4) 0.5364(3) 0.8260(2) 0.037(2) Uani 1 1 d D . . . .
H4A_5 H 0.9813(5) 0.5750(4) 0.8341(2) 0.044 Uiso 1 1 calc DR U . . .
H4B_5 H 0.9049(5) 0.5350(3) 0.8644(3) 0.044 Uiso 1 1 calc DR U . . .
C5_5 C 0.9905(4) 0.4730(3) 0.8155(2) 0.0284(17) Uani 1 1 d D . . . .
H5A_5 H 1.0304(5) 0.4686(3) 0.8532(3) 0.034 Uiso 1 1 calc DR U . . .
H5B_5 H 0.9498(5) 0.4341(3) 0.8110(2) 0.034 Uiso 1 1 calc DR U . . .
N2_6 N 0.9952(3) 0.1877(3) 0.8491(2) 0.0313(17) Uani 1 1 d D . . . .
C1_6 C 1.0425(4) 0.1601(4) 0.9007(2) 0.038(2) Uani 1 1 d D . . . .
H1A_6 H 1.0319(4) 0.1110(4) 0.8979(2) 0.046 Uiso 1 1 calc DR U . . .
H1B_6 H 1.0216(4) 0.1805(4) 0.9423(3) 0.046 Uiso 1 1 calc DR U . . .
C2_6 C 1.1373(3) 0.1734(4) 0.8975(3) 0.036(2) Uani 1 1 d D . . . .
H2A_6 H 1.1691(4) 0.1521(4) 0.9322(3) 0.043 Uiso 1 1 calc DR U . . .
H2B_6 H 1.1484(3) 0.2225(5) 0.9043(3) 0.043 Uiso 1 1 calc DR U . . .
C3_6 C 1.1701(3) 0.1463(4) 0.8341(3) 0.044(2) Uani 1 1 d D . . . .
H3A_6 H 1.2320(4) 0.1597(4) 0.8313(3) 0.052 Uiso 1 1 calc DR U . . .
H3B_6 H 1.1668(3) 0.0966(5) 0.8298(3) 0.052 Uiso 1 1 calc DR U . . .
C4_6 C 1.1172(4) 0.1727(4) 0.7811(3) 0.042(2) Uani 1 1 d D . . . .
H4A_6 H 1.1273(4) 0.2218(5) 0.7819(3) 0.050 Uiso 1 1 calc DR U . . .
H4B_6 H 1.1359(4) 0.1511(4) 0.7393(3) 0.050 Uiso 1 1 calc DR U . . .
C5_6 C 1.0228(3) 0.1595(4) 0.7876(2) 0.0314(19) Uani 1 1 d D . . . .
H5A_6 H 0.9887(4) 0.1794(4) 0.7532(3) 0.038 Uiso 1 1 calc DR U . . .
H5B_6 H 1.0119(3) 0.1103(4) 0.7828(2) 0.038 Uiso 1 1 calc DR U . . .
N2_7 N 0.8370(3) 0.2011(2) 0.8858(3) 0.0228(14) Uani 1 1 d D . . . .
C1_7 C 0.7594(4) 0.2379(2) 0.9020(3) 0.0318(19) Uani 1 1 d D . . . .
H1A_7 H 0.7218(4) 0.2403(2) 0.8627(4) 0.038 Uiso 1 1 calc DR U . . .
H1B_7 H 0.7752(4) 0.2844(3) 0.9196(3) 0.038 Uiso 1 1 calc DR U . . .
C2_7 C 0.7112(4) 0.2044(3) 0.9501(3) 0.035(2) Uani 1 1 d D . . . .
H2A_7 H 0.6566(5) 0.2292(3) 0.9594(3) 0.042 Uiso 1 1 calc DR U . . .
H2B_7 H 0.7470(4) 0.2057(3) 0.9906(4) 0.042 Uiso 1 1 calc DR U . . .
C3_7 C 0.6899(4) 0.1333(3) 0.9265(4) 0.0346(19) Uani 1 1 d D . . . .
H3A_7 H 0.6638(4) 0.1107(3) 0.9613(4) 0.042 Uiso 1 1 calc DR U . . .
H3B_7 H 0.6466(4) 0.1321(3) 0.8900(4) 0.042 Uiso 1 1 calc DR U . . .
C4_7 C 0.7700(4) 0.0971(2) 0.9054(4) 0.0345(19) Uani 1 1 d D . . . .
H4A_7 H 0.8094(5) 0.0924(2) 0.9433(4) 0.041 Uiso 1 1 calc DR U . . .
H4B_7 H 0.7541(4) 0.0515(3) 0.8855(4) 0.041 Uiso 1 1 calc DR U . . .
C5_7 C 0.8160(4) 0.1340(2) 0.8583(3) 0.0307(18) Uani 1 1 d D . . . .
H5A_7 H 0.8702(5) 0.1100(3) 0.8462(3) 0.037 Uiso 1 1 calc DR U . . .
H5B_7 H 0.7784(4) 0.1358(2) 0.8190(3) 0.037 Uiso 1 1 calc DR U . . .
N2_8 N 0.5172(3) 0.2807(2) 0.7560(2) 0.0203(13) Uani 1 1 d D . . . .
C1_8 C 0.4841(4) 0.2622(3) 0.6915(2) 0.0252(16) Uani 1 1 d D . . . .
H1A_8 H 0.5172(4) 0.2233(4) 0.6721(2) 0.030 Uiso 1 1 calc DR U . . .
H1B_8 H 0.4920(4) 0.3002(4) 0.6653(2) 0.030 Uiso 1 1 calc DR U . . .
C2_8 C 0.3903(3) 0.2442(3) 0.6913(3) 0.0291(17) Uani 1 1 d D . . . .
H2A_8 H 0.3687(4) 0.2306(3) 0.6467(3) 0.035 Uiso 1 1 calc DR U . . .
H2B_8 H 0.3567(4) 0.2840(4) 0.7081(3) 0.035 Uiso 1 1 calc DR U . . .
C3_8 C 0.3762(4) 0.1881(3) 0.7316(3) 0.0307(18) Uani 1 1 d D . . . .
H3A_8 H 0.3129(5) 0.1798(3) 0.7344(3) 0.037 Uiso 1 1 calc DR U . . .
H3B_8 H 0.4029(4) 0.1465(3) 0.7116(3) 0.037 Uiso 1 1 calc DR U . . .
C4_8 C 0.4158(4) 0.2055(3) 0.7972(2) 0.0336(18) Uani 1 1 d D . . . .
H4A_8 H 0.3829(4) 0.2428(4) 0.8196(3) 0.040 Uiso 1 1 calc DR U . . .
H4B_8 H 0.4118(4) 0.1661(4) 0.8222(3) 0.040 Uiso 1 1 calc DR U . . .
C5_8 C 0.5087(3) 0.2258(3) 0.7947(3) 0.0281(17) Uani 1 1 d D . . . .
H5A_8 H 0.5324(4) 0.2395(3) 0.8388(3) 0.034 Uiso 1 1 calc DR U . . .
H5B_8 H 0.5429(4) 0.1871(3) 0.7764(3) 0.034 Uiso 1 1 calc DR U . . .
N2_9 N 0.5864(3) 0.3851(2) 0.7195(2) 0.0259(15) Uani 1 1 d D . . . .
C1_9 C 0.6470(4) 0.4065(2) 0.6752(3) 0.0304(17) Uani 1 1 d D . . . .
H1A_9 H 0.6228(4) 0.3964(3) 0.6307(4) 0.036 Uiso 1 1 calc DR U . . .
H1B_9 H 0.7022(5) 0.3813(3) 0.6792(3) 0.036 Uiso 1 1 calc DR U . . .
C2_9 C 0.6650(3) 0.4797(3) 0.6882(4) 0.037(2) Uani 1 1 d D . . . .
H2A_9 H 0.7050(4) 0.4938(3) 0.6560(4) 0.045 Uiso 1 1 calc DR U . . .
H2B_9 H 0.6939(4) 0.4891(3) 0.7313(4) 0.045 Uiso 1 1 calc DR U . . .
C3_9 C 0.5828(4) 0.5189(2) 0.6853(4) 0.038(2) Uani 1 1 d D . . . .
H3A_9 H 0.5954(4) 0.5671(3) 0.6982(4) 0.046 Uiso 1 1 calc DR U . . .
H3B_9 H 0.5579(4) 0.5145(2) 0.6407(4) 0.046 Uiso 1 1 calc DR U . . .
C4_9 C 0.5189(4) 0.4937(2) 0.7290(4) 0.0340(19) Uani 1 1 d D . . . .
H4A_9 H 0.5406(4) 0.5039(2) 0.7742(4) 0.041 Uiso 1 1 calc DR U . . .
H4B_9 H 0.4627(5) 0.5171(3) 0.7238(4) 0.041 Uiso 1 1 calc DR U . . .
C5_9 C 0.5052(3) 0.4200(2) 0.7150(3) 0.0279(17) Uani 1 1 d D . . . .
H5A_9 H 0.4646(4) 0.4040(3) 0.7460(4) 0.033 Uiso 1 1 calc DR U . . .
H5B_9 H 0.4785(3) 0.4100(2) 0.6712(4) 0.033 Uiso 1 1 calc DR U . . .
N2_10 N 0.5995(3) 0.3575(3) 0.84099(17) 0.0220(14) Uani 1 1 d D . . . .
C1_10 C 0.6708(3) 0.4009(3) 0.8642(2) 0.0266(16) Uani 1 1 d D . . . .
H1A_10 H 0.6627(3) 0.4454(4) 0.8479(2) 0.032 Uiso 1 1 calc DR U . . .
H1B_10 H 0.7258(4) 0.3817(3) 0.8476(2) 0.032 Uiso 1 1 calc DR U . . .
C2_10 C 0.6772(3) 0.4096(4) 0.9354(2) 0.0308(18) Uani 1 1 d D . . . .
H2A_10 H 0.7245(4) 0.4420(4) 0.9499(3) 0.037 Uiso 1 1 calc DR U . . .
H2B_10 H 0.6921(3) 0.3660(4) 0.9517(3) 0.037 Uiso 1 1 calc DR U . . .
C3_10 C 0.5938(4) 0.4344(3) 0.9628(2) 0.0330(18) Uani 1 1 d D . . . .
H3A_10 H 0.5826(4) 0.4807(4) 0.9517(2) 0.040 Uiso 1 1 calc DR U . . .
H3B_10 H 0.5978(4) 0.4354(3) 1.0103(3) 0.040 Uiso 1 1 calc DR U . . .
C4_10 C 0.5211(3) 0.3891(3) 0.9364(2) 0.0304(17) Uani 1 1 d D . . . .
H4A_10 H 0.5292(4) 0.3441(4) 0.9516(2) 0.036 Uiso 1 1 calc DR U . . .
H4B_10 H 0.4650(4) 0.4073(4) 0.9521(2) 0.036 Uiso 1 1 calc DR U . . .
C5_10 C 0.5183(3) 0.3829(3) 0.8649(2) 0.0231(15) Uani 1 1 d D . . . .
H5A_10 H 0.4703(4) 0.3520(3) 0.8481(2) 0.028 Uiso 1 1 calc DR U . . .
H5B_10 H 0.5068(3) 0.4274(4) 0.8496(2) 0.028 Uiso 1 1 calc DR U . . .
N2_11 N 0.9647(3) 0.7938(3) 0.7556(3) 0.0319(16) Uani 1 1 d D . . . .
C1_11 C 0.9815(4) 0.7386(3) 0.7932(3) 0.0347(18) Uani 1 1 d D . . . .
H1A_11 H 0.9495(4) 0.6983(4) 0.7735(3) 0.042 Uiso 1 1 calc DR U . . .
H1B_11 H 0.9604(4) 0.7498(4) 0.8369(3) 0.042 Uiso 1 1 calc DR U . . .
C2_11 C 1.0761(4) 0.7241(4) 0.7971(3) 0.049(3) Uani 1 1 d D . . . .
H2A_11 H 1.0859(4) 0.6845(5) 0.8211(3) 0.059 Uiso 1 1 calc DR U . . .
H2B_11 H 1.1072(4) 0.7627(5) 0.8208(3) 0.059 Uiso 1 1 calc DR U . . .
C3_11 C 1.1118(4) 0.7107(4) 0.7320(3) 0.048(2) Uani 1 1 d D . . . .
H3A_11 H 1.0876(4) 0.6680(4) 0.7107(3) 0.057 Uiso 1 1 calc DR U . . .
H3B_11 H 1.1758(5) 0.7064(4) 0.7359(3) 0.057 Uiso 1 1 calc DR U . . .
C4_11 C 1.0890(4) 0.7666(4) 0.6926(3) 0.0365(19) Uani 1 1 d D . . . .
H4A_11 H 1.1198(4) 0.8081(4) 0.7108(3) 0.044 Uiso 1 1 calc DR U . . .
H4B_11 H 1.1081(4) 0.7554(4) 0.6483(4) 0.044 Uiso 1 1 calc DR U . . .
C5_11 C 0.9933(4) 0.7784(4) 0.6913(2) 0.0324(19) Uani 1 1 d D . . . .
H5A_11 H 0.9793(4) 0.8162(4) 0.6657(3) 0.039 Uiso 1 1 calc DR U . . .
H5B_11 H 0.9626(4) 0.7379(4) 0.6708(2) 0.039 Uiso 1 1 calc DR U . . .
N2_12 N 0.8820(4) 0.8910(3) 0.7166(2) 0.0291(15) Uani 1 1 d D . . . .
C1_12 C 0.8066(3) 0.9141(4) 0.6827(3) 0.0357(19) Uani 1 1 d D . . . .
H1A_12 H 0.7822(3) 0.9535(4) 0.7080(3) 0.043 Uiso 1 1 calc DR U . . .
H1B_12 H 0.7618(4) 0.8783(4) 0.6775(3) 0.043 Uiso 1 1 calc DR U . . .
C2_12 C 0.8294(4) 0.9328(4) 0.6186(3) 0.040(2) Uani 1 1 d D . . . .
H2A_12 H 0.7772(5) 0.9504(4) 0.5970(3) 0.048 Uiso 1 1 calc DR U . . .
H2B_12 H 0.8488(4) 0.8925(4) 0.5920(3) 0.048 Uiso 1 1 calc DR U . . .
C3_12 C 0.8998(5) 0.9847(3) 0.6242(3) 0.043(2) Uani 1 1 d D . . . .
H3A_12 H 0.9179(5) 0.9931(3) 0.5810(4) 0.052 Uiso 1 1 calc DR U . . .
H3B_12 H 0.8779(5) 1.0273(4) 0.6456(3) 0.052 Uiso 1 1 calc DR U . . .
C4_12 C 0.9758(4) 0.9612(4) 0.6622(3) 0.043(2) Uani 1 1 d D . . . .
H4A_12 H 1.0025(4) 0.9222(4) 0.6377(4) 0.051 Uiso 1 1 calc DR U . . .
H4B_12 H 1.0200(4) 0.9975(4) 0.6692(3) 0.051 Uiso 1 1 calc DR U . . .
C5_12 C 0.9488(4) 0.9418(4) 0.7252(3) 0.044(2) Uani 1 1 d D . . . .
H5A_12 H 0.9997(5) 0.9246(4) 0.7487(3) 0.052 Uiso 1 1 calc DR U . . .
H5B_12 H 0.9269(4) 0.9817(4) 0.7512(3) 0.052 Uiso 1 1 calc DR U . . .
N2_13 N 0.6965(2) 0.7126(2) 0.5846(3) 0.0218(14) Uani 1 1 d D . . . .
C1_13 C 0.7786(3) 0.7474(2) 0.5876(3) 0.0278(17) Uani 1 1 d D . . . .
H1A_13 H 0.8009(3) 0.7545(2) 0.6327(4) 0.033 Uiso 1 1 calc DR U . . .
H1B_13 H 0.7707(3) 0.7919(3) 0.5716(3) 0.033 Uiso 1 1 calc DR U . . .
C2_13 C 0.8427(3) 0.7081(3) 0.5483(3) 0.0281(17) Uani 1 1 d D . . . .
H2A_13 H 0.8995(4) 0.7316(3) 0.5526(3) 0.034 Uiso 1 1 calc DR U . . .
H2B_13 H 0.8229(3) 0.7048(3) 0.5027(4) 0.034 Uiso 1 1 calc DR U . . .
C3_13 C 0.8533(3) 0.6392(3) 0.5688(4) 0.0323(19) Uani 1 1 d D . . . .
H3A_13 H 0.8906(3) 0.6125(3) 0.5386(4) 0.039 Uiso 1 1 calc DR U . . .
H3B_13 H 0.8822(3) 0.6420(3) 0.6120(4) 0.039 Uiso 1 1 calc DR U . . .
C4_13 C 0.7669(4) 0.6057(2) 0.5700(3) 0.0277(17) Uani 1 1 d D . . . .
H4A_13 H 0.7423(4) 0.5965(2) 0.5257(4) 0.033 Uiso 1 1 calc DR U . . .
H4B_13 H 0.7742(4) 0.5622(3) 0.5882(4) 0.033 Uiso 1 1 calc DR U . . .
C5_13 C 0.7056(3) 0.6484(2) 0.6092(3) 0.0267(17) Uani 1 1 d D . . . .
H5A_13 H 0.6481(4) 0.6259(3) 0.6079(3) 0.032 Uiso 1 1 calc DR U . . .
H5B_13 H 0.7277(4) 0.6546(3) 0.6543(4) 0.032 Uiso 1 1 calc DR U . . .
N2_14 N 0.8865(4) 0.8651(3) 0.84018(17) 0.0290(15) Uani 1 1 d D . . . .
C1_14 C 0.9683(3) 0.8934(4) 0.8654(2) 0.035(2) Uani 1 1 d D . . . .
H1A_14 H 0.9756(3) 0.9386(4) 0.8510(2) 0.042 Uiso 1 1 calc DR U . . .
H1B_14 H 1.0164(4) 0.8649(4) 0.8487(3) 0.042 Uiso 1 1 calc DR U . . .
C2_14 C 0.9723(4) 0.8985(4) 0.9367(2) 0.036(2) Uani 1 1 d D . . . .
H2A_14 H 1.0282(4) 0.9194(4) 0.9530(3) 0.043 Uiso 1 1 calc DR U . . .
H2B_14 H 0.9697(4) 0.8530(4) 0.9510(3) 0.043 Uiso 1 1 calc DR U . . .
C3_14 C 0.8989(4) 0.9393(3) 0.9636(2) 0.0329(19) Uani 1 1 d D . . . .
H3A_14 H 0.8997(4) 0.9390(3) 1.0107(3) 0.039 Uiso 1 1 calc DR U . . .
H3B_14 H 0.9052(4) 0.9864(4) 0.9538(2) 0.039 Uiso 1 1 calc DR U . . .
C4_14 C 0.8147(4) 0.9109(4) 0.9349(2) 0.0335(18) Uani 1 1 d D . . . .
H4A_14 H 0.8052(4) 0.8660(4) 0.9495(3) 0.040 Uiso 1 1 calc DR U . . .
H4B_14 H 0.7665(4) 0.9402(4) 0.9499(3) 0.040 Uiso 1 1 calc DR U . . .
C5_14 C 0.8148(3) 0.9050(3) 0.8636(2) 0.0315(18) Uani 1 1 d D . . . .
H5A_14 H 0.7595(4) 0.8842(4) 0.8458(3) 0.038 Uiso 1 1 calc DR U . . .
H5B_14 H 0.8189(3) 0.9503(4) 0.8489(3) 0.038 Uiso 1 1 calc DR U . . .
N2_15 N 0.6540(3) 0.7024(2) 0.8829(3) 0.0255(15) Uani 1 1 d D . . . .
C1_15 C 0.6756(4) 0.6380(3) 0.8510(3) 0.0313(19) Uani 1 1 d D . . . .
H1A_15 H 0.7103(4) 0.6443(3) 0.8133(3) 0.038 Uiso 1 1 calc DR U . . .
H1B_15 H 0.6216(5) 0.6135(3) 0.8357(3) 0.038 Uiso 1 1 calc DR U . . .
C2_15 C 0.7261(4) 0.5982(2) 0.8956(4) 0.035(2) Uani 1 1 d D . . . .
H2A_15 H 0.7428(4) 0.5549(3) 0.8725(4) 0.042 Uiso 1 1 calc DR U . . .
H2B_15 H 0.6893(5) 0.5885(2) 0.9312(4) 0.042 Uiso 1 1 calc DR U . . .
C3_15 C 0.8060(4) 0.6350(3) 0.9222(4) 0.036(2) Uani 1 1 d D . . . .
H3A_15 H 0.8347(4) 0.6099(3) 0.9554(4) 0.044 Uiso 1 1 calc DR U . . .
H3B_15 H 0.8472(4) 0.6384(3) 0.8876(4) 0.044 Uiso 1 1 calc DR U . . .
C4_15 C 0.7833(4) 0.7036(3) 0.9509(3) 0.0297(19) Uani 1 1 d D . . . .
H4A_15 H 0.7494(4) 0.7001(3) 0.9896(3) 0.036 Uiso 1 1 calc DR U . . .
H4B_15 H 0.8373(5) 0.7291(3) 0.9641(3) 0.036 Uiso 1 1 calc DR U . . .
C5_15 C 0.7314(4) 0.7401(2) 0.9040(3) 0.0236(16) Uani 1 1 d D . . . .
H5A_15 H 0.7153(4) 0.7848(3) 0.9243(3) 0.028 Uiso 1 1 calc DR U . . .
H5B_15 H 0.7668(4) 0.7466(2) 0.8667(3) 0.028 Uiso 1 1 calc DR U . . .
N2_16 N 0.4550(7) 0.9800(6) 0.7592(7) 0.0337(17) Uani 0.382(15) 1 d D . P A 1
C1_16 C 0.5034(10) 0.9755(7) 0.8187(6) 0.030(4) Uani 0.382(15) 1 d D . P A 1
H1A_16 H 0.5359(10) 0.9329(8) 0.8165(6) 0.036 Uiso 0.382(15) 1 calc DR U P A 1
H1B_16 H 0.4627(10) 0.9757(7) 0.8541(6) 0.036 Uiso 0.382(15) 1 calc DR U P A 1
C2_16 C 0.5651(9) 1.0329(9) 0.8317(5) 0.032(5) Uani 0.382(15) 1 d D . P A 1
H2A_16 H 0.5996(9) 1.0281(9) 0.8718(5) 0.039 Uiso 0.382(15) 1 calc DR U P A 1
H2B_16 H 0.5321(9) 1.0753(9) 0.8378(5) 0.039 Uiso 0.382(15) 1 calc DR U P A 1
C3_16 C 0.6251(6) 1.0362(10) 0.7779(7) 0.038(6) Uani 0.382(15) 1 d D . P A 1
H3A_16 H 0.6610(7) 1.0775(10) 0.7854(7) 0.045 Uiso 0.382(15) 1 calc DR U P A 1
H3B_16 H 0.6645(7) 0.9972(10) 0.7760(7) 0.045 Uiso 0.382(15) 1 calc DR U P A 1
C4_16 C 0.5742(9) 1.0361(9) 0.7159(6) 0.035(5) Uani 0.382(15) 1 d D . P A 1
H4A_16 H 0.5414(9) 1.0785(9) 0.7155(6) 0.042 Uiso 0.382(15) 1 calc DR U P A 1
H4B_16 H 0.6145(9) 1.0335(9) 0.6801(6) 0.042 Uiso 0.382(15) 1 calc DR U P A 1
C5_16 C 0.5124(10) 0.9782(7) 0.7065(5) 0.029(4) Uani 0.382(15) 1 d D . P A 1
H5A_16 H 0.4779(10) 0.9799(7) 0.6659(5) 0.034 Uiso 0.382(15) 1 calc DR U P A 1
H5B_16 H 0.5453(10) 0.9357(7) 0.7036(5) 0.034 Uiso 0.382(15) 1 calc DR U P A 1
N2_17 N 0.4546(5) 0.9808(4) 0.7596(4) 0.0337(17) Uani 0.618(15) 1 d D . P A 2
C1_17 C 0.5000(5) 1.0094(5) 0.7100(4) 0.034(3) Uani 0.618(15) 1 d D . P A 2
H1A_17 H 0.4957(5) 1.0589(6) 0.7161(4) 0.041 Uiso 0.618(15) 1 calc DR U P A 2
H1B_17 H 0.4725(5) 0.9937(5) 0.6677(4) 0.041 Uiso 0.618(15) 1 calc DR U P A 2
C2_17 C 0.5931(5) 0.9897(6) 0.7115(3) 0.027(3) Uani 0.618(15) 1 d D . P A 2
H2A_17 H 0.6236(6) 1.0113(6) 0.6783(4) 0.033 Uiso 0.618(15) 1 calc DR U P A 2
H2B_17 H 0.5974(5) 0.9405(6) 0.7016(3) 0.033 Uiso 0.618(15) 1 calc DR U P A 2
C3_17 C 0.6359(4) 1.0098(6) 0.7756(4) 0.033(4) Uani 0.618(15) 1 d D . P A 2
H3A_17 H 0.6957(5) 0.9919(6) 0.7770(4) 0.040 Uiso 0.618(15) 1 calc DR U P A 2
H3B_17 H 0.6396(4) 1.0594(7) 0.7830(4) 0.040 Uiso 0.618(15) 1 calc DR U P A 2
C4_17 C 0.5851(6) 0.9834(6) 0.8269(3) 0.025(3) Uani 0.618(15) 1 d D . P A 2
H4A_17 H 0.5887(6) 0.9339(6) 0.8231(3) 0.031 Uiso 0.618(15) 1 calc DR U P A 2
H4B_17 H 0.6105(6) 1.0008(6) 0.8694(4) 0.031 Uiso 0.618(15) 1 calc DR U P A 2
C5_17 C 0.4922(5) 1.0039(5) 0.8219(4) 0.034(3) Uani 0.618(15) 1 d D . P A 2
H5A_17 H 0.4594(5) 0.9846(5) 0.8554(4) 0.041 Uiso 0.618(15) 1 calc DR U P A 2
H5B_17 H 0.4882(5) 1.0533(6) 0.8290(4) 0.041 Uiso 0.618(15) 1 calc DR U P A 2
N2_18 N 0.3247(3) 0.9304(3) 0.8072(2) 0.0258(15) Uani 1 1 d D . . . .
C1_18 C 0.2909(4) 0.9948(2) 0.8302(3) 0.0296(18) Uani 1 1 d D . . . .
H1A_18 H 0.2380(5) 1.0043(2) 0.8043(3) 0.036 Uiso 1 1 calc DR U . . .
H1B_18 H 0.3346(5) 1.0301(3) 0.8252(3) 0.036 Uiso 1 1 calc DR U . . .
C2_18 C 0.2694(5) 0.9965(3) 0.8988(3) 0.035(2) Uani 1 1 d D . . . .
H2A_18 H 0.2441(5) 1.0405(3) 0.9131(3) 0.042 Uiso 1 1 calc DR U . . .
H2B_18 H 0.3233(5) 0.9910(3) 0.9251(3) 0.042 Uiso 1 1 calc DR U . . .
C3_18 C 0.2064(4) 0.9421(3) 0.9087(3) 0.0356(19) Uani 1 1 d D . . . .
H3A_18 H 0.1974(4) 0.9413(3) 0.9551(4) 0.043 Uiso 1 1 calc DR U . . .
H3B_18 H 0.1497(5) 0.9507(3) 0.8873(3) 0.043 Uiso 1 1 calc DR U . . .
C4_18 C 0.2406(5) 0.8760(3) 0.8817(3) 0.041(2) Uani 1 1 d D . . . .
H4A_18 H 0.2932(5) 0.8647(3) 0.9071(3) 0.049 Uiso 1 1 calc DR U . . .
H4B_18 H 0.1964(5) 0.8407(3) 0.8849(3) 0.049 Uiso 1 1 calc DR U . . .
C5_18 C 0.2626(4) 0.8778(3) 0.8134(3) 0.0359(19) Uani 1 1 d D . . . .
H5A_18 H 0.2871(5) 0.8341(3) 0.7969(3) 0.043 Uiso 1 1 calc DR U . . .
H5B_18 H 0.2092(5) 0.8855(3) 0.7874(3) 0.043 Uiso 1 1 calc DR U . . .
N2_19 N 0.3269(4) 0.9449(3) 0.6826(2) 0.0289(16) Uani 1 1 d D . . . .
C1_19 C 0.3019(4) 1.0130(2) 0.6757(3) 0.0313(18) Uani 1 1 d D . . . .
H1A_19 H 0.3383(4) 1.0315(2) 0.6437(3) 0.038 Uiso 1 1 calc DR U . . .
H1B_19 H 0.3118(4) 1.0407(3) 0.7171(4) 0.038 Uiso 1 1 calc DR U . . .
C2_19 C 0.2087(4) 1.0162(3) 0.6547(3) 0.041(2) Uani 1 1 d D . . . .
H2A_19 H 0.1936(4) 1.0631(4) 0.6481(3) 0.049 Uiso 1 1 calc DR U . . .
H2B_19 H 0.1721(4) 1.0019(3) 0.6887(4) 0.049 Uiso 1 1 calc DR U . . .
C3_19 C 0.1903(4) 0.9722(3) 0.5939(3) 0.040(2) Uani 1 1 d D . . . .
H3A_19 H 0.1270(5) 0.9715(3) 0.5833(3) 0.048 Uiso 1 1 calc DR U . . .
H3B_19 H 0.2202(4) 0.9903(3) 0.5584(3) 0.048 Uiso 1 1 calc DR U . . .
C4_19 C 0.2210(4) 0.9027(3) 0.6012(3) 0.041(2) Uani 1 1 d D . . . .
H4A_19 H 0.1855(4) 0.8826(3) 0.6327(4) 0.050 Uiso 1 1 calc DR U . . .
H4B_19 H 0.2134(4) 0.8749(3) 0.5596(4) 0.050 Uiso 1 1 calc DR U . . .
C5_19 C 0.3144(4) 0.9031(3) 0.6230(3) 0.0335(19) Uani 1 1 d D . . . .
H5A_19 H 0.3331(4) 0.8568(4) 0.6288(3) 0.040 Uiso 1 1 calc DR U . . .
H5B_19 H 0.3504(4) 0.9203(3) 0.5901(3) 0.040 Uiso 1 1 calc DR U . . .
N2_20 N 0.5502(4) 0.7900(3) 0.92408(18) 0.0291(16) Uani 1 1 d D . . . .
C1_20 C 0.4913(4) 0.8453(3) 0.9220(2) 0.0292(18) Uani 1 1 d D . . . .
H1A_20 H 0.4345(5) 0.8328(3) 0.9379(3) 0.035 Uiso 1 1 calc DR U . . .
H1B_20 H 0.4821(4) 0.8558(3) 0.8772(3) 0.035 Uiso 1 1 calc DR U . . .
C2_20 C 0.5264(5) 0.9056(2) 0.9620(3) 0.042(2) Uani 1 1 d D . . . .
H2A_20 H 0.4834(6) 0.9422(3) 0.9619(3) 0.050 Uiso 1 1 calc DR U . . .
H2B_20 H 0.5801(6) 0.9209(2) 0.9432(3) 0.050 Uiso 1 1 calc DR U . . .
C3_20 C 0.5464(5) 0.8909(3) 1.0294(3) 0.044(2) Uani 1 1 d D . . . .
H3A_20 H 0.4917(6) 0.8821(3) 1.0504(3) 0.052 Uiso 1 1 calc DR U . . .
H3B_20 H 0.5754(5) 0.9302(4) 1.0536(3) 0.052 Uiso 1 1 calc DR U . . .
C4_20 C 0.6042(5) 0.8313(3) 1.0298(3) 0.044(2) Uani 1 1 d D . . . .
H4A_20 H 0.6616(5) 0.8423(3) 1.0139(3) 0.052 Uiso 1 1 calc DR U . . .
H4B_20 H 0.6129(5) 0.8194(3) 1.0742(3) 0.052 Uiso 1 1 calc DR U . . .
C5_20 C 0.5653(5) 0.7730(3) 0.9886(2) 0.040(2) Uani 1 1 d D . . . .
H5A_20 H 0.6051(5) 0.7342(3) 0.9885(2) 0.048 Uiso 1 1 calc DR U . . .
H5B_20 H 0.5097(6) 0.7600(3) 1.0061(3) 0.048 Uiso 1 1 calc DR U . . .
N2_21 N 0.5344(3) 0.6997(2) 0.5722(2) 0.0228(14) Uani 1 1 d D . . . .
C1_21 C 0.4462(3) 0.7051(3) 0.5922(3) 0.0274(17) Uani 1 1 d D . . . .
H1A_21 H 0.4121(4) 0.7318(3) 0.5630(3) 0.033 Uiso 1 1 calc DR U . . .
H1B_21 H 0.4454(3) 0.7286(3) 0.6360(4) 0.033 Uiso 1 1 calc DR U . . .
C2_21 C 0.4057(4) 0.6375(3) 0.5918(3) 0.0338(19) Uani 1 1 d D . . . .
H2A_21 H 0.3443(5) 0.6425(3) 0.6037(3) 0.041 Uiso 1 1 calc DR U . . .
H2B_21 H 0.4365(4) 0.6124(3) 0.6240(3) 0.041 Uiso 1 1 calc DR U . . .
C3_21 C 0.4095(4) 0.5989(3) 0.5273(3) 0.0348(19) Uani 1 1 d D . . . .
H3A_21 H 0.3879(4) 0.5527(4) 0.5293(3) 0.042 Uiso 1 1 calc DR U . . .
H3B_21 H 0.3719(4) 0.6204(3) 0.4960(3) 0.042 Uiso 1 1 calc DR U . . .
C4_21 C 0.5009(4) 0.5970(2) 0.5060(3) 0.0313(18) Uani 1 1 d D . . . .
H4A_21 H 0.5369(4) 0.5702(3) 0.5341(3) 0.038 Uiso 1 1 calc DR U . . .
H4B_21 H 0.5023(4) 0.5750(3) 0.4616(4) 0.038 Uiso 1 1 calc DR U . . .
C5_21 C 0.5379(4) 0.6661(3) 0.5084(2) 0.0272(17) Uani 1 1 d D . . . .
H5A_21 H 0.5990(5) 0.6637(3) 0.4954(3) 0.033 Uiso 1 1 calc DR U . . .
H5B_21 H 0.5046(4) 0.6919(3) 0.4780(3) 0.033 Uiso 1 1 calc DR U . . .
N2_22 N 0.7818(2) 0.2161(2) 0.5919(3) 0.0203(13) Uani 1 1 d D . . . .
C1_22 C 0.7841(3) 0.1568(3) 0.6253(3) 0.0287(17) Uani 1 1 d D . . . .
H1A_22 H 0.7626(4) 0.1676(3) 0.6692(4) 0.034 Uiso 1 1 calc DR U . . .
H1B_22 H 0.8449(4) 0.1410(3) 0.6294(3) 0.034 Uiso 1 1 calc DR U . . .
C2_22 C 0.7291(4) 0.1028(2) 0.5903(4) 0.0314(19) Uani 1 1 d D . . . .
H2A_22 H 0.7294(4) 0.0630(3) 0.6149(4) 0.038 Uiso 1 1 calc DR U . . .
H2B_22 H 0.7538(4) 0.0893(2) 0.5479(4) 0.038 Uiso 1 1 calc DR U . . .
C3_22 C 0.6378(3) 0.1257(3) 0.5806(4) 0.0358(19) Uani 1 1 d D . . . .
H3A_22 H 0.6042(3) 0.0909(3) 0.5528(4) 0.043 Uiso 1 1 calc DR U . . .
H3B_22 H 0.6098(3) 0.1324(3) 0.6226(4) 0.043 Uiso 1 1 calc DR U . . .
C4_22 C 0.6367(3) 0.1899(3) 0.5501(3) 0.0344(19) Uani 1 1 d D . . . .
H4A_22 H 0.6564(3) 0.1815(3) 0.5055(4) 0.041 Uiso 1 1 calc DR U . . .
H4B_22 H 0.5764(4) 0.2072(3) 0.5482(3) 0.041 Uiso 1 1 calc DR U . . .
C5_22 C 0.6945(3) 0.2412(2) 0.5868(3) 0.0213(15) Uani 1 1 d D . . . .
H5A_22 H 0.6944(3) 0.2828(3) 0.5648(3) 0.026 Uiso 1 1 calc DR U . . .
H5B_22 H 0.6723(3) 0.2524(2) 0.6304(4) 0.026 Uiso 1 1 calc DR U . . .
N2_23 N 0.6148(4) 0.8165(2) 0.5569(2) 0.0232(14) Uani 1 1 d D . . . .
C1_23 C 0.6360(4) 0.8067(2) 0.4905(2) 0.0218(15) Uani 1 1 d D . . . .
H1A_23 H 0.5836(5) 0.7914(2) 0.4641(3) 0.026 Uiso 1 1 calc DR U . . .
H1B_23 H 0.6808(5) 0.7714(3) 0.4846(2) 0.026 Uiso 1 1 calc DR U . . .
C2_23 C 0.6693(4) 0.8700(3) 0.4686(3) 0.0280(17) Uani 1 1 d D . . . .
H2A_23 H 0.6814(4) 0.8627(3) 0.4225(3) 0.034 Uiso 1 1 calc DR U . . .
H2B_23 H 0.7244(5) 0.8832(3) 0.4925(3) 0.034 Uiso 1 1 calc DR U . . .
C3_23 C 0.6048(5) 0.9252(3) 0.4792(3) 0.0343(19) Uani 1 1 d D . . . .
H3A_23 H 0.6304(5) 0.9678(3) 0.4683(3) 0.041 Uiso 1 1 calc DR U . . .
H3B_23 H 0.5525(5) 0.9150(3) 0.4508(3) 0.041 Uiso 1 1 calc DR U . . .
C4_23 C 0.5799(5) 0.9324(2) 0.5475(3) 0.0317(18) Uani 1 1 d D . . . .
H4A_23 H 0.6306(5) 0.9487(2) 0.5753(3) 0.038 Uiso 1 1 calc DR U . . .
H4B_23 H 0.5331(5) 0.9660(3) 0.5532(3) 0.038 Uiso 1 1 calc DR U . . .
C5_23 C 0.5493(4) 0.8672(3) 0.5671(3) 0.0260(17) Uani 1 1 d D . . . .
H5A_23 H 0.5355(4) 0.8727(3) 0.6130(3) 0.031 Uiso 1 1 calc DR U . . .
H5B_23 H 0.4955(4) 0.8528(3) 0.5420(3) 0.031 Uiso 1 1 calc DR U . . .
N2_24 N 0.9455(4) 0.2902(2) 0.92627(18) 0.0252(14) Uani 1 1 d D . . . .
C1_24 C 0.9330(5) 0.2762(2) 0.9911(2) 0.036(2) Uani 1 1 d D . . . .
H1A_24 H 0.9895(6) 0.2642(2) 1.0113(3) 0.043 Uiso 1 1 calc DR U . . .
H1B_24 H 0.8928(5) 0.2373(3) 0.9911(2) 0.043 Uiso 1 1 calc DR U . . .
C2_24 C 0.8961(5) 0.3355(3) 1.0289(3) 0.041(2) Uani 1 1 d D . . . .
H2A_24 H 0.8904(5) 0.3256(3) 1.0740(3) 0.049 Uiso 1 1 calc DR U . . .
H2B_24 H 0.8372(5) 0.3448(3) 1.0110(3) 0.049 Uiso 1 1 calc DR U . . .
C3_24 C 0.9528(5) 0.3959(3) 1.0274(3) 0.039(2) Uani 1 1 d D . . . .
H3A_24 H 0.9241(5) 0.4358(3) 1.0491(3) 0.046 Uiso 1 1 calc DR U . . .
H3B_24 H 1.0090(6) 0.3892(3) 1.0507(3) 0.046 Uiso 1 1 calc DR U . . .
C4_24 C 0.9690(5) 0.4074(2) 0.9597(3) 0.036(2) Uani 1 1 d D . . . .
H4A_24 H 0.9137(6) 0.4201(2) 0.9381(3) 0.043 Uiso 1 1 calc DR U . . .
H4B_24 H 1.0110(5) 0.4450(3) 0.9591(3) 0.043 Uiso 1 1 calc DR U . . .
C5_24 C 1.0042(4) 0.3458(3) 0.9241(3) 0.0287(17) Uani 1 1 d D . . . .
H5A_24 H 1.0125(4) 0.3539(3) 0.8788(3) 0.034 Uiso 1 1 calc DR U . . .
H5B_24 H 1.0617(5) 0.3351(3) 0.9436(3) 0.034 Uiso 1 1 calc DR U . . .
N2_25 N 0.4940(3) 0.6888(3) 0.8435(3) 0.0328(17) Uani 1 1 d D . . . .
C1_25 C 0.4554(4) 0.6677(4) 0.7813(2) 0.0308(18) Uani 1 1 d D . . . .
H1A_25 H 0.4627(4) 0.6187(4) 0.7716(2) 0.037 Uiso 1 1 calc DR U . . .
H1B_25 H 0.4853(4) 0.6903(4) 0.7484(3) 0.037 Uiso 1 1 calc DR U . . .
C2_25 C 0.3613(4) 0.6843(4) 0.7787(3) 0.045(2) Uani 1 1 d D . . . .
H2A_25 H 0.3353(4) 0.6670(4) 0.7364(3) 0.054 Uiso 1 1 calc DR U . . .
H2B_25 H 0.3544(4) 0.7336(5) 0.7838(3) 0.054 Uiso 1 1 calc DR U . . .
C3_25 C 0.3145(3) 0.6546(5) 0.8302(3) 0.048(2) Uani 1 1 d D . . . .
H3A_25 H 0.2537(4) 0.6706(5) 0.8305(3) 0.058 Uiso 1 1 calc DR U . . .
H3B_25 H 0.3133(3) 0.6051(5) 0.8215(3) 0.058 Uiso 1 1 calc DR U . . .
C4_25 C 0.3586(4) 0.6741(4) 0.8939(3) 0.042(2) Uani 1 1 d D . . . .
H4A_25 H 0.3523(4) 0.7229(5) 0.9053(3) 0.050 Uiso 1 1 calc DR U . . .
H4B_25 H 0.3306(4) 0.6505(5) 0.9270(3) 0.050 Uiso 1 1 calc DR U . . .
C5_25 C 0.4527(4) 0.6568(4) 0.8928(3) 0.044(2) Uani 1 1 d D . . . .
H5A_25 H 0.4813(4) 0.6716(4) 0.9350(3) 0.053 Uiso 1 1 calc DR U . . .
H5B_25 H 0.4592(4) 0.6076(5) 0.8848(3) 0.053 Uiso 1 1 calc DR U . . .

loop_
_atom_site_aniso_label
_atom_site_aniso_U_11
_atom_site_aniso_U_22
_atom_site_aniso_U_33
_atom_site_aniso_U_23
_atom_site_aniso_U_13
_atom_site_aniso_U_12
Co1 0.0177(5) 0.0194(5) 0.0220(6) 0.0041(4) -0.0011(5) -0.0016(4)
Co2 0.0172(5) 0.0211(6) 0.0200(6) 0.0051(4) 0.0001(5) 0.0019(4)
P1 0.0219(11) 0.0209(10) 0.0244(11) 0.0029(8) -0.0013(9) -0.0025(8)
P3 0.0183(10) 0.0173(10) 0.0234(11) 0.0041(8) 0.0009(8) 0.0017(8)
P4 0.0202(11) 0.0234(11) 0.0209(11) 0.0051(8) -0.0004(8) -0.0018(8)
N1 0.021(4) 0.055(5) 0.016(4) -0.001(3) -0.001(3) 0.007(3)
N5 0.032(4) 0.025(4) 0.026(4) 0.004(3) -0.009(3) -0.001(3)
N9 0.017(3) 0.010(3) 0.014(3) 0.006(2) 0.001(2) 0.004(2)
N13 0.025(4) 0.024(4) 0.029(4) 0.009(3) 0.006(3) -0.002(3)
Co3 0.0230(6) 0.0186(6) 0.0229(6) 0.0060(4) 0.0005(5) -0.0010(5)
Co4 0.0278(6) 0.0234(6) 0.0230(6) 0.0064(5) 0.0020(5) 0.0094(5)
P5 0.0258(12) 0.0266(11) 0.0227(11) 0.0044(9) -0.0010(9) -0.0055(9)
P7 0.0229(11) 0.0342(13) 0.0250(11) 0.0053(9) 0.0007(9) 0.0097(10)
N17 0.023(4) 0.018(3) 0.019(3) 0.003(3) 0.011(3) 0.003(3)
N21 0.026(4) 0.033(4) 0.022(4) 0.014(3) -0.002(3) 0.004(3)
N25 0.025(4) 0.076(6) 0.016(4) 0.011(4) 0.002(3) 0.011(4)
N29 0.026(4) 0.023(4) 0.025(4) 0.009(3) 0.001(3) 0.004(3)
P2 0.0204(11) 0.0236(11) 0.0226(11) 0.0084(8) -0.0007(9) 0.0011(9)
P6 0.0221(11) 0.0271(11) 0.0216(11) 0.0093(9) 0.0003(9) 0.0035(9)
P8 0.0229(11) 0.0192(10) 0.0230(11) 0.0062(8) 0.0020(9) 0.0016(8)
N2_1 0.032(4) 0.021(3) 0.034(3) 0.004(2) 0.005(3) -0.008(2)
C1_1 0.037(4) 0.027(3) 0.038(3) -0.001(3) 0.008(3) -0.009(2)
C2_1 0.037(4) 0.037(3) 0.046(6) 0.015(3) 0.010(3) -0.005(2)
C3_1 0.039(5) 0.038(3) 0.038(4) 0.015(3) 0.005(3) -0.006(2)
C4_1 0.037(4) 0.044(4) 0.043(4) 0.009(3) 0.007(3) -0.010(2)
C5_1 0.037(4) 0.021(3) 0.040(5) 0.005(3) 0.006(3) -0.009(2)
N2_2 0.018(3) 0.029(3) 0.031(3) 0.000(3) 0.002(2) -0.004(2)
C1_2 0.025(3) 0.032(3) 0.033(3) -0.003(3) 0.002(3) -0.004(3)
C2_2 0.029(3) 0.038(3) 0.053(6) 0.006(3) 0.009(3) 0.001(2)
C3_2 0.029(3) 0.040(3) 0.031(4) 0.014(3) 0.008(3) 0.000(3)
C4_2 0.026(3) 0.048(3) 0.038(4) 0.006(3) 0.009(3) 0.000(3)
C5_2 0.020(3) 0.039(3) 0.025(4) -0.003(3) 0.004(2) -0.008(2)
N2_3 0.041(4) 0.017(2) 0.018(2) 0.0049(17) -0.002(2) -0.004(2)
C1_3 0.040(4) 0.026(4) 0.018(2) 0.0043(18) -0.002(2) -0.003(3)
C2_3 0.043(4) 0.029(3) 0.030(4) 0.010(2) 0.003(3) -0.001(3)
C3_3 0.048(6) 0.029(3) 0.035(3) 0.010(2) 0.001(3) 0.000(3)
C4_3 0.040(4) 0.024(3) 0.035(3) 0.010(2) 0.002(3) -0.005(3)
C5_3 0.037(4) 0.017(2) 0.024(3) 0.0036(18) -0.001(3) -0.005(2)
N2_4 0.019(3) 0.020(2) 0.032(4) 0.0029(19) -0.005(2) -0.001(2)
C1_4 0.032(4) 0.031(3) 0.031(3) 0.002(2) -0.005(2) 0.011(3)
C2_4 0.032(4) 0.038(3) 0.032(3) 0.005(2) -0.006(3) 0.005(3)
C3_4 0.033(4) 0.039(3) 0.029(4) 0.004(2) -0.003(3) 0.003(3)
C4_4 0.032(4) 0.036(4) 0.037(3) 0.002(2) -0.008(3) 0.001(3)
C5_4 0.024(4) 0.021(3) 0.037(3) 0.002(2) -0.007(3) -0.003(2)
N2_5 0.030(3) 0.024(4) 0.029(3) 0.007(2) 0.003(2) 0.006(2)
C1_5 0.036(4) 0.031(4) 0.031(3) 0.006(2) -0.001(3) 0.009(3)
C2_5 0.049(4) 0.036(4) 0.045(4) 0.001(3) -0.008(4) 0.018(3)
C3_5 0.042(4) 0.038(5) 0.042(3) -0.004(3) -0.013(3) 0.011(3)
C4_5 0.038(4) 0.030(3) 0.039(3) -0.006(3) -0.011(3) 0.008(3)
C5_5 0.032(3) 0.025(3) 0.029(3) 0.005(2) 0.004(3) 0.002(3)
N2_6 0.031(4) 0.041(4) 0.023(3) 0.003(2) 0.004(2) 0.019(3)
C1_6 0.030(3) 0.052(5) 0.034(3) 0.017(4) -0.001(2) 0.008(3)
C2_6 0.030(3) 0.039(5) 0.039(3) 0.009(3) 0.000(2) 0.010(3)
C3_6 0.040(4) 0.052(5) 0.039(3) 0.010(3) 0.002(2) 0.021(4)
C4_6 0.030(3) 0.057(6) 0.041(4) 0.017(4) 0.005(2) 0.015(3)
C5_6 0.030(3) 0.040(4) 0.024(3) 0.001(3) 0.005(2) 0.015(3)
N2_7 0.022(3) 0.022(2) 0.026(3) 0.011(2) 0.007(2) 0.005(2)
C1_7 0.026(3) 0.029(3) 0.042(4) 0.011(3) 0.011(3) 0.010(2)
C2_7 0.038(4) 0.032(3) 0.037(4) 0.005(3) 0.011(3) -0.002(3)
C3_7 0.035(4) 0.032(3) 0.038(5) 0.006(3) 0.006(3) 0.000(2)
C4_7 0.036(3) 0.030(3) 0.040(4) 0.010(3) 0.008(3) 0.000(3)
C5_7 0.032(4) 0.024(2) 0.037(4) 0.007(2) 0.008(3) 0.003(2)
N2_8 0.025(3) 0.014(3) 0.021(2) 0.0009(19) -0.0006(19) -0.003(2)
C1_8 0.031(3) 0.022(4) 0.022(3) 0.001(2) -0.002(2) -0.008(2)
C2_8 0.031(3) 0.021(3) 0.035(4) 0.006(3) -0.002(2) -0.007(2)
C3_8 0.031(4) 0.023(3) 0.039(3) 0.008(2) 0.000(2) -0.005(3)
C4_8 0.033(3) 0.030(4) 0.040(3) 0.009(3) 0.000(2) -0.008(2)
C5_8 0.032(3) 0.021(3) 0.033(4) 0.010(3) -0.001(2) -0.005(2)
N2_9 0.028(3) 0.021(3) 0.032(3) 0.013(3) 0.005(2) 0.007(2)
C1_9 0.032(3) 0.030(3) 0.031(3) 0.012(3) 0.006(3) 0.002(2)
C2_9 0.040(4) 0.031(3) 0.042(5) 0.012(3) 0.006(3) 0.000(2)
C3_9 0.039(3) 0.028(4) 0.048(5) 0.010(3) 0.004(3) -0.002(2)
C4_9 0.038(4) 0.017(3) 0.048(4) 0.008(3) 0.006(3) 0.004(2)
C5_9 0.027(3) 0.017(3) 0.041(5) 0.009(2) 0.003(3) 0.006(2)
N2_10 0.020(2) 0.020(3) 0.025(3) -0.004(2) 0.0026(18) 0.002(2)
C1_10 0.024(3) 0.025(3) 0.029(3) -0.003(2) 0.000(2) -0.002(3)
C2_10 0.034(3) 0.028(4) 0.029(3) -0.003(2) -0.001(2) 0.005(3)
C3_10 0.037(3) 0.032(4) 0.031(4) 0.004(3) 0.003(2) 0.009(3)
C4_10 0.034(3) 0.030(4) 0.027(3) 0.001(2) 0.006(2) 0.011(3)
C5_10 0.022(3) 0.020(4) 0.027(3) 0.001(2) 0.006(2) 0.004(2)
N2_11 0.024(4) 0.047(4) 0.025(3) 0.007(2) -0.001(2) -0.004(3)
C1_11 0.038(4) 0.046(4) 0.020(3) 0.004(3) 0.003(3) 0.002(3)
C2_11 0.039(4) 0.068(7) 0.043(4) 0.013(4) 0.005(3) 0.007(3)
C3_11 0.044(5) 0.057(5) 0.044(4) 0.013(3) 0.007(3) 0.004(4)
C4_11 0.032(3) 0.045(4) 0.031(4) 0.001(3) 0.001(2) -0.004(3)
C5_11 0.032(3) 0.040(5) 0.026(3) 0.007(3) 0.002(2) -0.005(3)
N2_12 0.028(3) 0.031(3) 0.029(4) 0.011(3) -0.001(2) -0.006(2)
C1_12 0.032(3) 0.036(5) 0.040(3) 0.014(3) -0.006(3) -0.005(3)
C2_12 0.052(4) 0.028(4) 0.040(4) 0.010(3) -0.002(3) -0.009(4)
C3_12 0.049(4) 0.025(4) 0.057(5) 0.014(3) -0.005(3) -0.006(3)
C4_12 0.045(4) 0.039(5) 0.048(4) 0.018(3) 0.004(3) -0.002(3)
C5_12 0.043(4) 0.046(4) 0.044(4) 0.014(3) -0.004(3) -0.021(4)
N2_13 0.021(3) 0.017(2) 0.029(3) 0.008(2) 0.002(2) 0.0015(19)
C1_13 0.024(3) 0.027(3) 0.033(4) 0.003(3) 0.004(2) -0.004(2)
C2_13 0.028(3) 0.027(3) 0.031(4) 0.008(2) 0.005(3) 0.000(2)
C3_13 0.031(3) 0.029(3) 0.039(5) 0.012(3) 0.007(3) 0.002(2)
C4_13 0.028(3) 0.021(3) 0.036(4) 0.012(3) 0.006(3) 0.006(2)
C5_13 0.027(4) 0.019(2) 0.036(4) 0.012(2) 0.006(3) 0.004(2)
N2_14 0.033(3) 0.028(3) 0.026(3) 0.003(2) -0.007(2) -0.002(2)
C1_14 0.035(3) 0.042(5) 0.028(3) -0.001(3) -0.006(2) -0.006(3)
C2_14 0.039(4) 0.039(4) 0.027(3) -0.001(3) -0.006(2) -0.004(3)
C3_14 0.040(3) 0.033(4) 0.025(4) 0.005(3) -0.003(2) -0.005(3)
C4_14 0.039(3) 0.028(4) 0.033(3) 0.002(2) -0.004(2) -0.001(3)
C5_14 0.033(3) 0.028(4) 0.033(3) 0.002(2) -0.005(2) -0.002(3)
N2_15 0.027(3) 0.020(2) 0.030(3) 0.010(2) -0.008(2) 0.004(2)
C1_15 0.032(4) 0.023(2) 0.039(4) 0.005(2) -0.009(3) 0.006(3)
C2_15 0.037(4) 0.028(3) 0.040(4) 0.006(3) -0.009(3) 0.010(3)
C3_15 0.036(4) 0.029(3) 0.044(5) 0.004(3) -0.009(3) 0.011(2)
C4_15 0.030(4) 0.026(3) 0.033(3) 0.008(2) -0.007(3) 0.009(3)
C5_15 0.024(3) 0.019(3) 0.028(3) 0.004(2) -0.004(2) 0.007(2)
N2_16 0.028(3) 0.047(4) 0.026(3) 0.008(3) 0.001(2) -0.008(3)
C1_16 0.024(7) 0.042(9) 0.025(4) 0.006(5) 0.003(5) -0.006(6)
C2_16 0.031(7) 0.046(10) 0.021(6) 0.010(6) -0.001(6) -0.011(7)
C3_16 0.042(8) 0.044(17) 0.027(6) 0.004(6) 0.007(5) -0.018(8)
C4_16 0.041(8) 0.037(9) 0.026(6) 0.003(6) 0.008(6) -0.016(7)
C5_16 0.030(6) 0.029(9) 0.028(4) 0.008(5) 0.002(5) -0.007(6)
N2_17 0.028(3) 0.047(4) 0.026(3) 0.008(3) 0.001(2) -0.008(3)
C1_17 0.032(4) 0.039(7) 0.033(4) 0.010(5) 0.009(3) 0.002(4)
C2_17 0.031(4) 0.028(7) 0.024(4) 0.009(4) 0.009(3) -0.001(4)
C3_17 0.042(6) 0.035(9) 0.025(4) 0.011(4) 0.005(3) -0.009(6)
C4_17 0.033(4) 0.028(7) 0.016(4) 0.005(4) -0.002(3) -0.011(4)
C5_17 0.034(4) 0.042(7) 0.028(3) 0.008(4) -0.002(3) -0.007(4)
N2_18 0.022(3) 0.023(3) 0.032(4) 0.0007(19) 0.005(3) -0.001(2)
C1_18 0.033(4) 0.025(3) 0.032(3) 0.001(2) 0.006(3) 0.003(3)
C2_18 0.037(4) 0.036(4) 0.032(3) 0.000(2) 0.007(3) -0.003(3)
C3_18 0.034(4) 0.039(3) 0.035(5) 0.009(2) -0.001(3) -0.002(3)
C4_18 0.034(5) 0.038(3) 0.051(4) 0.007(2) 0.007(3) -0.005(3)
C5_18 0.029(4) 0.029(3) 0.050(4) 0.005(2) 0.005(3) -0.007(3)
N2_19 0.034(4) 0.023(3) 0.030(3) 0.005(2) -0.007(3) 0.004(2)
C1_19 0.039(4) 0.024(3) 0.032(5) 0.007(2) -0.001(3) 0.007(2)
C2_19 0.039(4) 0.047(4) 0.039(4) 0.012(3) -0.002(3) 0.008(3)
C3_19 0.035(5) 0.049(4) 0.038(4) 0.012(3) 0.002(3) 0.002(3)
C4_19 0.039(4) 0.048(4) 0.037(5) 0.009(3) -0.007(3) 0.002(3)
C5_19 0.039(4) 0.029(4) 0.032(3) 0.001(3) -0.006(3) 0.003(3)
N2_20 0.028(3) 0.034(3) 0.026(3) 0.008(2) 0.006(2) 0.010(3)
C1_20 0.030(3) 0.034(3) 0.025(4) 0.005(2) 0.003(3) 0.010(3)
C2_20 0.045(5) 0.040(3) 0.039(3) -0.003(3) 0.001(3) 0.004(3)
C3_20 0.035(5) 0.056(4) 0.040(4) 0.002(3) 0.002(3) 0.003(4)
C4_20 0.043(4) 0.062(4) 0.028(4) 0.010(3) 0.013(3) 0.010(3)
C5_20 0.039(5) 0.055(4) 0.028(3) 0.014(2) 0.007(2) 0.016(4)
N2_21 0.013(3) 0.026(3) 0.028(3) -0.001(2) 0.004(2) -0.006(2)
C1_21 0.015(2) 0.034(3) 0.035(4) 0.009(3) 0.007(2) -0.002(2)
C2_21 0.031(4) 0.037(3) 0.035(4) 0.009(3) 0.006(3) -0.009(3)
C3_21 0.032(3) 0.038(4) 0.035(3) 0.009(3) 0.003(3) -0.003(2)
C4_21 0.033(3) 0.024(3) 0.036(5) 0.001(2) 0.004(3) -0.005(2)
C5_21 0.030(4) 0.024(3) 0.028(3) 0.000(2) 0.004(2) -0.004(2)
N2_22 0.018(2) 0.018(2) 0.024(3) 0.001(2) 0.000(2) 0.0019(19)
C1_22 0.027(4) 0.023(2) 0.036(3) 0.009(2) -0.005(3) -0.002(2)
C2_22 0.022(3) 0.028(3) 0.043(5) 0.000(3) 0.001(3) -0.001(2)
C3_22 0.023(3) 0.030(3) 0.053(5) -0.004(3) -0.001(3) 0.000(2)
C4_22 0.022(3) 0.030(3) 0.049(4) -0.005(3) -0.002(3) 0.000(2)
C5_22 0.018(2) 0.020(3) 0.026(4) 0.007(3) 0.002(2) 0.0020(18)
N2_23 0.026(3) 0.020(3) 0.025(3) 0.0067(18) 0.004(2) 0.007(3)
C1_23 0.024(4) 0.017(3) 0.025(3) 0.0046(18) 0.003(2) -0.001(2)
C2_23 0.037(4) 0.019(3) 0.029(4) 0.005(2) 0.005(3) -0.005(2)
C3_23 0.045(4) 0.024(3) 0.035(3) 0.008(2) 0.009(3) 0.001(3)
C4_23 0.038(4) 0.024(3) 0.034(3) 0.009(2) 0.006(3) 0.006(3)
C5_23 0.027(3) 0.022(3) 0.029(4) 0.007(2) 0.005(3) 0.009(2)
N2_24 0.028(3) 0.029(3) 0.020(3) 0.008(2) -0.002(2) -0.003(3)
C1_24 0.043(5) 0.045(4) 0.022(3) 0.013(2) 0.001(2) 0.001(4)
C2_24 0.048(5) 0.050(3) 0.026(4) 0.008(2) -0.002(3) 0.005(3)
C3_24 0.040(4) 0.045(4) 0.031(3) 0.007(2) 0.000(3) 0.011(3)
C4_24 0.043(5) 0.033(3) 0.030(3) 0.003(2) -0.001(3) 0.006(3)
C5_24 0.028(3) 0.028(3) 0.031(4) 0.005(2) 0.003(3) -0.003(2)
N2_25 0.029(3) 0.042(4) 0.028(3) 0.007(2) 0.002(2) -0.010(3)
C1_25 0.036(3) 0.027(4) 0.030(3) 0.008(3) -0.002(2) -0.007(3)
C2_25 0.037(3) 0.054(6) 0.047(4) 0.015(4) -0.002(3) -0.002(3)
C3_25 0.042(4) 0.056(6) 0.048(4) 0.014(3) -0.001(3) -0.007(4)
C4_25 0.033(3) 0.050(5) 0.045(4) 0.018(4) 0.005(3) -0.013(3)
C5_25 0.034(3) 0.064(6) 0.039(4) 0.021(4) 0.005(3) -0.010(3)

loop_
_atom_type_symbol
_atom_type_description
_atom_type_scat_dispersion_real
_atom_type_scat_dispersion_imag
_atom_type_scat_source
C C 0.0033 0.0016 'International Tables Vol C Tables 4.2.6.8 and 6.1.1.4'
H H 0.0000 0.0000 'International Tables Vol C Tables 4.2.6.8 and 6.1.1.4'
Co Co 0.3494 0.9721 'International Tables Vol C Tables 4.2.6.8 and 6.1.1.4'
N N 0.0061 0.0033 'International Tables Vol C Tables 4.2.6.8 and 6.1.1.4'
P P 0.1023 0.0942 'International Tables Vol C Tables 4.2.6.8 and 6.1.1.4'

loop_
_exptl_crystal_face_index_h
_exptl_crystal_face_index_k
_exptl_crystal_face_index_l
_exptl_crystal_face_perp_dist
0.00 0.00 -1.00 0.1250
0.00 0.00 1.00 0.1390
1.00 1.00 0.00 0.2490
-1.00 -1.00 0.00 0.1560
1.00 1.00 1.00 0.2450
0.00 1.00 -1.00 0.1590
0.00 -1.00 1.00 0.1170
0.00 1.00 0.00 0.1470
0.00 -1.00 0.00 0.1330
1.00 0.00 1.00 0.2440
-1.00 1.00 0.00 0.1260
1.00 -1.00 0.00 0.1610
0.00 1.00 1.00 0.1510
-1.00 1.00 1.00 0.0770
1.00 -1.00 -1.00 0.0900
-1.00 0.00 0.00 0.1230
1.00 0.00 0.00 0.2110
1.00 0.00 -1.00 0.1300
-1.00 0.00 1.00 0.0700
-1.00 -1.00 1.00 0.1050
1.00 0.00 -2.00 0.0920
-1.00 0.00 2.00 0.0860
0.00 -1.00 -2.00 0.1080
1.00 -1.00 -2.00 0.0830
2.00 -1.00 -2.00 0.1080
-1.00 1.00 2.00 0.0800

loop_
_geom_angle_atom_site_label_1
_geom_angle_atom_site_label_2
_geom_angle_atom_site_label_3
_geom_angle
_geom_angle_site_symmetry_1
_geom_angle_site_symmetry_3
_geom_angle_publ_flag
N1 Co1 N5 134.6(3) . . ?
N1 Co1 N13 132.8(3) . . ?
N5 Co1 N13 92.6(3) . . ?
N5 Co2 N13 91.2(3) . . ?
N9 Co2 N5 138.8(3) . . ?
N9 Co2 N13 129.8(3) . . ?
N1 P1 N2_1 112.2(3) . . ?
N1 P1 N2_4 111.7(3) . . ?
N1 P1 N2_5 122.1(4) . . ?
N2_1 P1 N2_4 107.8(3) . . ?
N2_1 P1 N2_5 101.4(3) . . ?
N2_5 P1 N2_4 100.2(3) . . ?
N9 P3 N2_8 118.3(3) . . ?
N9 P3 N2_9 111.3(3) . . ?
N9 P3 N2_10 114.3(3) . . ?
N2_8 P3 N2_10 100.9(3) . . ?
N2_9 P3 N2_8 102.1(3) . . ?
N2_9 P3 N2_10 108.7(3) . . ?
N13 P4 N2_2 113.1(4) . . ?
N13 P4 N2_3 110.7(3) . . ?
N13 P4 N2_22 117.9(4) . . ?
N2_2 P4 N2_22 101.6(3) . . ?
N2_3 P4 N2_2 108.5(3) . . ?
N2_3 P4 N2_22 104.2(3) . . ?
P1 N1 Co1 124.0(5) . . ?
Co1 N5 Co2 89.59(18) . . ?
P2 N5 Co1 134.2(5) . . ?
P2 N5 Co2 130.7(4) . . ?
P3 N9 Co2 153.8(4) . . ?
Co1 N13 Co2 85.2(3) . . ?
P4 N13 Co1 137.4(5) . . ?
P4 N13 Co2 126.1(4) . . ?
N17 Co3 N21 134.5(3) . . ?
N17 Co3 N29 132.9(3) . . ?
N21 Co3 N29 92.5(3) . . ?
N25 Co4 N21 132.7(3) . . ?
N25 Co4 N29 134.6(3) . . ?
N29 Co4 N21 92.7(3) . . ?
N17 P5 N2_11 115.9(3) . . ?
N17 P5 N2_12 113.3(3) . . ?
N17 P5 N2_14 115.0(3) . . ?
N2_11 P5 N2_12 100.7(3) . . ?
N2_11 P5 N2_14 100.1(3) . . ?
N2_12 P5 N2_14 110.3(3) . . ?
N25 P7 N2_16 122.3(7) . . ?
N25 P7 N2_17 122.8(5) . . ?
N25 P7 N2_18 110.9(4) . . ?
N25 P7 N2_19 109.7(4) . . ?
N2_16 P7 N2_18 101.2(6) . . ?
N2_16 P7 N2_19 102.9(6) . . ?
N2_17 P7 N2_18 100.8(4) . . ?
N2_19 P7 N2_17 102.7(4) . . ?
N2_19 P7 N2_18 109.1(3) . . ?
P5 N17 Co3 149.1(4) . . ?
Co3 N21 Co4 84.5(3) . . ?
P6 N21 Co3 131.2(5) . . ?
P6 N21 Co4 134.6(5) . . ?
P7 N25 Co4 128.7(6) . . ?
Co4 N29 Co3 84.5(3) . . ?
P8 N29 Co3 130.0(4) . . ?
P8 N29 Co4 145.5(5) . . ?
N5 P2 N2_6 111.6(4) . . ?
N5 P2 N2_7 118.1(4) . . ?
N5 P2 N2_24 112.2(3) . . ?
N2_6 P2 N2_7 105.8(3) . . ?
N2_6 P2 N2_24 107.5(3) . . ?
N2_7 P2 N2_24 100.6(3) . . ?
N21 P6 N2_15 117.0(4) . . ?
N21 P6 N2_20 113.4(4) . . ?
N21 P6 N2_25 112.9(4) . . ?
N2_15 P6 N2_20 99.9(3) . . ?
N2_25 P6 N2_15 104.7(3) . . ?
N2_25 P6 N2_20 107.8(3) . . ?
N29 P8 N2_13 117.5(4) . . ?
N29 P8 N2_21 112.2(3) . . ?
N29 P8 N2_23 112.4(3) . . ?
N2_13 P8 N2_21 100.5(3) . . ?
N2_13 P8 N2_23 102.2(3) . . ?
N2_21 P8 N2_23 111.1(3) . . ?
C1_1 N2_1 P1 122.2(4) . . ?
C1_1 N2_1 C5_1 111.2(2) . . ?
C5_1 N2_1 P1 125.7(4) . . ?
N2_1 C1_1 H1A_1 109.6 . . ?
N2_1 C1_1 H1B_1 109.6 . . ?
N2_1 C1_1 C2_1 110.5(3) . . ?
H1A_1 C1_1 H1B_1 108.1 . . ?
C2_1 C1_1 H1A_1 109.6 . . ?
C2_1 C1_1 H1B_1 109.6 . . ?
C1_1 C2_1 H2A_1 109.4 . . ?
C1_1 C2_1 H2B_1 109.4 . . ?
C1_1 C2_1 C3_1 111.0(3) . . ?
H2A_1 C2_1 H2B_1 108.0 . . ?
C3_1 C2_1 H2A_1 109.4 . . ?
C3_1 C2_1 H2B_1 109.4 . . ?
C2_1 C3_1 H3A_1 109.7 . . ?
C2_1 C3_1 H3B_1 109.7 . . ?
H3A_1 C3_1 H3B_1 108.2 . . ?
C4_1 C3_1 C2_1 109.9(3) . . ?
C4_1 C3_1 H3A_1 109.7 . . ?
C4_1 C3_1 H3B_1 109.7 . . ?
C3_1 C4_1 H4A_1 109.5 . . ?
C3_1 C4_1 H4B_1 109.5 . . ?
H4A_1 C4_1 H4B_1 108.0 . . ?
C5_1 C4_1 C3_1 110.9(3) . . ?
C5_1 C4_1 H4A_1 109.5 . . ?
C5_1 C4_1 H4B_1 109.5 . . ?
N2_1 C5_1 C4_1 110.5(3) . . ?
N2_1 C5_1 H5A_1 109.5 . . ?
N2_1 C5_1 H5B_1 109.5 . . ?
C4_1 C5_1 H5A_1 109.5 . . ?
C4_1 C5_1 H5B_1 109.5 . . ?
H5A_1 C5_1 H5B_1 108.1 . . ?
C1_2 N2_2 P4 124.4(3) . . ?
C1_2 N2_2 C5_2 111.0(2) . . ?
C5_2 N2_2 P4 118.2(3) . . ?
N2_2 C1_2 H1A_2 109.6 . . ?
N2_2 C1_2 H1B_2 109.6 . . ?
N2_2 C1_2 C2_2 110.3(3) . . ?
H1A_2 C1_2 H1B_2 108.1 . . ?
C2_2 C1_2 H1A_2 109.6 . . ?
C2_2 C1_2 H1B_2 109.6 . . ?
C1_2 C2_2 H2A_2 109.4 . . ?
C1_2 C2_2 H2B_2 109.4 . . ?
C1_2 C2_2 C3_2 111.1(3) . . ?
H2A_2 C2_2 H2B_2 108.0 . . ?
C3_2 C2_2 H2A_2 109.4 . . ?
C3_2 C2_2 H2B_2 109.4 . . ?
C2_2 C3_2 H3A_2 109.6 . . ?
C2_2 C3_2 H3B_2 109.6 . . ?
H3A_2 C3_2 H3B_2 108.2 . . ?
C4_2 C3_2 C2_2 110.1(3) . . ?
C4_2 C3_2 H3A_2 109.6 . . ?
C4_2 C3_2 H3B_2 109.6 . . ?
C3_2 C4_2 H4A_2 109.5 . . ?
C3_2 C4_2 H4B_2 109.5 . . ?
H4A_2 C4_2 H4B_2 108.1 . . ?
C5_2 C4_2 C3_2 110.8(3) . . ?
C5_2 C4_2 H4A_2 109.5 . . ?
C5_2 C4_2 H4B_2 109.5 . . ?
N2_2 C5_2 C4_2 110.3(3) . . ?
N2_2 C5_2 H5A_2 109.6 . . ?
N2_2 C5_2 H5B_2 109.6 . . ?
C4_2 C5_2 H5A_2 109.6 . . ?
C4_2 C5_2 H5B_2 109.6 . . ?
H5A_2 C5_2 H5B_2 108.1 . . ?
C1_3 N2_3 P4 124.8(3) . . ?
C1_3 N2_3 C5_3 111.5(2) . . ?
C5_3 N2_3 P4 123.8(3) . . ?
N2_3 C1_3 H1A_3 109.5 . . ?
N2_3 C1_3 H1B_3 109.5 . . ?
N2_3 C1_3 C2_3 110.8(3) . . ?
H1A_3 C1_3 H1B_3 108.1 . . ?
C2_3 C1_3 H1A_3 109.5 . . ?
C2_3 C1_3 H1B_3 109.5 . . ?
C1_3 C2_3 H2A_3 109.4 . . ?
C1_3 C2_3 H2B_3 109.4 . . ?
C1_3 C2_3 C3_3 111.3(3) . . ?
H2A_3 C2_3 H2B_3 108.0 . . ?
C3_3 C2_3 H2A_3 109.4 . . ?
C3_3 C2_3 H2B_3 109.4 . . ?
C2_3 C3_3 H3A_3 109.6 . . ?
C2_3 C3_3 H3B_3 109.6 . . ?
H3A_3 C3_3 H3B_3 108.2 . . ?
C4_3 C3_3 C2_3 110.1(3) . . ?
C4_3 C3_3 H3A_3 109.6 . . ?
C4_3 C3_3 H3B_3 109.6 . . ?
C3_3 C4_3 H4A_3 109.5 . . ?
C3_3 C4_3 H4B_3 109.5 . . ?
H4A_3 C4_3 H4B_3 108.1 . . ?
C5_3 C4_3 C3_3 110.7(3) . . ?
C5_3 C4_3 H4A_3 109.5 . . ?
C5_3 C4_3 H4B_3 109.5 . . ?
N2_3 C5_3 C4_3 110.3(3) . . ?
N2_3 C5_3 H5A_3 109.6 . . ?
N2_3 C5_3 H5B_3 109.6 . . ?
C4_3 C5_3 H5A_3 109.6 . . ?
C4_3 C5_3 H5B_3 109.6 . . ?
H5A_3 C5_3 H5B_3 108.1 . . ?
C1_4 N2_4 P1 113.9(3) . . ?
C1_4 N2_4 C5_4 110.9(2) . . ?
C5_4 N2_4 P1 122.3(3) . . ?
N2_4 C1_4 H1A_4 109.5 . . ?
N2_4 C1_4 H1B_4 109.5 . . ?
N2_4 C1_4 C2_4 110.6(3) . . ?
H1A_4 C1_4 H1B_4 108.1 . . ?
C2_4 C1_4 H1A_4 109.5 . . ?
C2_4 C1_4 H1B_4 109.5 . . ?
C1_4 C2_4 H2A_4 109.4 . . ?
C1_4 C2_4 H2B_4 109.4 . . ?
C1_4 C2_4 C3_4 111.1(3) . . ?
H2A_4 C2_4 H2B_4 108.0 . . ?
C3_4 C2_4 H2A_4 109.4 . . ?
C3_4 C2_4 H2B_4 109.4 . . ?
C2_4 C3_4 H3A_4 109.7 . . ?
C2_4 C3_4 H3B_4 109.7 . . ?
H3A_4 C3_4 H3B_4 108.2 . . ?
C4_4 C3_4 C2_4 109.9(3) . . ?
C4_4 C3_4 H3A_4 109.7 . . ?
C4_4 C3_4 H3B_4 109.7 . . ?
C3_4 C4_4 H4A_4 109.5 . . ?
C3_4 C4_4 H4B_4 109.5 . . ?
H4A_4 C4_4 H4B_4 108.1 . . ?
C5_4 C4_4 C3_4 110.9(3) . . ?
C5_4 C4_4 H4A_4 109.5 . . ?
C5_4 C4_4 H4B_4 109.5 . . ?
N2_4 C5_4 C4_4 110.5(3) . . ?
N2_4 C5_4 H5A_4 109.6 . . ?
N2_4 C5_4 H5B_4 109.6 . . ?
C4_4 C5_4 H5A_4 109.6 . . ?
C4_4 C5_4 H5B_4 109.6 . . ?
H5A_4 C5_4 H5B_4 108.1 . . ?
C1_5 N2_5 P1 112.3(3) . . ?
C1_5 N2_5 C5_5 110.9(3) . . ?
C5_5 N2_5 P1 115.4(4) . . ?
N2_5 C1_5 H1A_5 109.5 . . ?
N2_5 C1_5 H1B_5 109.5 . . ?
N2_5 C1_5 C2_5 110.7(3) . . ?
H1A_5 C1_5 H1B_5 108.1 . . ?
C2_5 C1_5 H1A_5 109.5 . . ?
C2_5 C1_5 H1B_5 109.5 . . ?
C1_5 C2_5 H2A_5 109.4 . . ?
C1_5 C2_5 H2B_5 109.4 . . ?
C1_5 C2_5 C3_5 111.2(3) . . ?
H2A_5 C2_5 H2B_5 108.0 . . ?
C3_5 C2_5 H2A_5 109.4 . . ?
C3_5 C2_5 H2B_5 109.4 . . ?
C2_5 C3_5 H3A_5 109.7 . . ?
C2_5 C3_5 H3B_5 109.7 . . ?
H3A_5 C3_5 H3B_5 108.2 . . ?
C4_5 C3_5 C2_5 109.9(3) . . ?
C4_5 C3_5 H3A_5 109.7 . . ?
C4_5 C3_5 H3B_5 109.7 . . ?
C3_5 C4_5 H4A_5 109.4 . . ?
C3_5 C4_5 H4B_5 109.4 . . ?
H4A_5 C4_5 H4B_5 108.0 . . ?
C5_5 C4_5 C3_5 111.0(3) . . ?
C5_5 C4_5 H4A_5 109.4 . . ?
C5_5 C4_5 H4B_5 109.4 . . ?
N2_5 C5_5 C4_5 110.6(3) . . ?
N2_5 C5_5 H5A_5 109.5 . . ?
N2_5 C5_5 H5B_5 109.5 . . ?
C4_5 C5_5 H5A_5 109.5 . . ?
C4_5 C5_5 H5B_5 109.5 . . ?
H5A_5 C5_5 H5B_5 108.1 . . ?
C1_6 N2_6 P2 122.5(4) . . ?
C1_6 N2_6 C5_6 111.7(2) . . ?
C5_6 N2_6 P2 125.8(4) . . ?
N2_6 C1_6 H1A_6 109.5 . . ?
N2_6 C1_6 H1B_6 109.5 . . ?
N2_6 C1_6 C2_6 110.6(3) . . ?
H1A_6 C1_6 H1B_6 108.1 . . ?
C2_6 C1_6 H1A_6 109.5 . . ?
C2_6 C1_6 H1B_6 109.5 . . ?
C1_6 C2_6 H2A_6 109.4 . . ?
C1_6 C2_6 H2B_6 109.4 . . ?
C1_6 C2_6 C3_6 111.0(3) . . ?
H2A_6 C2_6 H2B_6 108.0 . . ?
C3_6 C2_6 H2A_6 109.4 . . ?
C3_6 C2_6 H2B_6 109.4 . . ?
C2_6 C3_6 H3A_6 109.6 . . ?
C2_6 C3_6 H3B_6 109.6 . . ?
H3A_6 C3_6 H3B_6 108.1 . . ?
C4_6 C3_6 C2_6 110.1(3) . . ?
C4_6 C3_6 H3A_6 109.6 . . ?
C4_6 C3_6 H3B_6 109.6 . . ?
C3_6 C4_6 H4A_6 109.4 . . ?
C3_6 C4_6 H4B_6 109.4 . . ?
H4A_6 C4_6 H4B_6 108.0 . . ?
C5_6 C4_6 C3_6 111.0(3) . . ?
C5_6 C4_6 H4A_6 109.4 . . ?
C5_6 C4_6 H4B_6 109.4 . . ?
N2_6 C5_6 C4_6 110.4(3) . . ?
N2_6 C5_6 H5A_6 109.6 . . ?
N2_6 C5_6 H5B_6 109.6 . . ?
C4_6 C5_6 H5A_6 109.6 . . ?
C4_6 C5_6 H5B_6 109.6 . . ?
H5A_6 C5_6 H5B_6 108.1 . . ?
C1_7 N2_7 P2 118.0(3) . . ?
C1_7 N2_7 C5_7 110.8(3) . . ?
C5_7 N2_7 P2 121.2(3) . . ?
N2_7 C1_7 H1A_7 109.6 . . ?
N2_7 C1_7 H1B_7 109.6 . . ?
N2_7 C1_7 C2_7 110.3(3) . . ?
H1A_7 C1_7 H1B_7 108.1 . . ?
C2_7 C1_7 H1A_7 109.6 . . ?
C2_7 C1_7 H1B_7 109.6 . . ?
C1_7 C2_7 H2A_7 109.4 . . ?
C1_7 C2_7 H2B_7 109.4 . . ?
C1_7 C2_7 C3_7 111.2(3) . . ?
H2A_7 C2_7 H2B_7 108.0 . . ?
C3_7 C2_7 H2A_7 109.4 . . ?
C3_7 C2_7 H2B_7 109.4 . . ?
C2_7 C3_7 H3A_7 109.6 . . ?
C2_7 C3_7 H3B_7 109.6 . . ?
H3A_7 C3_7 H3B_7 108.1 . . ?
C4_7 C3_7 C2_7 110.2(3) . . ?
C4_7 C3_7 H3A_7 109.6 . . ?
C4_7 C3_7 H3B_7 109.6 . . ?
C3_7 C4_7 H4A_7 109.4 . . ?
C3_7 C4_7 H4B_7 109.4 . . ?
H4A_7 C4_7 H4B_7 108.0 . . ?
C5_7 C4_7 C3_7 111.0(3) . . ?
C5_7 C4_7 H4A_7 109.4 . . ?
C5_7 C4_7 H4B_7 109.4 . . ?
N2_7 C5_7 C4_7 110.1(3) . . ?
N2_7 C5_7 H5A_7 109.6 . . ?
N2_7 C5_7 H5B_7 109.6 . . ?
C4_7 C5_7 H5A_7 109.6 . . ?
C4_7 C5_7 H5B_7 109.6 . . ?
H5A_7 C5_7 H5B_7 108.2 . . ?
C1_8 N2_8 P3 118.0(3) . . ?
C1_8 N2_8 C5_8 110.7(2) . . ?
C5_8 N2_8 P3 117.7(3) . . ?
N2_8 C1_8 H1A_8 109.6 . . ?
N2_8 C1_8 H1B_8 109.6 . . ?
N2_8 C1_8 C2_8 110.4(3) . . ?
H1A_8 C1_8 H1B_8 108.1 . . ?
C2_8 C1_8 H1A_8 109.6 . . ?
C2_8 C1_8 H1B_8 109.6 . . ?
C1_8 C2_8 H2A_8 109.5 . . ?
C1_8 C2_8 H2B_8 109.5 . . ?
C1_8 C2_8 C3_8 110.8(3) . . ?
H2A_8 C2_8 H2B_8 108.1 . . ?
C3_8 C2_8 H2A_8 109.5 . . ?
C3_8 C2_8 H2B_8 109.5 . . ?
C2_8 C3_8 H3A_8 109.7 . . ?
C2_8 C3_8 H3B_8 109.7 . . ?
H3A_8 C3_8 H3B_8 108.2 . . ?
C4_8 C3_8 C2_8 109.9(3) . . ?
C4_8 C3_8 H3A_8 109.7 . . ?
C4_8 C3_8 H3B_8 109.7 . . ?
C3_8 C4_8 H4A_8 109.4 . . ?
C3_8 C4_8 H4B_8 109.4 . . ?
H4A_8 C4_8 H4B_8 108.0 . . ?
C5_8 C4_8 C3_8 111.3(3) . . ?
C5_8 C4_8 H4A_8 109.4 . . ?
C5_8 C4_8 H4B_8 109.4 . . ?
N2_8 C5_8 C4_8 110.8(3) . . ?
N2_8 C5_8 H5A_8 109.5 . . ?
N2_8 C5_8 H5B_8 109.5 . . ?
C4_8 C5_8 H5A_8 109.5 . . ?
C4_8 C5_8 H5B_8 109.5 . . ?
H5A_8 C5_8 H5B_8 108.1 . . ?
C1_9 N2_9 P3 123.6(4) . . ?
C1_9 N2_9 C5_9 111.4(2) . . ?
C5_9 N2_9 P3 124.9(4) . . ?
N2_9 C1_9 H1A_9 109.5 . . ?
N2_9 C1_9 H1B_9 109.5 . . ?
N2_9 C1_9 C2_9 110.6(3) . . ?
H1A_9 C1_9 H1B_9 108.1 . . ?
C2_9 C1_9 H1A_9 109.5 . . ?
C2_9 C1_9 H1B_9 109.5 . . ?
C1_9 C2_9 H2A_9 109.5 . . ?
C1_9 C2_9 H2B_9 109.5 . . ?
C1_9 C2_9 C3_9 110.9(3) . . ?
H2A_9 C2_9 H2B_9 108.0 . . ?
C3_9 C2_9 H2A_9 109.5 . . ?
C3_9 C2_9 H2B_9 109.5 . . ?
C2_9 C3_9 H3A_9 109.7 . . ?
C2_9 C3_9 H3B_9 109.7 . . ?
H3A_9 C3_9 H3B_9 108.2 . . ?
C4_9 C3_9 C2_9 110.0(3) . . ?
C4_9 C3_9 H3A_9 109.7 . . ?
C4_9 C3_9 H3B_9 109.7 . . ?
C3_9 C4_9 H4A_9 109.4 . . ?
C3_9 C4_9 H4B_9 109.4 . . ?
H4A_9 C4_9 H4B_9 108.0 . . ?
C5_9 C4_9 C3_9 111.0(3) . . ?
C5_9 C4_9 H4A_9 109.4 . . ?
C5_9 C4_9 H4B_9 109.4 . . ?
N2_9 C5_9 C4_9 110.5(3) . . ?
N2_9 C5_9 H5A_9 109.5 . . ?
N2_9 C5_9 H5B_9 109.5 . . ?
C4_9 C5_9 H5A_9 109.5 . . ?
C4_9 C5_9 H5B_9 109.5 . . ?
H5A_9 C5_9 H5B_9 108.1 . . ?
C1_10 N2_10 P3 114.0(3) . . ?
C1_10 N2_10 C5_10 111.2(2) . . ?
C5_10 N2_10 P3 120.9(3) . . ?
N2_10 C1_10 H1A_10 109.3 . . ?
N2_10 C1_10 H1B_10 109.3 . . ?
N2_10 C1_10 C2_10 111.4(3) . . ?
H1A_10 C1_10 H1B_10 108.0 . . ?
C2_10 C1_10 H1A_10 109.3 . . ?
C2_10 C1_10 H1B_10 109.3 . . ?
C1_10 C2_10 H2A_10 109.4 . . ?
C1_10 C2_10 H2B_10 109.4 . . ?
C1_10 C2_10 C3_10 111.4(3) . . ?
H2A_10 C2_10 H2B_10 108.0 . . ?
C3_10 C2_10 H2A_10 109.4 . . ?
C3_10 C2_10 H2B_10 109.4 . . ?
C2_10 C3_10 H3A_10 109.8 . . ?
C2_10 C3_10 H3B_10 109.8 . . ?
C2_10 C3_10 C4_10 109.4(3) . . ?
H3A_10 C3_10 H3B_10 108.2 . . ?
C4_10 C3_10 H3A_10 109.8 . . ?
C4_10 C3_10 H3B_10 109.8 . . ?
C3_10 C4_10 H4A_10 109.5 . . ?
C3_10 C4_10 H4B_10 109.5 . . ?
H4A_10 C4_10 H4B_10 108.1 . . ?
C5_10 C4_10 C3_10 110.5(3) . . ?
C5_10 C4_10 H4A_10 109.5 . . ?
C5_10 C4_10 H4B_10 109.5 . . ?
N2_10 C5_10 C4_10 110.6(3) . . ?
N2_10 C5_10 H5A_10 109.5 . . ?
N2_10 C5_10 H5B_10 109.5 . . ?
C4_10 C5_10 H5A_10 109.5 . . ?
C4_10 C5_10 H5B_10 109.5 . . ?
H5A_10 C5_10 H5B_10 108.1 . . ?
C1_11 N2_11 P5 117.1(4) . . ?
C1_11 N2_11 C5_11 110.8(3) . . ?
C5_11 N2_11 P5 118.2(4) . . ?
N2_11 C1_11 H1A_11 109.5 . . ?
N2_11 C1_11 H1B_11 109.5 . . ?
N2_11 C1_11 C2_11 110.6(3) . . ?
H1A_11 C1_11 H1B_11 108.1 . . ?
C2_11 C1_11 H1A_11 109.5 . . ?
C2_11 C1_11 H1B_11 109.5 . . ?
C1_11 C2_11 H2A_11 109.4 . . ?
C1_11 C2_11 H2B_11 109.4 . . ?
C1_11 C2_11 C3_11 111.3(3) . . ?
H2A_11 C2_11 H2B_11 108.0 . . ?
C3_11 C2_11 H2A_11 109.4 . . ?
C3_11 C2_11 H2B_11 109.4 . . ?
C2_11 C3_11 H3A_11 109.6 . . ?
C2_11 C3_11 H3B_11 109.6 . . ?
C2_11 C3_11 C4_11 110.1(3) . . ?
H3A_11 C3_11 H3B_11 108.2 . . ?
C4_11 C3_11 H3A_11 109.6 . . ?
C4_11 C3_11 H3B_11 109.6 . . ?
C3_11 C4_11 H4A_11 109.5 . . ?
C3_11 C4_11 H4B_11 109.5 . . ?
H4A_11 C4_11 H4B_11 108.1 . . ?
C5_11 C4_11 C3_11 110.6(3) . . ?
C5_11 C4_11 H4A_11 109.5 . . ?
C5_11 C4_11 H4B_11 109.5 . . ?
N2_11 C5_11 C4_11 109.9(3) . . ?
N2_11 C5_11 H5A_11 109.7 . . ?
N2_11 C5_11 H5B_11 109.7 . . ?
C4_11 C5_11 H5A_11 109.7 . . ?
C4_11 C5_11 H5B_11 109.7 . . ?
H5A_11 C5_11 H5B_11 108.2 . . ?
C1_12 N2_12 P5 120.3(4) . . ?
C1_12 N2_12 C5_12 111.2(3) . . ?
C5_12 N2_12 P5 122.7(4) . . ?
N2_12 C1_12 H1A_12 109.5 . . ?
N2_12 C1_12 H1B_12 109.5 . . ?
N2_12 C1_12 C2_12 110.8(3) . . ?
H1A_12 C1_12 H1B_12 108.1 . . ?
C2_12 C1_12 H1A_12 109.5 . . ?
C2_12 C1_12 H1B_12 109.5 . . ?
C1_12 C2_12 H2A_12 109.4 . . ?
C1_12 C2_12 H2B_12 109.4 . . ?
C1_12 C2_12 C3_12 111.1(3) . . ?
H2A_12 C2_12 H2B_12 108.0 . . ?
C3_12 C2_12 H2A_12 109.4 . . ?
C3_12 C2_12 H2B_12 109.4 . . ?
C2_12 C3_12 H3A_12 109.7 . . ?
C2_12 C3_12 H3B_12 109.7 . . ?
H3A_12 C3_12 H3B_12 108.2 . . ?
C4_12 C3_12 C2_12 109.8(3) . . ?
C4_12 C3_12 H3A_12 109.7 . . ?
C4_12 C3_12 H3B_12 109.7 . . ?
C3_12 C4_12 H4A_12 109.4 . . ?
C3_12 C4_12 H4B_12 109.4 . . ?
H4A_12 C4_12 H4B_12 108.0 . . ?
C5_12 C4_12 C3_12 111.0(3) . . ?
C5_12 C4_12 H4A_12 109.4 . . ?
C5_12 C4_12 H4B_12 109.4 . . ?
N2_12 C5_12 C4_12 110.7(3) . . ?
N2_12 C5_12 H5A_12 109.5 . . ?
N2_12 C5_12 H5B_12 109.5 . . ?
C4_12 C5_12 H5A_12 109.5 . . ?
C4_12 C5_12 H5B_12 109.5 . . ?
H5A_12 C5_12 H5B_12 108.1 . . ?
C1_13 N2_13 P8 119.6(3) . . ?
C1_13 N2_13 C5_13 110.9(2) . . ?
C5_13 N2_13 P8 116.9(3) . . ?
N2_13 C1_13 H1A_13 109.6 . . ?
N2_13 C1_13 H1B_13 109.6 . . ?
N2_13 C1_13 C2_13 110.4(3) . . ?
H1A_13 C1_13 H1B_13 108.1 . . ?
C2_13 C1_13 H1A_13 109.6 . . ?
C2_13 C1_13 H1B_13 109.6 . . ?
C1_13 C2_13 H2A_13 109.4 . . ?
C1_13 C2_13 H2B_13 109.4 . . ?
C1_13 C2_13 C3_13 111.3(3) . . ?
H2A_13 C2_13 H2B_13 108.0 . . ?
C3_13 C2_13 H2A_13 109.4 . . ?
C3_13 C2_13 H2B_13 109.4 . . ?
C2_13 C3_13 H3A_13 109.6 . . ?
C2_13 C3_13 H3B_13 109.6 . . ?
H3A_13 C3_13 H3B_13 108.1 . . ?
C4_13 C3_13 C2_13 110.3(3) . . ?
C4_13 C3_13 H3A_13 109.6 . . ?
C4_13 C3_13 H3B_13 109.6 . . ?
C3_13 C4_13 H4A_13 109.4 . . ?
C3_13 C4_13 H4B_13 109.4 . . ?
H4A_13 C4_13 H4B_13 108.0 . . ?
C5_13 C4_13 C3_13 111.1(3) . . ?
C5_13 C4_13 H4A_13 109.4 . . ?
C5_13 C4_13 H4B_13 109.4 . . ?
N2_13 C5_13 C4_13 110.1(3) . . ?
N2_13 C5_13 H5A_13 109.6 . . ?
N2_13 C5_13 H5B_13 109.6 . . ?
C4_13 C5_13 H5A_13 109.6 . . ?
C4_13 C5_13 H5B_13 109.6 . . ?
H5A_13 C5_13 H5B_13 108.2 . . ?
C1_14 N2_14 P5 122.3(4) . . ?
C1_14 N2_14 C5_14 111.2(2) . . ?
C5_14 N2_14 P5 113.9(4) . . ?
N2_14 C1_14 H1A_14 109.5 . . ?
N2_14 C1_14 H1B_14 109.5 . . ?
N2_14 C1_14 C2_14 110.9(3) . . ?
H1A_14 C1_14 H1B_14 108.1 . . ?
C2_14 C1_14 H1A_14 109.5 . . ?
C2_14 C1_14 H1B_14 109.5 . . ?
C1_14 C2_14 H2A_14 109.5 . . ?
C1_14 C2_14 H2B_14 109.5 . . ?
C1_14 C2_14 C3_14 110.9(3) . . ?
H2A_14 C2_14 H2B_14 108.0 . . ?
C3_14 C2_14 H2A_14 109.5 . . ?
C3_14 C2_14 H2B_14 109.5 . . ?
C2_14 C3_14 H3A_14 109.8 . . ?
C2_14 C3_14 H3B_14 109.8 . . ?
H3A_14 C3_14 H3B_14 108.2 . . ?
C4_14 C3_14 C2_14 109.5(3) . . ?
C4_14 C3_14 H3A_14 109.8 . . ?
C4_14 C3_14 H3B_14 109.8 . . ?
C3_14 C4_14 H4A_14 109.5 . . ?
C3_14 C4_14 H4B_14 109.5 . . ?
H4A_14 C4_14 H4B_14 108.0 . . ?
C5_14 C4_14 C3_14 110.9(3) . . ?
C5_14 C4_14 H4A_14 109.5 . . ?
C5_14 C4_14 H4B_14 109.5 . . ?
N2_14 C5_14 C4_14 111.1(3) . . ?
N2_14 C5_14 H5A_14 109.4 . . ?
N2_14 C5_14 H5B_14 109.4 . . ?
C4_14 C5_14 H5A_14 109.4 . . ?
C4_14 C5_14 H5B_14 109.4 . . ?
H5A_14 C5_14 H5B_14 108.0 . . ?
C1_15 N2_15 P6 120.9(3) . . ?
C1_15 N2_15 C5_15 110.9(3) . . ?
C5_15 N2_15 P6 117.1(3) . . ?
N2_15 C1_15 H1A_15 109.6 . . ?
N2_15 C1_15 H1B_15 109.6 . . ?
N2_15 C1_15 C2_15 110.2(3) . . ?
H1A_15 C1_15 H1B_15 108.1 . . ?
C2_15 C1_15 H1A_15 109.6 . . ?
C2_15 C1_15 H1B_15 109.6 . . ?
C1_15 C2_15 H2A_15 109.4 . . ?
C1_15 C2_15 H2B_15 109.4 . . ?
C1_15 C2_15 C3_15 111.3(3) . . ?
H2A_15 C2_15 H2B_15 108.0 . . ?
C3_15 C2_15 H2A_15 109.4 . . ?
C3_15 C2_15 H2B_15 109.4 . . ?
C2_15 C3_15 H3A_15 109.6 . . ?
C2_15 C3_15 H3B_15 109.6 . . ?
H3A_15 C3_15 H3B_15 108.1 . . ?
C4_15 C3_15 C2_15 110.3(3) . . ?
C4_15 C3_15 H3A_15 109.6 . . ?
C4_15 C3_15 H3B_15 109.6 . . ?
C3_15 C4_15 H4A_15 109.5 . . ?
C3_15 C4_15 H4B_15 109.5 . . ?
H4A_15 C4_15 H4B_15 108.1 . . ?
C5_15 C4_15 C3_15 110.8(3) . . ?
C5_15 C4_15 H4A_15 109.5 . . ?
C5_15 C4_15 H4B_15 109.5 . . ?
N2_15 C5_15 C4_15 110.0(3) . . ?
N2_15 C5_15 H5A_15 109.7 . . ?
N2_15 C5_15 H5B_15 109.7 . . ?
C4_15 C5_15 H5A_15 109.7 . . ?
C4_15 C5_15 H5B_15 109.7 . . ?
H5A_15 C5_15 H5B_15 108.2 . . ?
C1_16 N2_16 P7 113.1(9) . . ?
C1_16 N2_16 C5_16 110.8(3) . . ?
C5_16 N2_16 P7 108.2(9) . . ?
N2_16 C1_16 H1A_16 109.6 . . ?
N2_16 C1_16 H1B_16 109.6 . . ?
N2_16 C1_16 C2_16 110.4(3) . . ?
H1A_16 C1_16 H1B_16 108.1 . . ?
C2_16 C1_16 H1A_16 109.6 . . ?
C2_16 C1_16 H1B_16 109.6 . . ?
C1_16 C2_16 H2A_16 109.4 . . ?
C1_16 C2_16 H2B_16 109.4 . . ?
C1_16 C2_16 C3_16 111.2(3) . . ?
H2A_16 C2_16 H2B_16 108.0 . . ?
C3_16 C2_16 H2A_16 109.4 . . ?
C3_16 C2_16 H2B_16 109.4 . . ?
C2_16 C3_16 H3A_16 109.6 . . ?
C2_16 C3_16 H3B_16 109.6 . . ?
H3A_16 C3_16 H3B_16 108.1 . . ?
C4_16 C3_16 C2_16 110.2(3) . . ?
C4_16 C3_16 H3A_16 109.6 . . ?
C4_16 C3_16 H3B_16 109.6 . . ?
C3_16 C4_16 H4A_16 109.5 . . ?
C3_16 C4_16 H4B_16 109.5 . . ?
H4A_16 C4_16 H4B_16 108.0 . . ?
C5_16 C4_16 C3_16 110.9(3) . . ?
C5_16 C4_16 H4A_16 109.5 . . ?
C5_16 C4_16 H4B_16 109.5 . . ?
N2_16 C5_16 C4_16 110.2(3) . . ?
N2_16 C5_16 H5A_16 109.6 . . ?
N2_16 C5_16 H5B_16 109.6 . . ?
C4_16 C5_16 H5A_16 109.6 . . ?
C4_16 C5_16 H5B_16 109.6 . . ?
H5A_16 C5_16 H5B_16 108.1 . . ?
C1_17 N2_17 P7 121.9(6) . . ?
C1_17 N2_17 C5_17 110.7(3) . . ?
C5_17 N2_17 P7 126.4(6) . . ?
N2_17 C1_17 H1A_17 109.5 . . ?
N2_17 C1_17 H1B_17 109.5 . . ?
N2_17 C1_17 C2_17 110.7(3) . . ?
H1A_17 C1_17 H1B_17 108.1 . . ?
C2_17 C1_17 H1A_17 109.5 . . ?
C2_17 C1_17 H1B_17 109.5 . . ?
C1_17 C2_17 H2A_17 109.4 . . ?
C1_17 C2_17 H2B_17 109.4 . . ?
C1_17 C2_17 C3_17 111.2(3) . . ?
H2A_17 C2_17 H2B_17 108.0 . . ?
C3_17 C2_17 H2A_17 109.4 . . ?
C3_17 C2_17 H2B_17 109.4 . . ?
C2_17 C3_17 H3A_17 109.7 . . ?
C2_17 C3_17 H3B_17 109.7 . . ?
H3A_17 C3_17 H3B_17 108.2 . . ?
C4_17 C3_17 C2_17 109.9(3) . . ?
C4_17 C3_17 H3A_17 109.7 . . ?
C4_17 C3_17 H3B_17 109.7 . . ?
C3_17 C4_17 H4A_17 109.5 . . ?
C3_17 C4_17 H4B_17 109.5 . . ?
H4A_17 C4_17 H4B_17 108.0 . . ?
C5_17 C4_17 C3_17 110.9(3) . . ?
C5_17 C4_17 H4A_17 109.5 . . ?
C5_17 C4_17 H4B_17 109.5 . . ?
N2_17 C5_17 C4_17 110.4(3) . . ?
N2_17 C5_17 H5A_17 109.6 . . ?
N2_17 C5_17 H5B_17 109.6 . . ?
C4_17 C5_17 H5A_17 109.6 . . ?
C4_17 C5_17 H5B_17 109.6 . . ?
H5A_17 C5_17 H5B_17 108.1 . . ?
C1_18 N2_18 P7 121.7(4) . . ?
C1_18 N2_18 C5_18 111.0(3) . . ?
C5_18 N2_18 P7 115.4(4) . . ?
N2_18 C1_18 H1A_18 109.5 . . ?
N2_18 C1_18 H1B_18 109.5 . . ?
N2_18 C1_18 C2_18 110.8(3) . . ?
H1A_18 C1_18 H1B_18 108.1 . . ?
C2_18 C1_18 H1A_18 109.5 . . ?
C2_18 C1_18 H1B_18 109.5 . . ?
C1_18 C2_18 H2A_18 109.4 . . ?
C1_18 C2_18 H2B_18 109.4 . . ?
C1_18 C2_18 C3_18 111.1(3) . . ?
H2A_18 C2_18 H2B_18 108.0 . . ?
C3_18 C2_18 H2A_18 109.4 . . ?
C3_18 C2_18 H2B_18 109.4 . . ?
C2_18 C3_18 H3A_18 109.7 . . ?
C2_18 C3_18 H3B_18 109.7 . . ?
H3A_18 C3_18 H3B_18 108.2 . . ?
C4_18 C3_18 C2_18 109.7(3) . . ?
C4_18 C3_18 H3A_18 109.7 . . ?
C4_18 C3_18 H3B_18 109.7 . . ?
C3_18 C4_18 H4A_18 109.5 . . ?
C3_18 C4_18 H4B_18 109.5 . . ?
H4A_18 C4_18 H4B_18 108.0 . . ?
C5_18 C4_18 C3_18 110.9(3) . . ?
C5_18 C4_18 H4A_18 109.5 . . ?
C5_18 C4_18 H4B_18 109.5 . . ?
N2_18 C5_18 C4_18 110.6(3) . . ?
N2_18 C5_18 H5A_18 109.5 . . ?
N2_18 C5_18 H5B_18 109.5 . . ?
C4_18 C5_18 H5A_18 109.5 . . ?
C4_18 C5_18 H5B_18 109.5 . . ?
H5A_18 C5_18 H5B_18 108.1 . . ?
C1_19 N2_19 P7 125.2(4) . . ?
C1_19 N2_19 C5_19 111.2(2) . . ?
C5_19 N2_19 P7 122.1(4) . . ?
N2_19 C1_19 H1A_19 109.5 . . ?
N2_19 C1_19 H1B_19 109.5 . . ?
N2_19 C1_19 C2_19 110.7(3) . . ?
H1A_19 C1_19 H1B_19 108.1 . . ?
C2_19 C1_19 H1A_19 109.5 . . ?
C2_19 C1_19 H1B_19 109.5 . . ?
C1_19 C2_19 H2A_19 109.4 . . ?
C1_19 C2_19 H2B_19 109.4 . . ?
C1_19 C2_19 C3_19 111.1(3) . . ?
H2A_19 C2_19 H2B_19 108.0 . . ?
C3_19 C2_19 H2A_19 109.4 . . ?
C3_19 C2_19 H2B_19 109.4 . . ?
C2_19 C3_19 H3A_19 109.7 . . ?
C2_19 C3_19 H3B_19 109.7 . . ?
H3A_19 C3_19 H3B_19 108.2 . . ?
C4_19 C3_19 C2_19 110.0(3) . . ?
C4_19 C3_19 H3A_19 109.7 . . ?
C4_19 C3_19 H3B_19 109.7 . . ?
C3_19 C4_19 H4A_19 109.5 . . ?
C3_19 C4_19 H4B_19 109.5 . . ?
H4A_19 C4_19 H4B_19 108.1 . . ?
C5_19 C4_19 C3_19 110.8(3) . . ?
C5_19 C4_19 H4A_19 109.5 . . ?
C5_19 C4_19 H4B_19 109.5 . . ?
N2_19 C5_19 C4_19 110.1(3) . . ?
N2_19 C5_19 H5A_19 109.6 . . ?
N2_19 C5_19 H5B_19 109.6 . . ?
C4_19 C5_19 H5A_19 109.6 . . ?
C4_19 C5_19 H5B_19 109.6 . . ?
H5A_19 C5_19 H5B_19 108.1 . . ?
C1_20 N2_20 P6 119.5(4) . . ?
C1_20 N2_20 C5_20 111.3(2) . . ?
C5_20 N2_20 P6 127.2(4) . . ?
N2_20 C1_20 H1A_20 109.5 . . ?
N2_20 C1_20 H1B_20 109.5 . . ?
N2_20 C1_20 C2_20 110.8(3) . . ?
H1A_20 C1_20 H1B_20 108.1 . . ?
C2_20 C1_20 H1A_20 109.5 . . ?
C2_20 C1_20 H1B_20 109.5 . . ?
C1_20 C2_20 H2A_20 109.4 . . ?
C1_20 C2_20 H2B_20 109.4 . . ?
C1_20 C2_20 C3_20 111.4(3) . . ?
H2A_20 C2_20 H2B_20 108.0 . . ?
C3_20 C2_20 H2A_20 109.4 . . ?
C3_20 C2_20 H2B_20 109.4 . . ?
C2_20 C3_20 H3A_20 109.7 . . ?
C2_20 C3_20 H3B_20 109.7 . . ?
C2_20 C3_20 C4_20 109.9(3) . . ?
H3A_20 C3_20 H3B_20 108.2 . . ?
C4_20 C3_20 H3A_20 109.7 . . ?
C4_20 C3_20 H3B_20 109.7 . . ?
C3_20 C4_20 H4A_20 109.5 . . ?
C3_20 C4_20 H4B_20 109.5 . . ?
H4A_20 C4_20 H4B_20 108.1 . . ?
C5_20 C4_20 C3_20 110.6(3) . . ?
C5_20 C4_20 H4A_20 109.5 . . ?
C5_20 C4_20 H4B_20 109.5 . . ?
N2_20 C5_20 C4_20 110.3(3) . . ?
N2_20 C5_20 H5A_20 109.6 . . ?
N2_20 C5_20 H5B_20 109.6 . . ?
C4_20 C5_20 H5A_20 109.6 . . ?
C4_20 C5_20 H5B_20 109.6 . . ?
H5A_20 C5_20 H5B_20 108.1 . . ?
C1_21 N2_21 P8 120.8(3) . . ?
C1_21 N2_21 C5_21 111.0(2) . . ?
C5_21 N2_21 P8 122.0(3) . . ?
N2_21 C1_21 H1A_21 109.5 . . ?
N2_21 C1_21 H1B_21 109.5 . . ?
N2_21 C1_21 C2_21 110.7(3) . . ?
H1A_21 C1_21 H1B_21 108.1 . . ?
C2_21 C1_21 H1A_21 109.5 . . ?
C2_21 C1_21 H1B_21 109.5 . . ?
C1_21 C2_21 H2A_21 109.4 . . ?
C1_21 C2_21 H2B_21 109.4 . . ?
C1_21 C2_21 C3_21 111.2(3) . . ?
H2A_21 C2_21 H2B_21 108.0 . . ?
C3_21 C2_21 H2A_21 109.4 . . ?
C3_21 C2_21 H2B_21 109.4 . . ?
C2_21 C3_21 H3A_21 109.7 . . ?
C2_21 C3_21 H3B_21 109.7 . . ?
H3A_21 C3_21 H3B_21 108.2 . . ?
C4_21 C3_21 C2_21 109.9(3) . . ?
C4_21 C3_21 H3A_21 109.7 . . ?
C4_21 C3_21 H3B_21 109.7 . . ?
C3_21 C4_21 H4A_21 109.5 . . ?
C3_21 C4_21 H4B_21 109.5 . . ?
H4A_21 C4_21 H4B_21 108.1 . . ?
C5_21 C4_21 C3_21 110.7(3) . . ?
C5_21 C4_21 H4A_21 109.5 . . ?
C5_21 C4_21 H4B_21 109.5 . . ?
N2_21 C5_21 C4_21 110.4(3) . . ?
N2_21 C5_21 H5A_21 109.6 . . ?
N2_21 C5_21 H5B_21 109.6 . . ?
C4_21 C5_21 H5A_21 109.6 . . ?
C4_21 C5_21 H5B_21 109.6 . . ?
H5A_21 C5_21 H5B_21 108.1 . . ?
C1_22 N2_22 P4 117.3(3) . . ?
C1_22 N2_22 C5_22 110.7(2) . . ?
C5_22 N2_22 P4 119.1(3) . . ?
N2_22 C1_22 H1A_22 109.5 . . ?
N2_22 C1_22 H1B_22 109.5 . . ?
N2_22 C1_22 C2_22 110.5(3) . . ?
H1A_22 C1_22 H1B_22 108.1 . . ?
C2_22 C1_22 H1A_22 109.5 . . ?
C2_22 C1_22 H1B_22 109.5 . . ?
C1_22 C2_22 H2A_22 109.4 . . ?
C1_22 C2_22 H2B_22 109.4 . . ?
C1_22 C2_22 C3_22 111.2(3) . . ?
H2A_22 C2_22 H2B_22 108.0 . . ?
C3_22 C2_22 H2A_22 109.4 . . ?
C3_22 C2_22 H2B_22 109.4 . . ?
C2_22 C3_22 H3A_22 109.6 . . ?
C2_22 C3_22 H3B_22 109.6 . . ?
H3A_22 C3_22 H3B_22 108.1 . . ?
C4_22 C3_22 C2_22 110.2(3) . . ?
C4_22 C3_22 H3A_22 109.6 . . ?
C4_22 C3_22 H3B_22 109.6 . . ?
C3_22 C4_22 H4A_22 109.4 . . ?
C3_22 C4_22 H4B_22 109.4 . . ?
H4A_22 C4_22 H4B_22 108.0 . . ?
C5_22 C4_22 C3_22 111.1(3) . . ?
C5_22 C4_22 H4A_22 109.4 . . ?
C5_22 C4_22 H4B_22 109.4 . . ?
N2_22 C5_22 C4_22 110.2(2) . . ?
N2_22 C5_22 H5A_22 109.6 . . ?
N2_22 C5_22 H5B_22 109.6 . . ?
C4_22 C5_22 H5A_22 109.6 . . ?
C4_22 C5_22 H5B_22 109.6 . . ?
H5A_22 C5_22 H5B_22 108.1 . . ?
C1_23 N2_23 P8 122.4(3) . . ?
C1_23 N2_23 C5_23 111.1(2) . . ?
C5_23 N2_23 P8 115.0(3) . . ?
N2_23 C1_23 H1A_23 109.5 . . ?
N2_23 C1_23 H1B_23 109.5 . . ?
N2_23 C1_23 C2_23 110.7(3) . . ?
H1A_23 C1_23 H1B_23 108.1 . . ?
C2_23 C1_23 H1A_23 109.5 . . ?
C2_23 C1_23 H1B_23 109.5 . . ?
C1_23 C2_23 H2A_23 109.4 . . ?
C1_23 C2_23 H2B_23 109.4 . . ?
C1_23 C2_23 C3_23 111.0(3) . . ?
H2A_23 C2_23 H2B_23 108.0 . . ?
C3_23 C2_23 H2A_23 109.4 . . ?
C3_23 C2_23 H2B_23 109.4 . . ?
C2_23 C3_23 H3A_23 109.7 . . ?
C2_23 C3_23 H3B_23 109.7 . . ?
H3A_23 C3_23 H3B_23 108.2 . . ?
C4_23 C3_23 C2_23 109.8(3) . . ?
C4_23 C3_23 H3A_23 109.7 . . ?
C4_23 C3_23 H3B_23 109.7 . . ?
C3_23 C4_23 H4A_23 109.4 . . ?
C3_23 C4_23 H4B_23 109.4 . . ?
H4A_23 C4_23 H4B_23 108.0 . . ?
C5_23 C4_23 C3_23 111.0(3) . . ?
C5_23 C4_23 H4A_23 109.4 . . ?
C5_23 C4_23 H4B_23 109.4 . . ?
N2_23 C5_23 C4_23 110.7(3) . . ?
N2_23 C5_23 H5A_23 109.5 . . ?
N2_23 C5_23 H5B_23 109.5 . . ?
C4_23 C5_23 H5A_23 109.5 . . ?
C4_23 C5_23 H5B_23 109.5 . . ?
H5A_23 C5_23 H5B_23 108.1 . . ?
C1_24 N2_24 P2 126.8(4) . . ?
C1_24 N2_24 C5_24 111.3(2) . . ?
C5_24 N2_24 P2 120.5(4) . . ?
N2_24 C1_24 H1A_24 109.5 . . ?
N2_24 C1_24 H1B_24 109.5 . . ?
N2_24 C1_24 C2_24 110.5(3) . . ?
H1A_24 C1_24 H1B_24 108.1 . . ?
C2_24 C1_24 H1A_24 109.5 . . ?
C2_24 C1_24 H1B_24 109.5 . . ?
C1_24 C2_24 H2A_24 109.4 . . ?
C1_24 C2_24 H2B_24 109.4 . . ?
C1_24 C2_24 C3_24 111.1(3) . . ?
H2A_24 C2_24 H2B_24 108.0 . . ?
C3_24 C2_24 H2A_24 109.4 . . ?
C3_24 C2_24 H2B_24 109.4 . . ?
C2_24 C3_24 H3A_24 109.7 . . ?
C2_24 C3_24 H3B_24 109.7 . . ?
H3A_24 C3_24 H3B_24 108.2 . . ?
C4_24 C3_24 C2_24 110.0(3) . . ?
C4_24 C3_24 H3A_24 109.7 . . ?
C4_24 C3_24 H3B_24 109.7 . . ?
C3_24 C4_24 H4A_24 109.5 . . ?
C3_24 C4_24 H4B_24 109.5 . . ?
H4A_24 C4_24 H4B_24 108.1 . . ?
C5_24 C4_24 C3_24 110.8(3) . . ?
C5_24 C4_24 H4A_24 109.5 . . ?
C5_24 C4_24 H4B_24 109.5 . . ?
N2_24 C5_24 C4_24 110.3(3) . . ?
N2_24 C5_24 H5A_24 109.6 . . ?
N2_24 C5_24 H5B_24 109.6 . . ?
C4_24 C5_24 H5A_24 109.6 . . ?
C4_24 C5_24 H5B_24 109.6 . . ?
H5A_24 C5_24 H5B_24 108.1 . . ?
C1_25 N2_25 P6 125.2(4) . . ?
C1_25 N2_25 C5_25 111.4(3) . . ?
C5_25 N2_25 P6 123.4(4) . . ?
N2_25 C1_25 H1A_25 109.5 . . ?
N2_25 C1_25 H1B_25 109.5 . . ?
N2_25 C1_25 C2_25 110.7(3) . . ?
H1A_25 C1_25 H1B_25 108.1 . . ?
C2_25 C1_25 H1A_25 109.5 . . ?
C2_25 C1_25 H1B_25 109.5 . . ?
C1_25 C2_25 H2A_25 109.4 . . ?
C1_25 C2_25 H2B_25 109.4 . . ?
C1_25 C2_25 C3_25 111.4(3) . . ?
H2A_25 C2_25 H2B_25 108.0 . . ?
C3_25 C2_25 H2A_25 109.4 . . ?
C3_25 C2_25 H2B_25 109.4 . . ?
C2_25 C3_25 H3A_25 109.6 . . ?
C2_25 C3_25 H3B_25 109.6 . . ?
H3A_25 C3_25 H3B_25 108.1 . . ?
C4_25 C3_25 C2_25 110.2(3) . . ?
C4_25 C3_25 H3A_25 109.6 . . ?
C4_25 C3_25 H3B_25 109.6 . . ?
C3_25 C4_25 H4A_25 109.5 . . ?
C3_25 C4_25 H4B_25 109.5 . . ?
H4A_25 C4_25 H4B_25 108.1 . . ?
C5_25 C4_25 C3_25 110.8(3) . . ?
C5_25 C4_25 H4A_25 109.5 . . ?
C5_25 C4_25 H4B_25 109.5 . . ?
N2_25 C5_25 C4_25 110.3(3) . . ?
N2_25 C5_25 H5A_25 109.6 . . ?
N2_25 C5_25 H5B_25 109.6 . . ?
C4_25 C5_25 H5A_25 109.6 . . ?
C4_25 C5_25 H5B_25 109.6 . . ?
H5A_25 C5_25 H5B_25 108.1 . . ?

loop_
_geom_bond_atom_site_label_1
_geom_bond_atom_site_label_2
_geom_bond_distance
_geom_bond_site_symmetry_2
_geom_bond_publ_flag
Co1 N1 1.823(8) . ?
Co1 N5 1.866(7) . ?
Co1 N13 1.929(8) . ?
Co2 N5 1.874(6) . ?
Co2 N9 1.776(6) . ?
Co2 N13 1.963(7) . ?
P1 N1 1.579(9) . ?
P1 N2_1 1.669(3) . ?
P1 N2_4 1.675(3) . ?
P1 N2_5 1.673(3) . ?
P3 N9 1.573(6) . ?
P3 N2_8 1.677(3) . ?
P3 N2_9 1.667(3) . ?
P3 N2_10 1.683(3) . ?
P4 N13 1.566(8) . ?
P4 N2_2 1.666(3) . ?
P4 N2_3 1.662(3) . ?
P4 N2_22 1.667(3) . ?
N5 P2 1.654(3) . ?
Co3 N17 1.797(7) . ?
Co3 N21 1.944(8) . ?
Co3 N29 1.954(7) . ?
Co4 N21 1.950(7) . ?
Co4 N25 1.801(8) . ?
Co4 N29 1.939(7) . ?
P5 N17 1.586(7) . ?
P5 N2_11 1.670(3) . ?
P5 N2_12 1.675(3) . ?
P5 N2_14 1.682(3) . ?
P7 N25 1.597(10) . ?
P7 N2_16 1.666(3) . ?
P7 N2_17 1.675(3) . ?
P7 N2_18 1.676(3) . ?
P7 N2_19 1.667(3) . ?
N21 P6 1.535(7) . ?
N29 P8 1.557(7) . ?
P2 N2_6 1.658(3) . ?
P2 N2_7 1.663(3) . ?
P2 N2_24 1.664(3) . ?
P6 N2_15 1.662(3) . ?
P6 N2_20 1.663(3) . ?
P6 N2_25 1.662(3) . ?
P8 N2_13 1.665(3) . ?
P8 N2_21 1.673(3) . ?
P8 N2_23 1.674(3) . ?
N2_1 C1_1 1.471(3) . ?
N2_1 C5_1 1.472(3) . ?
C1_1 H1A_1 1.016(5) . ?
C1_1 H1B_1 1.016(5) . ?
C1_1 C2_1 1.522(3) . ?
C2_1 H2A_1 1.016(5) . ?
C2_1 H2B_1 1.016(5) . ?
C2_1 C3_1 1.527(3) . ?
C3_1 H3A_1 1.016(5) . ?
C3_1 H3B_1 1.016(5) . ?
C3_1 C4_1 1.526(3) . ?
C4_1 H4A_1 1.016(5) . ?
C4_1 H4B_1 1.016(5) . ?
C4_1 C5_1 1.525(3) . ?
C5_1 H5A_1 1.016(5) . ?
C5_1 H5B_1 1.016(5) . ?
N2_2 C1_2 1.471(3) . ?
N2_2 C5_2 1.472(3) . ?
C1_2 H1A_2 1.016(5) . ?
C1_2 H1B_2 1.016(5) . ?
C1_2 C2_2 1.522(3) . ?
C2_2 H2A_2 1.016(5) . ?
C2_2 H2B_2 1.016(5) . ?
C2_2 C3_2 1.527(3) . ?
C3_2 H3A_2 1.016(5) . ?
C3_2 H3B_2 1.016(5) . ?
C3_2 C4_2 1.526(3) . ?
C4_2 H4A_2 1.016(5) . ?
C4_2 H4B_2 1.016(5) . ?
C4_2 C5_2 1.525(3) . ?
C5_2 H5A_2 1.016(5) . ?
C5_2 H5B_2 1.016(5) . ?
N2_3 C1_3 1.470(3) . ?
N2_3 C5_3 1.471(3) . ?
C1_3 H1A_3 1.016(5) . ?
C1_3 H1B_3 1.016(5) . ?
C1_3 C2_3 1.521(3) . ?
C2_3 H2A_3 1.016(5) . ?
C2_3 H2B_3 1.016(5) . ?
C2_3 C3_3 1.527(3) . ?
C3_3 H3A_3 1.016(5) . ?
C3_3 H3B_3 1.016(5) . ?
C3_3 C4_3 1.526(3) . ?
C4_3 H4A_3 1.016(5) . ?
C4_3 H4B_3 1.016(5) . ?
C4_3 C5_3 1.525(3) . ?
C5_3 H5A_3 1.016(5) . ?
C5_3 H5B_3 1.016(5) . ?
N2_4 C1_4 1.471(3) . ?
N2_4 C5_4 1.472(3) . ?
C1_4 H1A_4 1.016(5) . ?
C1_4 H1B_4 1.016(5) . ?
C1_4 C2_4 1.521(3) . ?
C2_4 H2A_4 1.016(5) . ?
C2_4 H2B_4 1.016(5) . ?
C2_4 C3_4 1.527(3) . ?
C3_4 H3A_4 1.016(5) . ?
C3_4 H3B_4 1.016(5) . ?
C3_4 C4_4 1.527(3) . ?
C4_4 H4A_4 1.016(5) . ?
C4_4 H4B_4 1.016(5) . ?
C4_4 C5_4 1.525(3) . ?
C5_4 H5A_4 1.016(5) . ?
C5_4 H5B_4 1.016(5) . ?
N2_5 C1_5 1.471(3) . ?
N2_5 C5_5 1.472(3) . ?
C1_5 H1A_5 1.016(5) . ?
C1_5 H1B_5 1.016(5) . ?
C1_5 C2_5 1.521(3) . ?
C2_5 H2A_5 1.016(5) . ?
C2_5 H2B_5 1.016(5) . ?
C2_5 C3_5 1.527(3) . ?
C3_5 H3A_5 1.016(5) . ?
C3_5 H3B_5 1.016(5) . ?
C3_5 C4_5 1.526(3) . ?
C4_5 H4A_5 1.016(5) . ?
C4_5 H4B_5 1.016(5) . ?
C4_5 C5_5 1.524(3) . ?
C5_5 H5A_5 1.016(5) . ?
C5_5 H5B_5 1.016(5) . ?
N2_6 C1_6 1.469(3) . ?
N2_6 C5_6 1.470(3) . ?
C1_6 H1A_6 1.016(5) . ?
C1_6 H1B_6 1.016(5) . ?
C1_6 C2_6 1.521(3) . ?
C2_6 H2A_6 1.016(5) . ?
C2_6 H2B_6 1.016(5) . ?
C2_6 C3_6 1.527(3) . ?
C3_6 H3A_6 1.016(5) . ?
C3_6 H3B_6 1.016(5) . ?
C3_6 C4_6 1.526(3) . ?
C4_6 H4A_6 1.016(5) . ?
C4_6 H4B_6 1.016(5) . ?
C4_6 C5_6 1.525(3) . ?
C5_6 H5A_6 1.016(5) . ?
C5_6 H5B_6 1.016(5) . ?
N2_7 C1_7 1.472(3) . ?
N2_7 C5_7 1.472(3) . ?
C1_7 H1A_7 1.016(5) . ?
C1_7 H1B_7 1.016(5) . ?
C1_7 C2_7 1.522(3) . ?
C2_7 H2A_7 1.016(5) . ?
C2_7 H2B_7 1.016(5) . ?
C2_7 C3_7 1.526(3) . ?
C3_7 H3A_7 1.016(5) . ?
C3_7 H3B_7 1.016(5) . ?
C3_7 C4_7 1.526(3) . ?
C4_7 H4A_7 1.016(5) . ?
C4_7 H4B_7 1.016(5) . ?
C4_7 C5_7 1.525(3) . ?
C5_7 H5A_7 1.016(5) . ?
C5_7 H5B_7 1.016(5) . ?
N2_8 C1_8 1.472(3) . ?
N2_8 C5_8 1.473(3) . ?
C1_8 H1A_8 1.016(5) . ?
C1_8 H1B_8 1.016(5) . ?
C1_8 C2_8 1.522(3) . ?
C2_8 H2A_8 1.016(5) . ?
C2_8 H2B_8 1.016(5) . ?
C2_8 C3_8 1.527(3) . ?
C3_8 H3A_8 1.016(5) . ?
C3_8 H3B_8 1.016(5) . ?
C3_8 C4_8 1.526(3) . ?
C4_8 H4A_8 1.016(5) . ?
C4_8 H4B_8 1.016(5) . ?
C4_8 C5_8 1.524(3) . ?
C5_8 H5A_8 1.016(5) . ?
C5_8 H5B_8 1.016(5) . ?
N2_9 C1_9 1.470(3) . ?
N2_9 C5_9 1.471(3) . ?
C1_9 H1A_9 1.016(5) . ?
C1_9 H1B_9 1.016(5) . ?
C1_9 C2_9 1.521(3) . ?
C2_9 H2A_9 1.016(5) . ?
C2_9 H2B_9 1.016(5) . ?
C2_9 C3_9 1.527(3) . ?
C3_9 H3A_9 1.016(5) . ?
C3_9 H3B_9 1.016(5) . ?
C3_9 C4_9 1.526(3) . ?
C4_9 H4A_9 1.016(5) . ?
C4_9 H4B_9 1.016(5) . ?
C4_9 C5_9 1.525(3) . ?
C5_9 H5A_9 1.016(5) . ?
C5_9 H5B_9 1.016(5) . ?
N2_10 C1_10 1.470(3) . ?
N2_10 C5_10 1.472(3) . ?
C1_10 H1A_10 1.016(5) . ?
C1_10 H1B_10 1.016(5) . ?
C1_10 C2_10 1.520(3) . ?
C2_10 H2A_10 1.016(5) . ?
C2_10 H2B_10 1.016(5) . ?
C2_10 C3_10 1.527(3) . ?
C3_10 H3A_10 1.016(5) . ?
C3_10 H3B_10 1.016(5) . ?
C3_10 C4_10 1.527(3) . ?
C4_10 H4A_10 1.016(5) . ?
C4_10 H4B_10 1.016(5) . ?
C4_10 C5_10 1.525(3) . ?
C5_10 H5A_10 1.016(5) . ?
C5_10 H5B_10 1.016(5) . ?
N2_11 C1_11 1.471(3) . ?
N2_11 C5_11 1.473(3) . ?
C1_11 H1A_11 1.012(5) . ?
C1_11 H1B_11 1.012(5) . ?
C1_11 C2_11 1.521(3) . ?
C2_11 H2A_11 1.012(4) . ?
C2_11 H2B_11 1.012(5) . ?
C2_11 C3_11 1.526(3) . ?
C3_11 H3A_11 1.012(5) . ?
C3_11 H3B_11 1.012(5) . ?
C3_11 C4_11 1.526(3) . ?
C4_11 H4A_11 1.012(5) . ?
C4_11 H4B_11 1.012(5) . ?
C4_11 C5_11 1.526(3) . ?
C5_11 H5A_11 1.012(5) . ?
C5_11 H5B_11 1.012(5) . ?
N2_12 C1_12 1.471(3) . ?
N2_12 C5_12 1.472(3) . ?
C1_12 H1A_12 1.012(5) . ?
C1_12 H1B_12 1.012(5) . ?
C1_12 C2_12 1.521(3) . ?
C2_12 H2A_12 1.012(5) . ?
C2_12 H2B_12 1.012(5) . ?
C2_12 C3_12 1.527(3) . ?
C3_12 H3A_12 1.012(5) . ?
C3_12 H3B_12 1.012(5) . ?
C3_12 C4_12 1.526(3) . ?
C4_12 H4A_12 1.012(5) . ?
C4_12 H4B_12 1.012(5) . ?
C4_12 C5_12 1.525(3) . ?
C5_12 H5A_12 1.012(5) . ?
C5_12 H5B_12 1.012(5) . ?
N2_13 C1_13 1.471(3) . ?
N2_13 C5_13 1.472(3) . ?
C1_13 H1A_13 1.012(5) . ?
C1_13 H1B_13 1.012(5) . ?
C1_13 C2_13 1.521(3) . ?
C2_13 H2A_13 1.012(5) . ?
C2_13 H2B_13 1.012(5) . ?
C2_13 C3_13 1.526(3) . ?
C3_13 H3A_13 1.012(5) . ?
C3_13 H3B_13 1.012(5) . ?
C3_13 C4_13 1.526(3) . ?
C4_13 H4A_13 1.012(5) . ?
C4_13 H4B_13 1.012(5) . ?
C4_13 C5_13 1.525(3) . ?
C5_13 H5A_13 1.012(5) . ?
C5_13 H5B_13 1.012(5) . ?
N2_14 C1_14 1.471(3) . ?
N2_14 C5_14 1.471(3) . ?
C1_14 H1A_14 1.012(5) . ?
C1_14 H1B_14 1.012(5) . ?
C1_14 C2_14 1.522(3) . ?
C2_14 H2A_14 1.012(5) . ?
C2_14 H2B_14 1.012(5) . ?
C2_14 C3_14 1.528(3) . ?
C3_14 H3A_14 1.012(4) . ?
C3_14 H3B_14 1.012(5) . ?
C3_14 C4_14 1.527(3) . ?
C4_14 H4A_14 1.012(5) . ?
C4_14 H4B_14 1.012(5) . ?
C4_14 C5_14 1.524(3) . ?
C5_14 H5A_14 1.012(5) . ?
C5_14 H5B_14 1.012(5) . ?
N2_15 C1_15 1.471(3) . ?
N2_15 C5_15 1.472(3) . ?
C1_15 H1A_15 1.012(5) . ?
C1_15 H1B_15 1.012(5) . ?
C1_15 C2_15 1.522(3) . ?
C2_15 H2A_15 1.012(4) . ?
C2_15 H2B_15 1.012(5) . ?
C2_15 C3_15 1.526(3) . ?
C3_15 H3A_15 1.012(5) . ?
C3_15 H3B_15 1.012(5) . ?
C3_15 C4_15 1.526(3) . ?
C4_15 H4A_15 1.012(5) . ?
C4_15 H4B_15 1.012(5) . ?
C4_15 C5_15 1.526(3) . ?
C5_15 H5A_15 1.012(5) . ?
C5_15 H5B_15 1.012(5) . ?
N2_16 C1_16 1.472(3) . ?
N2_16 C5_16 1.472(3) . ?
C1_16 H1A_16 1.012(5) . ?
C1_16 H1B_16 1.012(5) . ?
C1_16 C2_16 1.522(3) . ?
C2_16 H2A_16 1.012(5) . ?
C2_16 H2B_16 1.012(4) . ?
C2_16 C3_16 1.527(3) . ?
C3_16 H3A_16 1.012(5) . ?
C3_16 H3B_16 1.012(5) . ?
C3_16 C4_16 1.526(3) . ?
C4_16 H4A_16 1.012(4) . ?
C4_16 H4B_16 1.012(5) . ?
C4_16 C5_16 1.525(3) . ?
C5_16 H5A_16 1.012(5) . ?
C5_16 H5B_16 1.012(5) . ?
N2_17 C1_17 1.472(3) . ?
N2_17 C5_17 1.473(3) . ?
C1_17 H1A_17 1.012(5) . ?
C1_17 H1B_17 1.012(5) . ?
C1_17 C2_17 1.522(3) . ?
C2_17 H2A_17 1.012(5) . ?
C2_17 H2B_17 1.012(5) . ?
C2_17 C3_17 1.527(3) . ?
C3_17 H3A_17 1.012(5) . ?
C3_17 H3B_17 1.012(5) . ?
C3_17 C4_17 1.526(3) . ?
C4_17 H4A_17 1.012(5) . ?
C4_17 H4B_17 1.012(5) . ?
C4_17 C5_17 1.525(3) . ?
C5_17 H5A_17 1.012(5) . ?
C5_17 H5B_17 1.012(5) . ?
N2_18 C1_18 1.471(3) . ?
N2_18 C5_18 1.472(3) . ?
C1_18 H1A_18 1.012(5) . ?
C1_18 H1B_18 1.012(5) . ?
C1_18 C2_18 1.521(3) . ?
C2_18 H2A_18 1.012(5) . ?
C2_18 H2B_18 1.012(5) . ?
C2_18 C3_18 1.527(3) . ?
C3_18 H3A_18 1.012(5) . ?
C3_18 H3B_18 1.012(5) . ?
C3_18 C4_18 1.527(3) . ?
C4_18 H4A_18 1.012(5) . ?
C4_18 H4B_18 1.012(5) . ?
C4_18 C5_18 1.525(3) . ?
C5_18 H5A_18 1.012(5) . ?
C5_18 H5B_18 1.012(5) . ?
N2_19 C1_19 1.470(3) . ?
N2_19 C5_19 1.472(3) . ?
C1_19 H1A_19 1.012(5) . ?
C1_19 H1B_19 1.012(5) . ?
C1_19 C2_19 1.521(3) . ?
C2_19 H2A_19 1.012(5) . ?
C2_19 H2B_19 1.012(5) . ?
C2_19 C3_19 1.527(3) . ?
C3_19 H3A_19 1.012(5) . ?
C3_19 H3B_19 1.012(5) . ?
C3_19 C4_19 1.527(3) . ?
C4_19 H4A_19 1.012(5) . ?
C4_19 H4B_19 1.012(5) . ?
C4_19 C5_19 1.526(3) . ?
C5_19 H5A_19 1.012(5) . ?
C5_19 H5B_19 1.012(5) . ?
N2_20 C1_20 1.470(3) . ?
N2_20 C5_20 1.471(3) . ?
C1_20 H1A_20 1.012(5) . ?
C1_20 H1B_20 1.012(5) . ?
C1_20 C2_20 1.521(3) . ?
C2_20 H2A_20 1.012(5) . ?
C2_20 H2B_20 1.012(5) . ?
C2_20 C3_20 1.526(3) . ?
C3_20 H3A_20 1.012(5) . ?
C3_20 H3B_20 1.012(5) . ?
C3_20 C4_20 1.527(3) . ?
C4_20 H4A_20 1.012(5) . ?
C4_20 H4B_20 1.012(4) . ?
C4_20 C5_20 1.526(3) . ?
C5_20 H5A_20 1.012(5) . ?
C5_20 H5B_20 1.012(5) . ?
N2_21 C1_21 1.471(3) . ?
N2_21 C5_21 1.472(3) . ?
C1_21 H1A_21 1.012(4) . ?
C1_21 H1B_21 1.012(5) . ?
C1_21 C2_21 1.521(3) . ?
C2_21 H2A_21 1.012(5) . ?
C2_21 H2B_21 1.012(5) . ?
C2_21 C3_21 1.527(3) . ?
C3_21 H3A_21 1.012(5) . ?
C3_21 H3B_21 1.012(4) . ?
C3_21 C4_21 1.527(3) . ?
C4_21 H4A_21 1.012(5) . ?
C4_21 H4B_21 1.012(4) . ?
C4_21 C5_21 1.525(3) . ?
C5_21 H5A_21 1.012(5) . ?
C5_21 H5B_21 1.012(4) . ?
N2_22 C1_22 1.471(3) . ?
N2_22 C5_22 1.473(3) . ?
C1_22 H1A_22 1.016(5) . ?
C1_22 H1B_22 1.016(5) . ?
C1_22 C2_22 1.522(3) . ?
C2_22 H2A_22 1.016(5) . ?
C2_22 H2B_22 1.016(5) . ?
C2_22 C3_22 1.527(3) . ?
C3_22 H3A_22 1.016(5) . ?
C3_22 H3B_22 1.016(5) . ?
C3_22 C4_22 1.526(3) . ?
C4_22 H4A_22 1.016(5) . ?
C4_22 H4B_22 1.016(5) . ?
C4_22 C5_22 1.525(3) . ?
C5_22 H5A_22 1.016(5) . ?
C5_22 H5B_22 1.016(5) . ?
N2_23 C1_23 1.471(3) . ?
N2_23 C5_23 1.472(3) . ?
C1_23 H1A_23 1.012(5) . ?
C1_23 H1B_23 1.012(5) . ?
C1_23 C2_23 1.522(3) . ?
C2_23 H2A_23 1.012(5) . ?
C2_23 H2B_23 1.012(5) . ?
C2_23 C3_23 1.527(3) . ?
C3_23 H3A_23 1.012(5) . ?
C3_23 H3B_23 1.012(5) . ?
C3_23 C4_23 1.527(3) . ?
C4_23 H4A_23 1.012(5) . ?
C4_23 H4B_23 1.012(5) . ?
C4_23 C5_23 1.524(3) . ?
C5_23 H5A_23 1.012(5) . ?
C5_23 H5B_23 1.012(5) . ?
N2_24 C1_24 1.470(3) . ?
N2_24 C5_24 1.471(3) . ?
C1_24 H1A_24 1.016(5) . ?
C1_24 H1B_24 1.016(5) . ?
C1_24 C2_24 1.522(3) . ?
C2_24 H2A_24 1.016(5) . ?
C2_24 H2B_24 1.016(5) . ?
C2_24 C3_24 1.527(3) . ?
C3_24 H3A_24 1.016(5) . ?
C3_24 H3B_24 1.016(5) . ?
C3_24 C4_24 1.527(3) . ?
C4_24 H4A_24 1.016(5) . ?
C4_24 H4B_24 1.016(5) . ?
C4_24 C5_24 1.526(3) . ?
C5_24 H5A_24 1.016(5) . ?
C5_24 H5B_24 1.016(5) . ?
N2_25 C1_25 1.470(3) . ?
N2_25 C5_25 1.471(3) . ?
C1_25 H1A_25 1.012(5) . ?
C1_25 H1B_25 1.012(5) . ?
C1_25 C2_25 1.521(3) . ?
C2_25 H2A_25 1.012(5) . ?
C2_25 H2B_25 1.012(5) . ?
C2_25 C3_25 1.526(3) . ?
C3_25 H3A_25 1.012(5) . ?
C3_25 H3B_25 1.012(5) . ?
C3_25 C4_25 1.526(3) . ?
C4_25 H4A_25 1.012(5) . ?
C4_25 H4B_25 1.012(5) . ?
C4_25 C5_25 1.525(3) . ?
C5_25 H5A_25 1.012(5) . ?
C5_25 H5B_25 1.012(5) . ?

loop_
_geom_torsion_atom_site_label_1
_geom_torsion_atom_site_label_2
_geom_torsion_atom_site_label_3
_geom_torsion_atom_site_label_4
_geom_torsion
_geom_torsion_site_symmetry_1
_geom_torsion_site_symmetry_2
_geom_torsion_site_symmetry_3
_geom_torsion_site_symmetry_4
_geom_torsion_publ_flag
Co1 N5 P2 N2_6 -28.9(7) . . . . ?
Co1 N5 P2 N2_7 -151.8(5) . . . . ?
Co1 N5 P2 N2_24 91.9(6) . . . . ?
Co2 N5 P2 N2_6 116.6(6) . . . . ?
Co2 N5 P2 N2_7 -6.3(7) . . . . ?
Co2 N5 P2 N2_24 -122.7(5) . . . . ?
P1 N2_1 C1_1 C2_1 -130.2(5) . . . . ?
P1 N2_1 C5_1 C4_1 130.7(5) . . . . ?
P1 N2_4 C1_4 C2_4 -157.3(5) . . . . ?
P1 N2_4 C5_4 C4_4 160.6(5) . . . . ?
P1 N2_5 C1_5 C2_5 -169.4(5) . . . . ?
P1 N2_5 C5_5 C4_5 170.9(5) . . . . ?
P3 N2_8 C1_8 C2_8 -159.4(4) . . . . ?
P3 N2_8 C5_8 C4_8 160.3(4) . . . . ?
P3 N2_9 C1_9 C2_9 -123.4(5) . . . . ?
P3 N2_9 C5_9 C4_9 123.6(5) . . . . ?
P3 N2_10 C1_10 C2_10 -161.1(4) . . . . ?
P3 N2_10 C5_10 C4_10 162.8(5) . . . . ?
P4 N2_2 C1_2 C2_2 -148.2(5) . . . . ?
P4 N2_2 C5_2 C4_2 146.0(5) . . . . ?
P4 N2_3 C1_3 C2_3 -120.5(5) . . . . ?
P4 N2_3 C5_3 C4_3 119.7(5) . . . . ?
P4 N2_22 C1_22 C2_22 -158.0(4) . . . . ?
P4 N2_22 C5_22 C4_22 158.6(5) . . . . ?
N1 Co1 N5 Co2 167.6(4) . . . . ?
N1 Co1 N5 P2 -37.9(8) . . . . ?
N1 P1 N2_1 C1_1 -0.2(6) . . . . ?
N1 P1 N2_1 C5_1 168.1(5) . . . . ?
N1 P1 N2_4 C1_4 43.6(5) . . . . ?
N1 P1 N2_4 C5_4 -178.4(5) . . . . ?
N1 P1 N2_5 C1_5 -63.2(6) . . . . ?
N1 P1 N2_5 C5_5 65.2(6) . . . . ?
N5 Co1 N1 P1 -88.8(7) . . . . ?
N5 Co2 N9 P3 77.4(11) . . . . ?
N5 P2 N2_6 C1_6 158.6(5) . . . . ?
N5 P2 N2_6 C5_6 -23.5(6) . . . . ?
N5 P2 N2_7 C1_7 -55.7(6) . . . . ?
N5 P2 N2_7 C5_7 86.7(5) . . . . ?
N5 P2 N2_24 C1_24 154.2(5) . . . . ?
N5 P2 N2_24 C5_24 -40.7(6) . . . . ?
N9 Co2 N5 Co1 -165.2(3) . . . . ?
N9 Co2 N5 P2 38.8(8) . . . . ?
N9 P3 N2_8 C1_8 -74.6(5) . . . . ?
N9 P3 N2_8 C5_8 62.5(5) . . . . ?
N9 P3 N2_9 C1_9 -6.2(6) . . . . ?
N9 P3 N2_9 C5_9 170.3(5) . . . . ?
N9 P3 N2_10 C1_10 52.1(5) . . . . ?
N9 P3 N2_10 C5_10 -171.1(4) . . . . ?
N13 Co1 N1 P1 87.0(6) . . . . ?
N13 Co1 N5 Co2 -9.3(3) . . . . ?
N13 Co1 N5 P2 145.2(6) . . . . ?
N13 Co2 N5 Co1 9.1(3) . . . . ?
N13 Co2 N5 P2 -146.9(6) . . . . ?
N13 Co2 N9 P3 -95.2(10) . . . . ?
N13 P4 N2_2 C1_2 161.1(5) . . . . ?
N13 P4 N2_2 C5_2 -49.6(6) . . . . ?
N13 P4 N2_3 C1_3 176.6(5) . . . . ?
N13 P4 N2_3 C5_3 -3.1(6) . . . . ?
N13 P4 N2_22 C1_22 -60.4(5) . . . . ?
N13 P4 N2_22 C5_22 77.6(5) . . . . ?
Co3 N21 P6 N2_15 14.2(7) . . . . ?
Co3 N21 P6 N2_20 129.7(5) . . . . ?
Co3 N21 P6 N2_25 -107.3(6) . . . . ?
Co3 N29 P8 N2_13 14.0(7) . . . . ?
Co3 N29 P8 N2_21 129.7(5) . . . . ?
Co3 N29 P8 N2_23 -104.1(5) . . . . ?
Co4 N21 P6 N2_15 147.4(5) . . . . ?
Co4 N21 P6 N2_20 -97.1(6) . . . . ?
Co4 N21 P6 N2_25 25.9(8) . . . . ?
Co4 N29 P8 N2_13 -161.5(7) . . . . ?
Co4 N29 P8 N2_21 -45.8(9) . . . . ?
Co4 N29 P8 N2_23 80.4(8) . . . . ?
P5 N2_11 C1_11 C2_11 -160.1(5) . . . . ?
P5 N2_11 C5_11 C4_11 159.5(5) . . . . ?
P5 N2_12 C1_12 C2_12 -146.8(5) . . . . ?
P5 N2_12 C5_12 C4_12 147.5(5) . . . . ?
P5 N2_14 C1_14 C2_14 -161.6(5) . . . . ?
P5 N2_14 C5_14 C4_14 158.3(5) . . . . ?
P7 N2_16 C1_16 C2_16 -177.6(11) . . . . ?
P7 N2_16 C5_16 C4_16 174.4(11) . . . . ?
P7 N2_17 C1_17 C2_17 -109.4(7) . . . . ?
P7 N2_17 C5_17 C4_17 108.5(8) . . . . ?
P7 N2_18 C1_18 C2_18 -159.5(5) . . . . ?
P7 N2_18 C5_18 C4_18 156.6(5) . . . . ?
P7 N2_19 C1_19 C2_19 -133.9(6) . . . . ?
P7 N2_19 C5_19 C4_19 132.8(6) . . . . ?
N17 P5 N2_11 C1_11 -59.1(6) . . . . ?
N17 P5 N2_11 C5_11 77.6(5) . . . . ?
N17 P5 N2_12 C1_12 22.3(6) . . . . ?
N17 P5 N2_12 C5_12 173.1(5) . . . . ?
N17 P5 N2_14 C1_14 165.2(5) . . . . ?
N17 P5 N2_14 C5_14 -56.4(5) . . . . ?
N21 Co3 N17 P5 -77.5(10) . . . . ?
N21 Co4 N25 P7 78.6(8) . . . . ?
N21 P6 N2_15 C1_15 -81.9(6) . . . . ?
N21 P6 N2_15 C5_15 58.7(6) . . . . ?
N21 P6 N2_20 C1_20 42.5(6) . . . . ?
N21 P6 N2_20 C5_20 -155.0(6) . . . . ?
N21 P6 N2_25 C1_25 14.2(6) . . . . ?
N21 P6 N2_25 C5_25 -162.8(5) . . . . ?
N25 P7 N2_16 C1_16 -66.7(10) . . . . ?
N25 P7 N2_16 C5_16 56.5(10) . . . . ?
N25 P7 N2_17 C1_17 79.9(8) . . . . ?
N25 P7 N2_17 C5_17 -88.0(8) . . . . ?
N25 P7 N2_18 C1_18 -178.6(5) . . . . ?
N25 P7 N2_18 C5_18 -39.1(6) . . . . ?
N25 P7 N2_19 C1_19 -171.2(5) . . . . ?
N25 P7 N2_19 C5_19 -6.4(6) . . . . ?
N29 Co3 N17 P5 98.6(9) . . . . ?
N29 Co4 N25 P7 -103.1(6) . . . . ?
N29 P8 N2_13 C1_13 -73.3(5) . . . . ?
N29 P8 N2_13 C5_13 65.1(5) . . . . ?
N29 P8 N2_21 C1_21 35.4(6) . . . . ?
N29 P8 N2_21 C5_21 -174.9(5) . . . . ?
N29 P8 N2_23 C1_23 173.6(5) . . . . ?
N29 P8 N2_23 C5_23 -46.4(5) . . . . ?
P2 N2_6 C1_6 C2_6 -122.2(6) . . . . ?
P2 N2_6 C5_6 C4_6 122.4(6) . . . . ?
P2 N2_7 C1_7 C2_7 -153.1(5) . . . . ?
P2 N2_7 C5_7 C4_7 154.1(5) . . . . ?
P2 N2_24 C1_24 C2_24 -133.9(5) . . . . ?
P2 N2_24 C5_24 C4_24 132.6(5) . . . . ?
P6 N2_15 C1_15 C2_15 -156.2(5) . . . . ?
P6 N2_15 C5_15 C4_15 154.2(5) . . . . ?
P6 N2_20 C1_20 C2_20 -135.6(5) . . . . ?
P6 N2_20 C5_20 C4_20 135.9(6) . . . . ?
P6 N2_25 C1_25 C2_25 -117.7(6) . . . . ?
P6 N2_25 C5_25 C4_25 117.0(6) . . . . ?
P8 N2_13 C1_13 C2_13 -158.6(5) . . . . ?
P8 N2_13 C5_13 C4_13 157.1(5) . . . . ?
P8 N2_21 C1_21 C2_21 -147.6(5) . . . . ?
P8 N2_21 C5_21 C4_21 147.4(5) . . . . ?
P8 N2_23 C1_23 C2_23 -158.9(5) . . . . ?
P8 N2_23 C5_23 C4_23 155.9(5) . . . . ?
N2_1 P1 N1 Co1 -126.0(5) . . . . ?
N2_1 P1 N2_4 C1_4 -80.1(5) . . . . ?
N2_1 P1 N2_4 C5_4 57.9(5) . . . . ?
N2_1 P1 N2_5 C1_5 62.4(5) . . . . ?
N2_1 P1 N2_5 C5_5 -169.2(4) . . . . ?
N2_1 C1_1 C2_1 C3_1 -57.0(5) . . . . ?
C1_1 N2_1 C5_1 C4_1 -59.9(5) . . . . ?
C1_1 C2_1 C3_1 C4_1 53.9(5) . . . . ?
C2_1 C3_1 C4_1 C5_1 -53.7(5) . . . . ?
C3_1 C4_1 C5_1 N2_1 56.8(5) . . . . ?
C5_1 N2_1 C1_1 C2_1 60.0(5) . . . . ?
N2_2 P4 N13 Co1 7.1(8) . . . . ?
N2_2 P4 N13 Co2 -122.8(5) . . . . ?
N2_2 P4 N2_3 C1_3 52.0(5) . . . . ?
N2_2 P4 N2_3 C5_3 -127.8(5) . . . . ?
N2_2 P4 N2_22 C1_22 63.8(5) . . . . ?
N2_2 P4 N2_22 C5_22 -158.3(4) . . . . ?
N2_2 C1_2 C2_2 C3_2 -56.8(5) . . . . ?
C1_2 N2_2 C5_2 C4_2 -60.7(5) . . . . ?
C1_2 C2_2 C3_2 C4_2 53.4(5) . . . . ?
C2_2 C3_2 C4_2 C5_2 -53.5(5) . . . . ?
C3_2 C4_2 C5_2 N2_2 57.1(5) . . . . ?
C5_2 N2_2 C1_2 C2_2 60.5(5) . . . . ?
N2_3 P4 N13 Co1 -114.9(6) . . . . ?
N2_3 P4 N13 Co2 115.2(5) . . . . ?
N2_3 P4 N2_2 C1_2 -75.7(5) . . . . ?
N2_3 P4 N2_2 C5_2 73.7(5) . . . . ?
N2_3 P4 N2_22 C1_22 176.5(4) . . . . ?
N2_3 P4 N2_22 C5_22 -45.6(5) . . . . ?
N2_3 C1_3 C2_3 C3_3 -55.7(5) . . . . ?
C1_3 N2_3 C5_3 C4_3 -60.1(5) . . . . ?
C1_3 C2_3 C3_3 C4_3 53.2(5) . . . . ?
C2_3 C3_3 C4_3 C5_3 -54.0(5) . . . . ?
C3_3 C4_3 C5_3 N2_3 57.4(5) . . . . ?
C5_3 N2_3 C1_3 C2_3 59.2(5) . . . . ?
N2_4 P1 N1 Co1 112.8(5) . . . . ?
N2_4 P1 N2_1 C1_1 123.2(5) . . . . ?
N2_4 P1 N2_1 C5_1 -68.4(6) . . . . ?
N2_4 P1 N2_5 C1_5 173.0(4) . . . . ?
N2_4 P1 N2_5 C5_5 -58.6(5) . . . . ?
N2_4 C1_4 C2_4 C3_4 -56.7(5) . . . . ?
C1_4 N2_4 C5_4 C4_4 -60.2(5) . . . . ?
C1_4 C2_4 C3_4 C4_4 53.5(5) . . . . ?
C2_4 C3_4 C4_4 C5_4 -53.7(5) . . . . ?
C3_4 C4_4 C5_4 N2_4 57.3(5) . . . . ?
C5_4 N2_4 C1_4 C2_4 59.9(5) . . . . ?
N2_5 P1 N1 Co1 -5.5(7) . . . . ?
N2_5 P1 N2_1 C1_1 -132.1(5) . . . . ?
N2_5 P1 N2_1 C5_1 36.3(6) . . . . ?
N2_5 P1 N2_4 C1_4 174.3(4) . . . . ?
N2_5 P1 N2_4 C5_4 -47.7(5) . . . . ?
N2_5 C1_5 C2_5 C3_5 -56.8(5) . . . . ?
C1_5 N2_5 C5_5 C4_5 -60.0(5) . . . . ?
C1_5 C2_5 C3_5 C4_5 53.5(5) . . . . ?
C2_5 C3_5 C4_5 C5_5 -53.5(5) . . . . ?
C3_5 C4_5 C5_5 N2_5 57.0(5) . . . . ?
C5_5 N2_5 C1_5 C2_5 59.9(5) . . . . ?
N2_6 P2 N2_7 C1_7 178.5(4) . . . . ?
N2_6 P2 N2_7 C5_7 -39.1(5) . . . . ?
N2_6 P2 N2_24 C1_24 -82.7(5) . . . . ?
N2_6 P2 N2_24 C5_24 82.5(5) . . . . ?
N2_6 C1_6 C2_6 C3_6 -56.4(5) . . . . ?
C1_6 N2_6 C5_6 C4_6 -59.5(5) . . . . ?
C1_6 C2_6 C3_6 C4_6 53.7(5) . . . . ?
C2_6 C3_6 C4_6 C5_6 -53.7(5) . . . . ?
C3_6 C4_6 C5_6 N2_6 56.4(5) . . . . ?
C5_6 N2_6 C1_6 C2_6 59.6(5) . . . . ?
N2_7 P2 N2_6 C1_6 -71.7(5) . . . . ?
N2_7 P2 N2_6 C5_6 106.2(5) . . . . ?
N2_7 P2 N2_24 C1_24 27.8(6) . . . . ?
N2_7 P2 N2_24 C5_24 -167.1(4) . . . . ?
N2_7 C1_7 C2_7 C3_7 -56.6(5) . . . . ?
C1_7 N2_7 C5_7 C4_7 -61.2(4) . . . . ?
C1_7 C2_7 C3_7 C4_7 52.8(5) . . . . ?
C2_7 C3_7 C4_7 C5_7 -53.0(5) . . . . ?
C3_7 C4_7 C5_7 N2_7 57.2(5) . . . . ?
C5_7 N2_7 C1_7 C2_7 60.9(5) . . . . ?
N2_8 P3 N9 Co2 -177.0(8) . . . . ?
N2_8 P3 N2_9 C1_9 -133.4(5) . . . . ?
N2_8 P3 N2_9 C5_9 43.1(5) . . . . ?
N2_8 P3 N2_10 C1_10 -179.9(4) . . . . ?
N2_8 P3 N2_10 C5_10 -43.1(5) . . . . ?
N2_8 C1_8 C2_8 C3_8 -58.0(5) . . . . ?
C1_8 N2_8 C5_8 C4_8 -59.7(5) . . . . ?
C1_8 C2_8 C3_8 C4_8 53.8(5) . . . . ?
C2_8 C3_8 C4_8 C5_8 -52.9(5) . . . . ?
C3_8 C4_8 C5_8 N2_8 56.1(5) . . . . ?
C5_8 N2_8 C1_8 C2_8 60.8(4) . . . . ?
N2_9 P3 N9 Co2 65.1(10) . . . . ?
N2_9 P3 N2_8 C1_8 48.0(5) . . . . ?
N2_9 P3 N2_8 C5_8 -174.9(4) . . . . ?
N2_9 P3 N2_10 C1_10 -73.0(5) . . . . ?
N2_9 P3 N2_10 C5_10 63.8(5) . . . . ?
N2_9 C1_9 C2_9 C3_9 -56.8(5) . . . . ?
C1_9 N2_9 C5_9 C4_9 -59.5(5) . . . . ?
C1_9 C2_9 C3_9 C4_9 53.8(5) . . . . ?
C2_9 C3_9 C4_9 C5_9 -53.8(5) . . . . ?
C3_9 C4_9 C5_9 N2_9 56.6(5) . . . . ?
C5_9 N2_9 C1_9 C2_9 59.7(5) . . . . ?
N2_10 P3 N9 Co2 -58.5(10) . . . . ?
N2_10 P3 N2_8 C1_8 160.1(4) . . . . ?
N2_10 P3 N2_8 C5_8 -62.8(5) . . . . ?
N2_10 P3 N2_9 C1_9 120.6(5) . . . . ?
N2_10 P3 N2_9 C5_9 -62.9(5) . . . . ?
N2_10 C1_10 C2_10 C3_10 -55.4(5) . . . . ?
C1_10 N2_10 C5_10 C4_10 -59.3(5) . . . . ?
C1_10 C2_10 C3_10 C4_10 53.8(5) . . . . ?
C2_10 C3_10 C4_10 C5_10 -55.2(5) . . . . ?
C3_10 C4_10 C5_10 N2_10 58.3(5) . . . . ?
C5_10 N2_10 C1_10 C2_10 57.9(5) . . . . ?
N2_11 P5 N17 Co3 -175.2(7) . . . . ?
N2_11 P5 N2_12 C1_12 146.7(5) . . . . ?
N2_11 P5 N2_12 C5_12 -62.5(6) . . . . ?
N2_11 P5 N2_14 C1_14 40.3(5) . . . . ?
N2_11 P5 N2_14 C5_14 178.7(4) . . . . ?
N2_11 C1_11 C2_11 C3_11 -55.9(5) . . . . ?
C1_11 N2_11 C5_11 C4_11 -61.4(5) . . . . ?
C1_11 C2_11 C3_11 C4_11 52.8(5) . . . . ?
C2_11 C3_11 C4_11 C5_11 -53.9(5) . . . . ?
C3_11 C4_11 C5_11 N2_11 58.3(5) . . . . ?
C5_11 N2_11 C1_11 C2_11 60.2(5) . . . . ?
N2_12 P5 N17 Co3 -59.6(9) . . . . ?
N2_12 P5 N2_11 C1_11 178.3(5) . . . . ?
N2_12 P5 N2_11 C5_11 -45.0(5) . . . . ?
N2_12 P5 N2_14 C1_14 -65.1(5) . . . . ?
N2_12 P5 N2_14 C5_14 73.3(5) . . . . ?
N2_12 C1_12 C2_12 C3_12 -56.7(5) . . . . ?
C1_12 N2_12 C5_12 C4_12 -59.3(5) . . . . ?
C1_12 C2_12 C3_12 C4_12 53.8(5) . . . . ?
C2_12 C3_12 C4_12 C5_12 -53.8(5) . . . . ?
C3_12 C4_12 C5_12 N2_12 56.8(5) . . . . ?
C5_12 N2_12 C1_12 C2_12 59.3(5) . . . . ?
N2_13 P8 N2_21 C1_21 161.0(5) . . . . ?
N2_13 P8 N2_21 C5_21 -49.3(5) . . . . ?
N2_13 P8 N2_23 C1_23 46.7(5) . . . . ?
N2_13 P8 N2_23 C5_23 -173.2(4) . . . . ?
N2_13 C1_13 C2_13 C3_13 -56.4(5) . . . . ?
C1_13 N2_13 C5_13 C4_13 -61.1(4) . . . . ?
C1_13 C2_13 C3_13 C4_13 52.4(5) . . . . ?
C2_13 C3_13 C4_13 C5_13 -52.8(5) . . . . ?
C3_13 C4_13 C5_13 N2_13 57.1(5) . . . . ?
C5_13 N2_13 C1_13 C2_13 60.7(4) . . . . ?
N2_14 P5 N17 Co3 68.6(9) . . . . ?
N2_14 P5 N2_11 C1_11 65.2(5) . . . . ?
N2_14 P5 N2_11 C5_11 -158.2(5) . . . . ?
N2_14 P5 N2_12 C1_12 -108.3(5) . . . . ?
N2_14 P5 N2_12 C5_12 42.5(6) . . . . ?
N2_14 C1_14 C2_14 C3_14 -57.3(5) . . . . ?
C1_14 N2_14 C5_14 C4_14 -58.6(5) . . . . ?
C1_14 C2_14 C3_14 C4_14 54.7(5) . . . . ?
C2_14 C3_14 C4_14 C5_14 -54.3(5) . . . . ?
C3_14 C4_14 C5_14 N2_14 56.6(5) . . . . ?
C5_14 N2_14 C1_14 C2_14 59.0(5) . . . . ?
N2_15 P6 N2_20 C1_20 167.7(5) . . . . ?
N2_15 P6 N2_20 C5_20 -29.7(6) . . . . ?
N2_15 P6 N2_25 C1_25 -114.0(5) . . . . ?
N2_15 P6 N2_25 C5_25 69.0(5) . . . . ?
N2_15 C1_15 C2_15 C3_15 -56.5(5) . . . . ?
C1_15 N2_15 C5_15 C4_15 -61.5(4) . . . . ?
C1_15 C2_15 C3_15 C4_15 52.8(5) . . . . ?
C2_15 C3_15 C4_15 C5_15 -53.1(5) . . . . ?
C3_15 C4_15 C5_15 N2_15 57.4(5) . . . . ?
C5_15 N2_15 C1_15 C2_15 61.0(5) . . . . ?
N2_16 P7 N25 Co4 6.6(9) . . . . ?
N2_16 P7 N2_18 C1_18 50.3(7) . . . . ?
N2_16 P7 N2_18 C5_18 -170.3(7) . . . . ?
N2_16 P7 N2_19 C1_19 -39.7(8) . . . . ?
N2_16 P7 N2_19 C5_19 125.2(7) . . . . ?
N2_16 C1_16 C2_16 C3_16 -56.7(6) . . . . ?
C1_16 N2_16 C5_16 C4_16 -61.0(5) . . . . ?
C1_16 C2_16 C3_16 C4_16 53.0(6) . . . . ?
C2_16 C3_16 C4_16 C5_16 -53.2(6) . . . . ?
C3_16 C4_16 C5_16 N2_16 57.3(5) . . . . ?
C5_16 N2_16 C1_16 C2_16 60.7(5) . . . . ?
N2_17 P7 N25 Co4 6.4(8) . . . . ?
N2_17 P7 N2_18 C1_18 49.9(6) . . . . ?
N2_17 P7 N2_18 C5_18 -170.7(5) . . . . ?
N2_17 P7 N2_19 C1_19 -39.1(6) . . . . ?
N2_17 P7 N2_19 C5_19 125.8(6) . . . . ?
N2_17 C1_17 C2_17 C3_17 -56.7(5) . . . . ?
C1_17 N2_17 C5_17 C4_17 -60.5(5) . . . . ?
C1_17 C2_17 C3_17 C4_17 53.2(5) . . . . ?
C2_17 C3_17 C4_17 C5_17 -53.5(5) . . . . ?
C3_17 C4_17 C5_17 N2_17 57.4(5) . . . . ?
C5_17 N2_17 C1_17 C2_17 60.2(5) . . . . ?
N2_18 P7 N25 Co4 -112.5(6) . . . . ?
N2_18 P7 N2_16 C1_16 57.0(8) . . . . ?
N2_18 P7 N2_16 C5_16 -179.9(7) . . . . ?
N2_18 P7 N2_17 C1_17 -156.4(6) . . . . ?
N2_18 P7 N2_17 C5_17 35.6(7) . . . . ?
N2_18 P7 N2_19 C1_19 67.2(6) . . . . ?
N2_18 P7 N2_19 C5_19 -128.0(5) . . . . ?
N2_18 C1_18 C2_18 C3_18 -56.8(5) . . . . ?
C1_18 N2_18 C5_18 C4_18 -59.7(5) . . . . ?
C1_18 C2_18 C3_18 C4_18 53.9(5) . . . . ?
C2_18 C3_18 C4_18 C5_18 -54.0(5) . . . . ?
C3_18 C4_18 C5_18 N2_18 57.2(5) . . . . ?
C5_18 N2_18 C1_18 C2_18 59.5(5) . . . . ?
N2_19 P7 N25 Co4 127.0(5) . . . . ?
N2_19 P7 N2_16 C1_16 169.7(7) . . . . ?
N2_19 P7 N2_16 C5_16 -67.1(8) . . . . ?
N2_19 P7 N2_17 C1_17 -43.9(7) . . . . ?
N2_19 P7 N2_17 C5_17 148.2(6) . . . . ?
N2_19 P7 N2_18 C1_18 -57.7(5) . . . . ?
N2_19 P7 N2_18 C5_18 81.8(5) . . . . ?
N2_19 C1_19 C2_19 C3_19 -56.3(5) . . . . ?
C1_19 N2_19 C5_19 C4_19 -60.4(5) . . . . ?
C1_19 C2_19 C3_19 C4_19 53.5(5) . . . . ?
C2_19 C3_19 C4_19 C5_19 -54.1(5) . . . . ?
C3_19 C4_19 C5_19 N2_19 57.6(5) . . . . ?
C5_19 N2_19 C1_19 C2_19 59.8(5) . . . . ?
N2_20 P6 N2_15 C1_15 155.3(5) . . . . ?
N2_20 P6 N2_15 C5_15 -64.1(5) . . . . ?
N2_20 P6 N2_25 C1_25 140.2(5) . . . . ?
N2_20 P6 N2_25 C5_25 -36.7(5) . . . . ?
N2_20 C1_20 C2_20 C3_20 -55.8(5) . . . . ?
C1_20 N2_20 C5_20 C4_20 -60.3(5) . . . . ?
C1_20 C2_20 C3_20 C4_20 53.3(5) . . . . ?
C2_20 C3_20 C4_20 C5_20 -54.2(5) . . . . ?
C3_20 C4_20 C5_20 N2_20 57.8(5) . . . . ?
C5_20 N2_20 C1_20 C2_20 59.3(5) . . . . ?
N2_21 P8 N2_13 C1_13 164.8(4) . . . . ?
N2_21 P8 N2_13 C5_13 -56.8(5) . . . . ?
N2_21 P8 N2_23 C1_23 -59.7(5) . . . . ?
N2_21 P8 N2_23 C5_23 80.3(4) . . . . ?
N2_21 C1_21 C2_21 C3_21 -56.4(5) . . . . ?
C1_21 N2_21 C5_21 C4_21 -60.3(5) . . . . ?
C1_21 C2_21 C3_21 C4_21 53.5(5) . . . . ?
C2_21 C3_21 C4_21 C5_21 -54.0(5) . . . . ?
C3_21 C4_21 C5_21 N2_21 57.6(5) . . . . ?
C5_21 N2_21 C1_21 C2_21 59.7(5) . . . . ?
N2_22 P4 N13 Co1 125.3(6) . . . . ?
N2_22 P4 N13 Co2 -4.6(7) . . . . ?
N2_22 P4 N2_2 C1_2 33.7(5) . . . . ?
N2_22 P4 N2_2 C5_2 -176.9(4) . . . . ?
N2_22 P4 N2_3 C1_3 -55.7(5) . . . . ?
N2_22 P4 N2_3 C5_3 124.6(5) . . . . ?
N2_22 C1_22 C2_22 C3_22 -56.7(5) . . . . ?
C1_22 N2_22 C5_22 C4_22 -60.9(4) . . . . ?
C1_22 C2_22 C3_22 C4_22 52.7(5) . . . . ?
C2_22 C3_22 C4_22 C5_22 -53.0(5) . . . . ?
C3_22 C4_22 C5_22 N2_22 57.2(5) . . . . ?
C5_22 N2_22 C1_22 C2_22 60.7(4) . . . . ?
N2_23 P8 N2_13 C1_13 50.2(5) . . . . ?
N2_23 P8 N2_13 C5_13 -171.4(4) . . . . ?
N2_23 P8 N2_21 C1_21 -91.5(5) . . . . ?
N2_23 P8 N2_21 C5_21 58.3(5) . . . . ?
N2_23 C1_23 C2_23 C3_23 -56.9(5) . . . . ?
C1_23 N2_23 C5_23 C4_23 -59.6(5) . . . . ?
C1_23 C2_23 C3_23 C4_23 53.9(5) . . . . ?
C2_23 C3_23 C4_23 C5_23 -53.8(5) . . . . ?
C3_23 C4_23 C5_23 N2_23 56.8(5) . . . . ?
C5_23 N2_23 C1_23 C2_23 59.7(5) . . . . ?
N2_24 P2 N2_6 C1_6 35.1(6) . . . . ?
N2_24 P2 N2_6 C5_6 -146.9(5) . . . . ?
N2_24 P2 N2_7 C1_7 66.7(5) . . . . ?
N2_24 P2 N2_7 C5_7 -150.9(5) . . . . ?
N2_24 C1_24 C2_24 C3_24 -56.5(5) . . . . ?
C1_24 N2_24 C5_24 C4_24 -60.2(5) . . . . ?
C1_24 C2_24 C3_24 C4_24 53.6(5) . . . . ?
C2_24 C3_24 C4_24 C5_24 -53.9(5) . . . . ?
C3_24 C4_24 C5_24 N2_24 57.2(5) . . . . ?
C5_24 N2_24 C1_24 C2_24 59.9(5) . . . . ?
N2_25 P6 N2_15 C1_15 43.8(5) . . . . ?
N2_25 P6 N2_15 C5_15 -175.7(4) . . . . ?
N2_25 P6 N2_20 C1_20 -83.2(5) . . . . ?
N2_25 P6 N2_20 C5_20 79.3(6) . . . . ?
N2_25 C1_25 C2_25 C3_25 -55.8(5) . . . . ?
C1_25 N2_25 C5_25 C4_25 -60.3(5) . . . . ?
C1_25 C2_25 C3_25 C4_25 52.9(5) . . . . ?
C2_25 C3_25 C4_25 C5_25 -53.5(5) . . . . ?
C3_25 C4_25 C5_25 N2_25 57.2(5) . . . . ?
C5_25 N2_25 C1_25 C2_25 59.5(5) . . . . ?

loop_
_twin_individual_id
_twin_individual_mass_fraction_refined
1 0.7412(17)
2 0.2588(17)
